data_7713423
loop_
_publ_author_name
'Zhao, Chen'
'Wang, Tingting'
'Liu, Xiaodong'
'Zhu, Zhenhua'
'Ying, Xu'
'Li, Xiao-Lei'
'Tang, Jinkui'

_publ_section_title
;
 Peroxido-bridged chiral double-decker dysprosium macrocycles
;
_journal_name_full 'Dalton Transactions'
_journal_paper_doi 10.1039/D3DT01540H
_journal_year 2023
_chemical_absolute_configuration ad
_chemical_formula_moiety 'C120 H94 Dy2 N12 O4, 2(C24 H20 B), 5.5[CH3CN], 1[CH3OH]'
_chemical_formula_sum 'C180 H154.5 B2 Dy2 N17.5 O5'
_chemical_formula_weight 2989.32
_space_group_crystal_system monoclinic
_space_group_IT_number 5
_space_group_name_Hall 'C 2y'
_space_group_name_H-M_alt 'C 1 2 1'
_atom_sites_solution_hydrogens geom
_atom_sites_solution_primary dual
_audit_creation_date 2023-06-26
_audit_creation_method
;
Olex2 1.3
(compiled 2020.11.12 svn.r5f609507 for OlexSys, GUI svn.r6408)
;
_audit_update_record
;
2023-07-07 deposited with the CCDC.	2023-07-10 downloaded from the CCDC.
;
_cell_angle_alpha 90
_cell_angle_beta 103.1690(10)
_cell_angle_gamma 90
_cell_formula_units_Z 8
_cell_length_a 29.7543(12)
_cell_length_b 17.3502(7)
_cell_length_c 62.722(2)
_cell_measurement_reflns_used 9944
_cell_measurement_temperature 180.00
_cell_measurement_theta_max 22.625
_cell_measurement_theta_min 2.277
_cell_volume 31528(2)
_computing_cell_refinement 'SAINT V8.40A (Bruker, 2019)'
_computing_data_collection 'SAINT V8.40A (Bruker, 2019)'
_computing_data_reduction 'SAINT V8.40A (Bruker, 2019)'
_computing_molecular_graphics 'Olex2 1.3 (Dolomanov et al., 2009)'
_computing_publication_material 'Olex2 1.3 (Dolomanov et al., 2009)'
_computing_structure_refinement 'SHELXL 2018/3 (Sheldrick, 2015)'
_computing_structure_solution 'SHELXT 2018/2 (Sheldrick, 2018)'
_diffrn_ambient_temperature 180.00
_diffrn_measured_fraction_theta_full 0.994
_diffrn_measured_fraction_theta_max 0.994
_diffrn_measurement_device_type 'CCD area detector'
_diffrn_measurement_method 'phi and omega scans'
_diffrn_radiation_monochromator graphite
_diffrn_radiation_type MoK\a
_diffrn_radiation_wavelength 0.71073
_diffrn_reflns_av_R_equivalents 0.1338
_diffrn_reflns_av_unetI/netI 0.2373
_diffrn_reflns_Laue_measured_fraction_full 0.994
_diffrn_reflns_Laue_measured_fraction_max 0.994
_diffrn_reflns_limit_h_max 32
_diffrn_reflns_limit_h_min -35
_diffrn_reflns_limit_k_max 20
_diffrn_reflns_limit_k_min -20
_diffrn_reflns_limit_l_max 74
_diffrn_reflns_limit_l_min -74
_diffrn_reflns_number 131144
_diffrn_reflns_point_group_measured_fraction_full 0.975
_diffrn_reflns_point_group_measured_fraction_max 0.975
_diffrn_reflns_theta_full 25.066
_diffrn_reflns_theta_max 25.066
_diffrn_reflns_theta_min 1.902
_diffrn_source_current 1.4
_diffrn_source_power 0.07
_diffrn_source_voltage 50.0
_exptl_absorpt_coefficient_mu 1.002
_exptl_absorpt_correction_T_max 0.7452
_exptl_absorpt_correction_T_min 0.6010
_exptl_absorpt_correction_type multi-scan
_exptl_absorpt_process_details
;
SADABS-2016/2 (Bruker,2016/2) was used for absorption correction.
wR2(int) was 0.1223 before and 0.0925 after correction.
The Ratio of minimum to maximum transmission is 0.8065.
The \l/2 correction factor is Not present.
;
_exptl_crystal_colour yellow
_exptl_crystal_colour_primary yellow
_exptl_crystal_density_diffrn 1.260
_exptl_crystal_description plate
_exptl_crystal_F_000 12312
_exptl_crystal_preparation 'Magnetic properties'
_exptl_crystal_size_max 0.3
_exptl_crystal_size_mid 0.3
_exptl_crystal_size_min 0.03
_refine_diff_density_max 5.411
_refine_diff_density_min -1.137
_refine_diff_density_rms 0.174
_refine_ls_abs_structure_details
;
 Flack x determined using 7272 quotients [(I+)-(I-)]/[(I+)+(I-)]
 (Parsons, Flack and Wagner, Acta Cryst. B69 (2013) 249-259).
;
_refine_ls_abs_structure_Flack 0.148(7)
_refine_ls_extinction_method none
_refine_ls_goodness_of_fit_ref 1.001
_refine_ls_hydrogen_treatment constr
_refine_ls_matrix_type full
_refine_ls_number_parameters 2988
_refine_ls_number_reflns 54639
_refine_ls_number_restraints 3574
_refine_ls_restrained_S_all 0.974
_refine_ls_R_factor_all 0.2285
_refine_ls_R_factor_gt 0.1029
_refine_ls_shift/su_max 0.001
_refine_ls_shift/su_mean 0.000
_refine_ls_structure_factor_coef Fsqd
_refine_ls_weighting_details 'w=1/[\s^2^(Fo^2^)+(0.1856P)^2^+1.5920P] where P=(Fo^2^+2Fc^2^)/3'
_refine_ls_weighting_scheme calc
_refine_ls_wR_factor_gt 0.2485
_refine_ls_wR_factor_ref 0.3448
_reflns_Friedel_coverage 0.894
_reflns_Friedel_fraction_full 0.955
_reflns_Friedel_fraction_max 0.955
_reflns_number_gt 24982
_reflns_number_total 54639
_reflns_threshold_expression 'I > 2\s(I)'
_cod_data_source_file d3dt01540h2.cif
_cod_data_source_block 2
_cod_original_formula_sum 'C180 H154.50 B2 Dy2 N17.50 O5'
_cod_database_code 7713423
_shelx_shelxl_version_number 2018/3
_shelx_space_group_comment
;
The symmetry employed for this shelxl refinement is uniquely defined
by the following loop, which should always be used as a source of
symmetry information in preference to the above space-group names.
They are only intended as comments.
;
_olex2_refinement_description
;
1. Restrained distances
 C61-C102
 1.47 with sigma of 0.02
 C104-C109
 1.47 with sigma of 0.02
2. Uiso/Uaniso restraints and constraints
Uanis(C310) \\sim Ueq, Uanis(C311) \\sim Ueq, Uanis(C206) \\sim Ueq,
Uanis(C207) \\sim Ueq, Uanis(C229) \\sim Ueq, Uanis(C312) \\sim Ueq,
Uanis(C321) \\sim Ueq, Uanis(C227) \\sim Ueq, Uanis(C334) \\sim Ueq,
Uanis(C168) \\sim Ueq, Uanis(C171) \\sim Ueq, Uanis(C28) \\sim Ueq: with sigma
of 0.001 and sigma for terminal atoms of 0.002
3. Rigid body (RIGU) restrains
 All non-hydrogen atoms
 with sigma for 1-2 distances of 0.001 and sigma for 1-3 distances of 0.001
4. Others
 Fixed Y: Dy3(0.4272)
5.a Ternary CH refined with riding coordinates:
 C209(H209), C67(H67), C167(H167), C26(H26), C153(H153), C40(H40), C74(H74),
 C202(H202), C47(H47), C174(H174), C19(H19), C188(H188), C146(H146), C95(H95),
 C181(H181), C88(H88)
5.b Aromatic/amide H refined with riding coordinates:
 C143(H143), C81(H81), C35(H35), C54(H54), C80(H80), C79(H79), C78(H78),
 C77(H77), C76(H76), C197(H197), C201(H201), C199(H199), C336(H336), C164(H164),
  C42(H42), C43(H43), C44(H44), C45(H45), C46(H46), C66(H66), C102(H102),
 C291(H291), C290(H290), C294(H294), C293(H293), C292(H292), C39(H39),
 C220(H220), C132(H132), C163(H163), C36(H36), C85(H85), C159(H159), C333(H333),
  C322(H322), C323(H323), C324(H324), C320(H320), C321(H321), C101(H101),
 C100(H100), C99(H99), C98(H98), C97(H97), C222(H222), C18(H18), C142(H142),
 C128(H128), C218(H218), C83(H83), C284(H284), C334(H334), C306(H306),
 C158(H158), C286(H286), C152(H152), C58(H58), C148(H148), C145(H145),
 C287(H287), C122(H122), C37(H37), C84(H84), C335(H335), C205(H205), C204(H204),
  C208(H208), C207(H207), C206(H206), C332(H332), C195(H195), C274(H274),
 C275(H275), C276(H276), C272(H272), C273(H273), C87(H87), C190(H190),
 C105(H105), C155(H155), C7(H7), C316(H316), C318(H318), C315(H315), C317(H317),
  C121(H121), C33(H33), C139(H139), C308(H308), C309(H309), C310(H310),
 C311(H311), C312(H312), C63(H63), C285(H285), C198(H198), C160(H160), C15(H15),
  C56(H56), C17(H17), C296(H296), C300(H300), C299(H299), C298(H298),
 C297(H297), C60(H60), C180(H180), C57(H57), C288(H288), C166(H166), C169(H169),
  C170(H170), C171(H171), C172(H172), C173(H173), C1(H1), C6(H6), C2(H2),
 C106(H106), C126(H126), C62(H62), C213(H213), C212(H212), C211(H211),
 C215(H215), C214(H214), C228(H228), C223(H223), C224(H224), C107(H107),
 C282(H282), C281(H281), C280(H280), C279(H279), C278(H278), C16(H16),
 C305(H305), C131(H131), C239(H239), C240(H240), C236(H236), C237(H237),
 C238(H238), C194(H194), C178(H178), C219(H219), C24(H24), C25(H25), C21(H21),
 C22(H22), C23(H23), C216(H216), C270(H270), C269(H269), C268(H268), C267(H267),
  C266(H266), C151(H151), C64(H64), C149(H149), C162(H162), C71(H71), C72(H72),
 C73(H73), C69(H69), C70(H70), C157(H157), C135(H135), C136(H136), C137(H137),
 C138(H138), C134(H134), C302(H302), C150(H150), C257(H257), C258(H258),
 C254(H254), C255(H255), C256(H256), C12(H12), C313(H313), C9(H9), C10(H10),
 C11(H11), C116(H116), C120(H120), C119(H119), C118(H118), C117(H117),
 C304(H304), C156(H156), C92(H92), C91(H91), C90(H90), C94(H94), C93(H93),
 C246(H246), C245(H245), C244(H244), C243(H243), C242(H242), C234(H234),
 C233(H233), C232(H232), C231(H231), C230(H230), C249(H249), C248(H248),
 C252(H252), C251(H251), C250(H250), C193(H193), C330(H330), C326(H326),
 C327(H327), C328(H328), C329(H329), C191(H191), C192(H192), C261(H261),
 C260(H260), C264(H264), C263(H263), C262(H262), C52(H52), C51(H51), C50(H50),
 C49(H49), C53(H53), C177(H177), C186(H186), C187(H187), C183(H183), C184(H184),
  C185(H185), C29(H29), C30(H30), C31(H31), C32(H32), C28(H28), C14(H14),
 C112(H112), C113(H113), C114(H114), C110(H110), C111(H111), C129(H129),
 C130(H130), C141(H141), C176(H176), C303(H303), C179(H179)
5.c Fitted hexagon refined as free rotating group:
 C75(C80,C79,C78,C77,C76), C41(C42,C43,C44,C45,C46), C291(C290,C289,C294,C293,
 C292), C322(C323,C324,C319,C320,C321), C101(C100,C99,C98,C97,C96), C205(C204,
 C203,C208,C207,C206), C274(C275,C276,C271,C272,C273), C7(C316,C318,C314,C315,
 C317), C307(C308,C309,C310,C311,C312), C296(C295,C300,C299,C298,C297),
 C169(C170,C171,C172,C173,C168), C1(C6,C5,C4,C3,C2), C213(C212,C211,C210,C215,
 C214), C225(C226,C227,C228,C223,C224), C277(C282,C281,C280,C279,C278),
 C239(C240,C235,C236,C237,C238), C24(C25,C20,C21,C22,C23), C265(C270,C269,C268,
 C267,C266), C71(C72,C73,C68,C69,C70), C135(C136,C137,C138,C133,C134),
 C257(C258,C253,C254,C255,C256), C12(C313,C8,C9,C10,C11), C116(C115,C120,C119,
 C118,C117), C92(C91,C90,C89,C94,C93), C246(C245,C244,C243,C242,C241),
 C229(C234,C233,C232,C231,C230), C249(C248,C247,C252,C251,C250), C330(C325,C326,
 C327,C328,C329), C261(C260,C259,C264,C263,C262), C52(C51,C50,C49,C48,C53),
 C186(C187,C182,C183,C184,C185), C29(C30,C31,C32,C27,C28), C112(C113,C114,C109,
 C110,C111)
;
_smtbx_masks_special_details
;
A solvent mask was calculated and 1090 electrons were 
found in a volume of 7840\%A^3^ in 2 voids per unit cell. 
This is consistent with the presence of 
6.5[CH3CN] per Asymmetric Unit 
which account for 1144 electrons 
per unit cell.
;
_smtbx_masks_void_probe_radius 1.2
_smtbx_masks_void_truncation_radius 1.2
_olex2_submission_special_instructions 'No special instructions were received'

loop_
_space_group_symop_operation_xyz
'x, y, z'
'-x, y, -z'
'x+1/2, y+1/2, z'
'-x+1/2, y+1/2, -z'

loop_
_atom_site_label
_atom_site_type_symbol
_atom_site_fract_x
_atom_site_fract_y
_atom_site_fract_z
_atom_site_U_iso_or_equiv
_atom_site_adp_type
_atom_site_occupancy
_atom_site_site_symmetry_order
_atom_site_calc_flag
_atom_site_refinement_flags_posn
_atom_site_refinement_flags_adp
_atom_site_refinement_flags_occupancy
_atom_site_disorder_assembly
_atom_site_disorder_group
Dy3 Dy 0.24651(4) 0.427200 0.65076(2) 0.0405(3) Uani 1 1 d . . . . .
Dy4 Dy 0.35911(4) 0.42932(9) 0.61994(2) 0.0413(3) Uani 1 1 d . . . . .
Dy2 Dy 0.53749(5) 1.01119(10) 0.84933(2) 0.0453(4) Uani 1 1 d . . . . .
Dy1 Dy 0.61493(5) 0.82210(9) 0.88083(2) 0.0478(4) Uani 1 1 d . . . . .
O8 O 0.4161(6) 0.4203(10) 0.6029(2) 0.045(3) Uani 1 1 d . . . . .
N7 N 0.4935(7) 0.9058(12) 0.8219(3) 0.043(3) Uani 1 1 d . . . . .
N4 N 0.6623(8) 0.9070(13) 0.9126(3) 0.049(4) Uani 1 1 d . . . . .
O5 O 0.1900(6) 0.4219(11) 0.6677(3) 0.050(3) Uani 1 1 d . . . . .
O1 O 0.6582(6) 0.7244(10) 0.8972(3) 0.048(3) Uani 1 1 d . . . . .
N21 N 0.3489(8) 0.5799(12) 0.6183(3) 0.042(3) Uani 1 1 d . . . . .
O4 O 0.4996(6) 1.1064(10) 0.8325(3) 0.047(3) Uani 1 1 d . . . . .
N10 N 0.5877(8) 1.0963(12) 0.8798(3) 0.040(3) Uani 1 1 d . . . . .
N14 N 0.2968(7) 0.5244(13) 0.6784(3) 0.045(3) Uani 1 1 d . . . . .
N12 N 0.5540(8) 1.0055(13) 0.8101(3) 0.046(3) Uani 1 1 d . . . . .
O6 O 0.3197(6) 0.4165(11) 0.6456(3) 0.045(2) Uani 1 1 d . . . . .
O2 O 0.5702(6) 0.9247(11) 0.8762(3) 0.048(2) Uani 1 1 d . . . . .
O3 O 0.5818(6) 0.9050(10) 0.8554(3) 0.048(2) Uani 1 1 d . . . . .
N15 N 0.2376(8) 0.5816(13) 0.6452(3) 0.043(3) Uani 1 1 d . . . . .
N20 N 0.4108(7) 0.5202(14) 0.6501(3) 0.043(3) Uani 1 1 d . . . . .
N17 N 0.2082(7) 0.3335(11) 0.6197(3) 0.037(3) Uani 1 1 d . . . . .
N11 N 0.6140(8) 1.0773(12) 0.8424(3) 0.044(3) Uani 1 1 d . . . . .
N22 N 0.3108(7) 0.4959(12) 0.5831(3) 0.042(3) Uani 1 1 d . . . . .
N8 N 0.4600(8) 0.9475(13) 0.8566(3) 0.047(3) Uani 1 1 d . . . . .
O7 O 0.2874(6) 0.4383(11) 0.6248(3) 0.045(2) Uani 1 1 d . . . . .
N1 N 0.5717(9) 0.7172(13) 0.8513(4) 0.052(3) Uani 1 1 d . . . . .
N24 N 0.3601(8) 0.2815(12) 0.6263(3) 0.043(3) Uani 1 1 d . . . . .
N3 N 0.5837(8) 0.8346(12) 0.9180(3) 0.043(3) Uani 1 1 d . . . . .
N13 N 0.2880(8) 0.3779(12) 0.6891(3) 0.046(3) Uani 1 1 d . . . . .
N23 N 0.3164(8) 0.3393(13) 0.5881(3) 0.049(4) Uani 1 1 d . . . . .
N2 N 0.5341(8) 0.7613(12) 0.8847(4) 0.046(3) Uani 1 1 d . . . . .
N16 N 0.1802(7) 0.4819(11) 0.6186(3) 0.042(3) Uani 1 1 d . . . . .
N9 N 0.5015(8) 1.0619(12) 0.8808(4) 0.047(3) Uani 1 1 d . . . . .
C86 C 0.5769(9) 1.1114(12) 0.8987(4) 0.033(4) Uani 1 1 d . . . . .
N6 N 0.6526(8) 0.7860(13) 0.8478(4) 0.047(3) Uani 1 1 d . . . . .
C143 C 0.3310(9) 0.6385(16) 0.6841(4) 0.042(5) Uani 1 1 d . . . . .
H143 H 0.332362 0.689831 0.678938 0.051 Uiso 1 1 calc R U . . .
N18 N 0.2559(8) 0.2800(12) 0.6579(3) 0.046(3) Uani 1 1 d . . . . .
C81 C 0.6452(9) 1.1084(15) 0.8591(4) 0.042(5) Uani 1 1 d . . . . .
H81 H 0.674386 1.125784 0.857243 0.051 Uiso 1 1 calc R U . . .
N5 N 0.6877(8) 0.9029(12) 0.8735(3) 0.045(3) Uani 1 1 d . . . . .
C209 C 0.2848(11) 0.3639(16) 0.5653(4) 0.051(4) Uani 1 1 d . . . . .
H209 H 0.251666 0.359407 0.566022 0.061 Uiso 1 1 calc R U . . .
C165 C 0.2208(9) 0.2568(15) 0.6206(4) 0.041(6) Uani 1 1 d . . . . .
C147 C 0.1826(9) 0.6953(15) 0.6303(4) 0.041(4) Uani 1 1 d . . . . .
C67 C 0.5834(9) 1.0614(16) 0.8036(4) 0.045(4) Uani 1 1 d . . . . .
H67 H 0.566424 1.111067 0.803796 0.054 Uiso 1 1 calc R U . . .
C35 C 0.7303(11) 0.9469(16) 0.8500(4) 0.053(7) Uani 1 1 d . . . . .
H35 H 0.738612 0.941898 0.836327 0.064 Uiso 1 1 calc R U . . .
C65 C 0.5083(9) 0.8871(15) 0.8031(4) 0.041(5) Uani 1 1 d . . . . .
C54 C 0.5448(9) 0.8154(16) 0.9187(4) 0.047(5) Uani 1 1 d . . . . .
H54 H 0.533410 0.822477 0.931545 0.056 Uiso 1 1 calc R U . . .
C75 C 0.6548(6) 1.1436(9) 0.8163(3) 0.046(4) Uani 1 1 d G . . . .
C80 C 0.7008(6) 1.1352(8) 0.8154(3) 0.050(6) Uani 1 1 d G . . . .
H80 H 0.715118 1.086026 0.817694 0.060 Uiso 1 1 calc R U . . .
C79 C 0.7257(5) 1.1987(10) 0.8111(3) 0.058(6) Uani 1 1 d G . . . .
H79 H 0.757131 1.192984 0.810409 0.069 Uiso 1 1 calc R U . . .
C78 C 0.7047(6) 1.2706(8) 0.8077(3) 0.050(6) Uani 1 1 d G . . . .
H78 H 0.721771 1.314054 0.804726 0.060 Uiso 1 1 calc R U . . .
C77 C 0.6588(6) 1.2790(8) 0.8086(3) 0.066(8) Uani 1 1 d G . . . .
H77 H 0.644397 1.328165 0.806328 0.079 Uiso 1 1 calc R U . . .
C76 C 0.6338(5) 1.2155(11) 0.8130(3) 0.076(10) Uani 1 1 d G . . . .
H76 H 0.602384 1.221208 0.813614 0.091 Uiso 1 1 calc R U . . .
C123 C 0.1519(10) 0.5226(17) 0.6823(4) 0.049(5) Uani 1 1 d . . . . .
C197 C 0.3591(9) 0.7073(16) 0.6339(4) 0.045(6) Uani 1 1 d . . . . .
H197 H 0.375757 0.739805 0.645163 0.055 Uiso 1 1 calc R U . . .
C201 C 0.2975(10) 0.5596(16) 0.5826(4) 0.042(6) Uani 1 1 d . . . . .
H201 H 0.274675 0.578053 0.570577 0.051 Uiso 1 1 calc R U . . .
C199 C 0.3029(10) 0.6907(16) 0.5999(4) 0.050(6) Uani 1 1 d . . . . .
H199 H 0.279985 0.711399 0.588237 0.059 Uiso 1 1 calc R U . . .
C161 C 0.1784(9) 0.3595(14) 0.6003(4) 0.034(5) Uani 1 1 d . . . . .
C167 C 0.2787(10) 0.2452(14) 0.6794(4) 0.042(3) Uani 1 1 d . . . . .
H167 H 0.312351 0.239911 0.679772 0.050 Uiso 1 1 calc R U . . .
C26 C 0.6432(11) 0.7128(17) 0.8361(5) 0.059(4) Uani 1 1 d . . . . .
H26 H 0.660197 0.673538 0.846567 0.070 Uiso 1 1 calc R U . . .
C153 C 0.1590(9) 0.5549(14) 0.6196(4) 0.038(3) Uani 1 1 d . . . . .
H153 H 0.144163 0.554348 0.632366 0.045 Uiso 1 1 calc R U . . .
C82 C 0.6328(9) 1.1140(15) 0.8796(4) 0.042(5) Uani 1 1 d . . . . .
C221 C 0.3808(11) 0.2474(17) 0.6464(5) 0.058(7) Uani 1 1 d . . . . .
C189 C 0.4939(9) 0.5401(15) 0.6724(4) 0.046(4) Uani 1 1 d . . . . .
C336 C 0.2631(12) -0.0209(17) 0.6064(5) 0.066(7) Uani 1 1 d . . . . .
H336 H 0.293395 -0.036744 0.605970 0.079 Uiso 1 1 calc R U . . .
C40 C 0.6488(10) 0.9281(19) 0.9350(4) 0.055(4) Uani 1 1 d . . . . .
H40 H 0.631968 0.978305 0.933784 0.066 Uiso 1 1 calc R U . . .
C164 C 0.2094(10) 0.2115(15) 0.6012(4) 0.044(6) Uani 1 1 d . . . . .
H164 H 0.222698 0.161753 0.601256 0.053 Uiso 1 1 calc R U . . .
C41 C 0.6899(6) 0.9283(11) 0.9541(3) 0.051(5) Uani 1 1 d G . . . .
C42 C 0.7221(7) 0.8690(9) 0.9570(3) 0.067(8) Uani 1 1 d G . . . .
H42 H 0.717051 0.825546 0.947530 0.080 Uiso 1 1 calc R U . . .
C43 C 0.7616(6) 0.8732(10) 0.9738(3) 0.063(6) Uani 1 1 d G . . . .
H43 H 0.783626 0.832643 0.975757 0.075 Uiso 1 1 calc R U . . .
C44 C 0.7690(6) 0.9368(12) 0.9876(3) 0.071(7) Uani 1 1 d G . . . .
H44 H 0.795984 0.939649 0.999072 0.085 Uiso 1 1 calc R U . . .
C45 C 0.7368(8) 0.9961(10) 0.9847(3) 0.094(11) Uani 1 1 d G . . . .
H45 H 0.741769 1.039558 0.994160 0.113 Uiso 1 1 calc R U . . .
C46 C 0.6972(7) 0.9919(10) 0.9679(3) 0.071(8) Uani 1 1 d G . . . .
H46 H 0.675194 1.032463 0.965933 0.085 Uiso 1 1 calc R U . . .
C61 C 0.4622(10) 0.8603(16) 0.8274(4) 0.048(6) Uani 1 1 d D . . . .
C200 C 0.3166(9) 0.6092(15) 0.6009(4) 0.042(5) Uani 1 1 d . . . . .
C59 C 0.5109(11) 0.7118(17) 0.8679(5) 0.056(6) Uani 1 1 d . . . . .
C66 C 0.5393(8) 0.9488(14) 0.7973(4) 0.038(5) Uani 1 1 d . . . . .
H66 H 0.548261 0.945408 0.783697 0.046 Uiso 1 1 calc R U . . .
C74 C 0.6271(9) 1.0732(16) 0.8199(4) 0.045(4) Uani 1 1 d . . . . .
H74 H 0.646843 1.026624 0.819901 0.054 Uiso 1 1 calc R U . . .
C102 C 0.4440(9) 0.8803(16) 0.8465(4) 0.044(5) Uani 1 1 d D . . . .
H102 H 0.422488 0.848576 0.851530 0.052 Uiso 1 1 calc R U . . .
C144 C 0.2998(10) 0.5972(17) 0.6721(5) 0.055(7) Uani 1 1 d . . . . .
C291 C 0.4863(7) 0.7180(8) 0.7286(3) 0.073(9) Uani 1 1 d G . . . .
H291 H 0.481855 0.664015 0.729683 0.087 Uiso 1 1 calc R U . . .
C290 C 0.4555(6) 0.7610(11) 0.7131(3) 0.055(6) Uani 1 1 d G . . . .
H290 H 0.430077 0.736374 0.703613 0.066 Uiso 1 1 calc R U . . .
C289 C 0.4619(6) 0.8399(10) 0.7115(3) 0.058(5) Uani 1 1 d G . . . .
C294 C 0.4992(6) 0.8759(8) 0.7253(3) 0.053(6) Uani 1 1 d G . . . .
H294 H 0.503555 0.929813 0.724219 0.063 Uiso 1 1 calc R U . . .
C293 C 0.5299(5) 0.8329(10) 0.7408(3) 0.052(6) Uani 1 1 d G . . . .
H293 H 0.555333 0.857455 0.750289 0.062 Uiso 1 1 calc R U . . .
C292 C 0.5235(6) 0.7539(10) 0.7424(3) 0.065(8) Uani 1 1 d G . . . .
H292 H 0.544484 0.724557 0.753022 0.078 Uiso 1 1 calc R U . . .
C39 C 0.6978(12) 0.945(2) 0.9099(5) 0.079(10) Uani 1 1 d . . . . .
H39 H 0.717564 0.969877 0.921854 0.095 Uiso 1 1 calc R U . . .
C220 C 0.3761(9) 0.1706(15) 0.6514(4) 0.041(5) Uani 1 1 d . . . . .
H220 H 0.390568 0.150746 0.665366 0.049 Uiso 1 1 calc R U . . .
C132 C 0.0751(10) 0.3635(19) 0.6191(5) 0.059(6) Uani 1 1 d . . . . .
H132 H 0.056882 0.407720 0.614018 0.071 Uiso 1 1 calc R U . . .
C163 C 0.1803(11) 0.2368(16) 0.5828(5) 0.059(8) Uani 1 1 d . . . . .
H163 H 0.166660 0.202528 0.571307 0.071 Uiso 1 1 calc R U . . .
C125 C 0.1096(10) 0.4402(18) 0.6540(5) 0.057(6) Uani 1 1 d . . . . .
C202 C 0.2969(11) 0.4535(16) 0.5629(4) 0.054(4) Uani 1 1 d . . . . .
H202 H 0.324788 0.453114 0.556503 0.064 Uiso 1 1 calc R U . . .
N19 N 0.4212(7) 0.3626(13) 0.6528(3) 0.041(3) Uani 1 1 d . . . . .
C331 C 0.2265(11) -0.0073(16) 0.5874(5) 0.056(5) Uani 1 1 d . . . . .
C36 C 0.7508(11) 1.0070(19) 0.8643(4) 0.065(8) Uani 1 1 d . . . . .
H36 H 0.768100 1.048068 0.860093 0.078 Uiso 1 1 calc R U . . .
C13 C 0.7576(10) 0.7499(18) 0.9018(5) 0.056(5) Uani 1 1 d . . . . .
C85 C 0.6000(11) 1.131(2) 0.9175(5) 0.074(10) Uani 1 1 d . . . . .
H85 H 0.588271 1.129539 0.930386 0.089 Uiso 1 1 calc R U . . .
C159 C 0.1305(10) 0.5935(15) 0.5802(4) 0.046(5) Uani 1 1 d . . . . .
H159 H 0.159890 0.580866 0.577597 0.055 Uiso 1 1 calc R U . . .
C283 C 0.3936(9) 0.5195(17) 0.7899(4) 0.050(4) Uani 1 1 d . . . . .
C333 C 0.1722(12) 0.0297(18) 0.6087(5) 0.066(7) Uani 1 1 d . . . . .
H333 H 0.141729 0.046852 0.608415 0.079 Uiso 1 1 calc R U . . .
C322 C 0.2133(7) -0.2886(8) 0.5516(3) 0.059(7) Uani 1 1 d G . . . .
H322 H 0.206287 -0.341424 0.548478 0.071 Uiso 1 1 calc R U . . .
C323 C 0.2492(6) -0.2539(10) 0.5444(3) 0.058(6) Uani 1 1 d G . . . .
H323 H 0.266721 -0.282858 0.536298 0.070 Uiso 1 1 calc R U . . .
C324 C 0.2595(6) -0.1766(11) 0.5490(3) 0.068(7) Uani 1 1 d G . . . .
H324 H 0.284055 -0.152863 0.544058 0.082 Uiso 1 1 calc R U . . .
C319 C 0.2339(7) -0.1342(8) 0.5608(3) 0.054(5) Uani 1 1 d G . . . .
C320 C 0.1980(7) -0.1690(10) 0.5681(3) 0.065(7) Uani 1 1 d G . . . .
H320 H 0.180521 -0.139998 0.576179 0.077 Uiso 1 1 calc R U . . .
C321 C 0.1877(6) -0.2462(11) 0.5635(3) 0.059(5) Uani 1 1 d G U . . .
H321 H 0.163186 -0.269993 0.568419 0.070 Uiso 1 1 calc R U . . .
C47 C 0.6178(10) 0.8619(17) 0.9384(4) 0.051(4) Uani 1 1 d . . . . .
H47 H 0.638178 0.817208 0.944157 0.062 Uiso 1 1 calc R U . . .
C127 C 0.1041(10) 0.3633(19) 0.6412(5) 0.058(6) Uani 1 1 d . . . . .
C101 C 0.3599(6) 0.9999(11) 0.8533(3) 0.076(10) Uani 1 1 d G . . . .
H101 H 0.373334 1.037190 0.845555 0.092 Uiso 1 1 calc R U . . .
C100 C 0.3124(6) 0.9892(12) 0.8483(3) 0.068(8) Uani 1 1 d G . . . .
H100 H 0.293294 1.019146 0.837160 0.082 Uiso 1 1 calc R U . . .
C99 C 0.2928(4) 0.9347(13) 0.8597(3) 0.087(10) Uani 1 1 d G . . . .
H99 H 0.260304 0.927343 0.856283 0.104 Uiso 1 1 calc R U . . .
C98 C 0.3207(6) 0.8909(10) 0.8760(3) 0.056(6) Uani 1 1 d G . . . .
H98 H 0.307354 0.853582 0.883800 0.067 Uiso 1 1 calc R U . . .
C97 C 0.3683(6) 0.9016(10) 0.8810(2) 0.048(5) Uani 1 1 d G . . . .
H97 H 0.387394 0.871624 0.892195 0.057 Uiso 1 1 calc R U . . .
C96 C 0.3879(5) 0.9561(11) 0.8697(3) 0.047(4) Uani 1 1 d G . . . .
C222 C 0.4168(11) 0.2945(17) 0.6594(5) 0.060(8) Uani 1 1 d . . . . .
H222 H 0.436476 0.275247 0.672411 0.072 Uiso 1 1 calc R U . . .
C196 C 0.3677(10) 0.6294(16) 0.6338(4) 0.051(7) Uani 1 1 d . . . . .
C18 C 0.7493(11) 0.7108(18) 0.8815(5) 0.059(6) Uani 1 1 d . . . . .
H18 H 0.727268 0.670324 0.878370 0.070 Uiso 1 1 calc R U . . .
C154 C 0.1257(10) 0.5858(14) 0.6008(4) 0.043(4) Uani 1 1 d . . . . .
C142 C 0.3644(11) 0.6217(17) 0.7037(5) 0.060(8) Uani 1 1 d . . . . .
H142 H 0.385721 0.657629 0.711774 0.071 Uiso 1 1 calc R U . . .
C128 C 0.1233(11) 0.3025(18) 0.6469(5) 0.063(7) Uani 1 1 d . . . . .
H128 H 0.141762 0.302083 0.661444 0.075 Uiso 1 1 calc R U . . .
C218 C 0.3281(11) 0.1501(16) 0.6151(4) 0.053(7) Uani 1 1 d . . . . .
H218 H 0.309902 0.116454 0.604667 0.064 Uiso 1 1 calc R U . . .
C83 C 0.6652(11) 1.1375(18) 0.8972(4) 0.057(7) Uani 1 1 d . . . . .
H83 H 0.696988 1.140874 0.897031 0.069 Uiso 1 1 calc R U . . .
C284 C 0.4340(10) 0.5721(19) 0.7874(5) 0.059(7) Uani 1 1 d . . . . .
H284 H 0.441906 0.615569 0.796693 0.071 Uiso 1 1 calc R U . . .
C174 C 0.2743(11) 0.2988(15) 0.6965(4) 0.048(4) Uani 1 1 d . . . . .
H174 H 0.240899 0.301302 0.696866 0.057 Uiso 1 1 calc R U . . .
C334 C 0.2060(12) 0.0222(19) 0.6283(5) 0.073(6) Uani 1 1 d . U . . .
H334 H 0.200193 0.036951 0.641981 0.087 Uiso 1 1 calc R U . . .
C306 C 0.4670(10) 0.8092(16) 0.6638(4) 0.051(6) Uani 1 1 d . . . . .
H306 H 0.481843 0.775235 0.675096 0.061 Uiso 1 1 calc R U . . .
C158 C 0.0966(10) 0.6186(13) 0.5620(4) 0.044(5) Uani 1 1 d . . . . .
H158 H 0.102324 0.619659 0.547669 0.053 Uiso 1 1 calc R U . . .
C286 C 0.4483(11) 0.4899(18) 0.7573(5) 0.064(7) Uani 1 1 d . . . . .
H286 H 0.467219 0.475090 0.747691 0.077 Uiso 1 1 calc R U . . .
C152 C 0.1957(10) 0.7545(15) 0.6205(5) 0.050(6) Uani 1 1 d . . . . .
H152 H 0.215230 0.747517 0.610618 0.060 Uiso 1 1 calc R U . . .
C19 C 0.5929(10) 0.6887(16) 0.8322(4) 0.052(4) Uani 1 1 d . . . . .
H19 H 0.575836 0.714529 0.818506 0.062 Uiso 1 1 calc R U . . .
C58 C 0.4660(11) 0.6937(18) 0.8660(5) 0.060(7) Uani 1 1 d . . . . .
H58 H 0.449253 0.664758 0.853924 0.072 Uiso 1 1 calc R U . . .
C148 C 0.1601(13) 0.7016(18) 0.6479(6) 0.078(10) Uani 1 1 d . . . . .
H148 H 0.155125 0.658115 0.656305 0.094 Uiso 1 1 calc R U . . .
C145 C 0.2661(10) 0.6227(17) 0.6548(5) 0.051(6) Uani 1 1 d . . . . .
H145 H 0.266023 0.675200 0.650519 0.061 Uiso 1 1 calc R U . . .
C287 C 0.4076(12) 0.449(2) 0.7589(5) 0.072(8) Uani 1 1 d . . . . .
H287 H 0.395489 0.411844 0.748106 0.086 Uiso 1 1 calc R U . . .
C217 C 0.3342(10) 0.2308(16) 0.6102(4) 0.046(6) Uani 1 1 d . . . . .
C122 C 0.1133(10) 0.5564(17) 0.6825(5) 0.053(6) Uani 1 1 d . . . . .
H122 H 0.113591 0.590755 0.694351 0.064 Uiso 1 1 calc R U . . .
C37 C 0.7426(12) 0.999(2) 0.8850(5) 0.072(9) Uani 1 1 d . . . . .
H37 H 0.760083 1.026490 0.897116 0.087 Uiso 1 1 calc R U . . .
C188 C 0.4494(9) 0.4896(15) 0.6688(5) 0.049(4) Uani 1 1 d . . . . .
H188 H 0.437887 0.491026 0.682594 0.059 Uiso 1 1 calc R U . . .
C104 C 0.4207(10) 1.1260(14) 0.8164(4) 0.046(5) Uani 1 1 d D . . . .
C108 C 0.4605(11) 1.2169(17) 0.8465(5) 0.055(5) Uani 1 1 d . . . . .
C84 C 0.6474(11) 1.158(2) 0.9173(5) 0.078(11) Uani 1 1 d . . . . .
H84 H 0.665564 1.186507 0.929065 0.094 Uiso 1 1 calc R U . . .
C335 C 0.2475(12) -0.0073(19) 0.6266(5) 0.071(8) Uani 1 1 d . . . . .
H335 H 0.268473 -0.020343 0.639877 0.085 Uiso 1 1 calc R U . . .
C55 C 0.5158(10) 0.7800(16) 0.8985(5) 0.048(5) Uani 1 1 d . . . . .
C205 C 0.1781(5) 0.5129(10) 0.5291(3) 0.051(5) Uani 1 1 d G . . . .
H205 H 0.147235 0.517608 0.530760 0.062 Uiso 1 1 calc R U . . .
C204 C 0.2127(6) 0.4885(10) 0.5467(2) 0.052(5) Uani 1 1 d G . . . .
H204 H 0.205467 0.476517 0.560273 0.062 Uiso 1 1 calc R U . . .
C203 C 0.2578(6) 0.4817(10) 0.5443(2) 0.050(4) Uani 1 1 d G . . . .
C208 C 0.2683(5) 0.4992(10) 0.5243(3) 0.051(5) Uani 1 1 d G . . . .
H208 H 0.299196 0.494550 0.522693 0.062 Uiso 1 1 calc R U . . .
C207 C 0.2338(6) 0.5236(11) 0.5068(2) 0.057(4) Uani 1 1 d G U . . .
H207 H 0.240966 0.535641 0.493180 0.068 Uiso 1 1 calc R U . . .
C206 C 0.1886(6) 0.5305(11) 0.5092(2) 0.061(4) Uani 1 1 d G U . . .
H206 H 0.164985 0.547171 0.497213 0.073 Uiso 1 1 calc R U . . .
C332 C 0.1866(12) 0.0100(18) 0.5895(5) 0.065(6) Uani 1 1 d . . . . .
H332 H 0.163090 0.009788 0.576350 0.078 Uiso 1 1 calc R U . . .
C195 C 0.4033(10) 0.5867(17) 0.6501(4) 0.048(6) Uani 1 1 d . . . . .
H195 H 0.421621 0.616069 0.661653 0.057 Uiso 1 1 calc R U . . .
C274 C 0.2403(6) 0.3982(11) 0.7923(3) 0.072(8) Uani 1 1 d G . . . .
H274 H 0.213840 0.366256 0.787913 0.086 Uiso 1 1 calc R U . . .
C275 C 0.2812(7) 0.3674(8) 0.8046(3) 0.066(8) Uani 1 1 d G . . . .
H275 H 0.282770 0.314430 0.808499 0.080 Uiso 1 1 calc R U . . .
C276 C 0.3199(6) 0.4141(10) 0.8110(4) 0.099(13) Uani 1 1 d G . . . .
H276 H 0.347842 0.393086 0.819402 0.118 Uiso 1 1 calc R U . . .
C271 C 0.3176(5) 0.4916(10) 0.8053(3) 0.060(5) Uani 1 1 d G . . . .
C272 C 0.2766(6) 0.5224(8) 0.7931(3) 0.055(6) Uani 1 1 d G . . . .
H272 H 0.275056 0.575397 0.789133 0.066 Uiso 1 1 calc R U . . .
C273 C 0.2380(5) 0.4757(11) 0.7866(3) 0.070(8) Uani 1 1 d G . . . .
H273 H 0.209983 0.496742 0.778230 0.084 Uiso 1 1 calc R U . . .
C103 C 0.4627(10) 1.1503(15) 0.8315(4) 0.042(4) Uani 1 1 d . . . . .
C87 C 0.5284(11) 1.099(2) 0.8996(5) 0.077(10) Uani 1 1 d . . . . .
H87 H 0.516232 1.114476 0.911725 0.092 Uiso 1 1 calc R U . . .
C190 C 0.5109(10) 0.5751(18) 0.6929(5) 0.061(7) Uani 1 1 d . . . . .
H190 H 0.494737 0.571456 0.704280 0.073 Uiso 1 1 calc R U . . .
C105 C 0.3819(11) 1.1586(18) 0.8184(5) 0.060(7) Uani 1 1 d . . . . .
H105 H 0.354009 1.136379 0.810274 0.072 Uiso 1 1 calc R U . . .
C155 C 0.0820(11) 0.602(2) 0.6022(5) 0.066(8) Uani 1 1 d . . . . .
H155 H 0.077117 0.597056 0.616535 0.079 Uiso 1 1 calc R U . . .
C7 C 0.3876(6) 0.0210(12) 0.5624(3) 0.066(6) Uani 1 1 d G . . . .
H7 H 0.418556 0.033271 0.562163 0.079 Uiso 1 1 calc R U . . .
C316 C 0.3519(8) 0.0701(9) 0.5525(3) 0.065(6) Uani 1 1 d G . . . .
H316 H 0.358604 0.115915 0.545567 0.078 Uiso 1 1 calc R U . . .
C318 C 0.3066(6) 0.0521(11) 0.5529(3) 0.079(8) Uani 1 1 d G . . . .
H318 H 0.282250 0.085635 0.546138 0.095 Uiso 1 1 calc R U . . .
C314 C 0.2968(6) -0.0150(13) 0.5631(3) 0.060(5) Uani 1 1 d G . . . .
C315 C 0.3325(7) -0.0641(10) 0.5729(3) 0.085(9) Uani 1 1 d G . . . .
H315 H 0.325801 -0.109934 0.579900 0.103 Uiso 1 1 calc R U . . .
C317 C 0.3778(6) -0.0461(11) 0.5726(3) 0.079(8) Uani 1 1 d G . . . .
H317 H 0.402154 -0.079655 0.579330 0.094 Uiso 1 1 calc R U . . .
C121 C 0.0705(11) 0.5480(17) 0.6671(5) 0.059(7) Uani 1 1 d . . . . .
H121 H 0.045839 0.583638 0.666015 0.071 Uiso 1 1 calc R U . . .
C33 C 0.6800(10) 0.8330(17) 0.8418(4) 0.053(6) Uani 1 1 d . . . . .
H33 H 0.687771 0.825593 0.828055 0.064 Uiso 1 1 calc R U . . .
C139 C 0.3153(9) 0.4200(15) 0.7021(4) 0.043(5) Uani 1 1 d . . . . .
H139 H 0.330154 0.399248 0.715976 0.052 Uiso 1 1 calc R U . . .
C307 C 0.3696(5) 0.8583(11) 0.6898(3) 0.059(5) Uani 1 1 d G . . . .
C308 C 0.3364(7) 0.8528(11) 0.6703(2) 0.056(6) Uani 1 1 d G . . . .
H308 H 0.344717 0.860772 0.656746 0.067 Uiso 1 1 calc R U . . .
C309 C 0.2909(6) 0.8356(11) 0.6707(2) 0.056(6) Uani 1 1 d G . . . .
H309 H 0.268223 0.831797 0.657376 0.067 Uiso 1 1 calc R U . . .
C310 C 0.2788(5) 0.8239(11) 0.6906(3) 0.065(4) Uani 1 1 d G U . . .
H310 H 0.247699 0.812143 0.690828 0.078 Uiso 1 1 calc R U . . .
C311 C 0.3120(7) 0.8294(11) 0.7101(2) 0.062(4) Uani 1 1 d G U . . .
H311 H 0.303668 0.821463 0.723651 0.074 Uiso 1 1 calc R U . . .
C312 C 0.3574(6) 0.8467(11) 0.7097(2) 0.062(4) Uani 1 1 d G U . . .
H312 H 0.380162 0.850437 0.723021 0.074 Uiso 1 1 calc R U . . .
C175 C 0.3013(11) 0.2818(16) 0.7193(4) 0.053(5) Uani 1 1 d . . . . .
C63 C 0.4608(12) 0.7743(19) 0.7953(5) 0.067(9) Uani 1 1 d . . . . .
H63 H 0.449716 0.729581 0.786968 0.080 Uiso 1 1 calc R U . . .
C285 C 0.4581(12) 0.557(2) 0.7720(5) 0.077(9) Uani 1 1 d . . . . .
H285 H 0.482320 0.590900 0.770633 0.092 Uiso 1 1 calc R U . . .
C198 C 0.3262(10) 0.7355(18) 0.6175(5) 0.055(7) Uani 1 1 d . . . . .
H198 H 0.318440 0.788499 0.617833 0.066 Uiso 1 1 calc R U . . .
C146 C 0.2007(9) 0.6101(14) 0.6251(4) 0.041(4) Uani 1 1 d . . . . .
H146 H 0.214943 0.613780 0.612135 0.049 Uiso 1 1 calc R U . . .
C160 C 0.1636(10) 0.4308(16) 0.6024(4) 0.056(7) Uani 1 1 d . . . . .
H160 H 0.138371 0.447813 0.591229 0.067 Uiso 1 1 calc R U . . .
C15 C 0.8102(12) 0.839(2) 0.8911(6) 0.080(9) Uani 1 1 d . . . . .
H15 H 0.831234 0.880466 0.895069 0.096 Uiso 1 1 calc R U . . .
C56 C 0.4675(9) 0.7596(15) 0.8997(4) 0.044(5) Uani 1 1 d . . . . .
H56 H 0.454663 0.774172 0.911708 0.053 Uiso 1 1 calc R U . . .
C17 C 0.7753(12) 0.734(2) 0.8654(5) 0.074(8) Uani 1 1 d . . . . .
H17 H 0.773482 0.705584 0.852245 0.089 Uiso 1 1 calc R U . . .
C296 C 0.4017(6) 1.0165(11) 0.7076(3) 0.065(7) Uani 1 1 d G . . . .
H296 H 0.377521 0.987597 0.711372 0.078 Uiso 1 1 calc R U . . .
C295 C 0.4313(7) 0.9813(8) 0.6963(3) 0.060(5) Uani 1 1 d G . . . .
C300 C 0.4666(6) 1.0235(11) 0.6907(3) 0.070(8) Uani 1 1 d G . . . .
H300 H 0.486883 0.999447 0.683030 0.084 Uiso 1 1 calc R U . . .
C299 C 0.4724(6) 1.1009(11) 0.6964(3) 0.062(6) Uani 1 1 d G . . . .
H299 H 0.496508 1.129753 0.692604 0.075 Uiso 1 1 calc R U . . .
C298 C 0.4427(7) 1.1361(8) 0.7077(3) 0.067(7) Uani 1 1 d G . . . .
H298 H 0.446639 1.188981 0.711562 0.081 Uiso 1 1 calc R U . . .
C297 C 0.4074(6) 1.0939(11) 0.7132(3) 0.061(7) Uani 1 1 d G . . . .
H297 H 0.387145 1.117905 0.720946 0.073 Uiso 1 1 calc R U . . .
C60 C 0.5334(10) 0.6939(14) 0.8510(4) 0.043(5) Uani 1 1 d . . . . .
H60 H 0.517969 0.662686 0.839122 0.052 Uiso 1 1 calc R U . . .
C180 C 0.3486(10) 0.2593(16) 0.7237(5) 0.056(6) Uani 1 1 d . . . . .
H180 H 0.364777 0.255098 0.712358 0.067 Uiso 1 1 calc R U . . .
C124 C 0.1521(10) 0.4635(17) 0.6682(4) 0.049(5) Uani 1 1 d . . . . .
C34 C 0.6994(10) 0.8960(16) 0.8550(4) 0.048(6) Uani 1 1 d . . . . .
C301 C 0.4359(11) 0.8723(17) 0.6677(4) 0.055(5) Uani 1 1 d . . . . .
C57 C 0.4444(11) 0.7203(19) 0.8832(5) 0.062(7) Uani 1 1 d . . . . .
H57 H 0.412868 0.708786 0.882332 0.075 Uiso 1 1 calc R U . . .
C288 C 0.3856(10) 0.4614(16) 0.7751(4) 0.050(6) Uani 1 1 d . . . . .
H288 H 0.362001 0.425790 0.776300 0.060 Uiso 1 1 calc R U . . .
C166 C 0.2471(9) 0.2265(15) 0.6419(4) 0.038(5) Uani 1 1 d . . . . .
H166 H 0.256789 0.174346 0.644069 0.046 Uiso 1 1 calc R U . . .
C169 C 0.2158(5) 0.1541(8) 0.6869(3) 0.050(6) Uani 1 1 d G . . . .
H169 H 0.196230 0.197561 0.686527 0.060 Uiso 1 1 calc R U . . .
C170 C 0.1998(5) 0.0809(10) 0.6903(3) 0.057(7) Uani 1 1 d G . . . .
H170 H 0.169355 0.074388 0.692389 0.069 Uiso 1 1 calc R U . . .
C171 C 0.2284(6) 0.0172(7) 0.6908(3) 0.048(5) Uani 1 1 d G U . . .
H171 H 0.217467 -0.032783 0.693219 0.058 Uiso 1 1 calc R U . . .
C172 C 0.2729(5) 0.0267(8) 0.6879(3) 0.048(5) Uani 1 1 d G . . . .
H172 H 0.292453 -0.016784 0.688189 0.057 Uiso 1 1 calc R U . . .
C173 C 0.2889(4) 0.0999(9) 0.6844(3) 0.045(5) Uani 1 1 d G . . . .
H173 H 0.319329 0.106387 0.682327 0.054 Uiso 1 1 calc R U . . .
C168 C 0.2603(6) 0.1636(7) 0.6839(3) 0.042(3) Uani 1 1 d G U . . .
C1 C 0.7435(6) 0.6544(12) 0.9543(2) 0.068(8) Uani 1 1 d G . . . .
H1 H 0.762650 0.639447 0.967962 0.082 Uiso 1 1 calc R U . . .
C6 C 0.7629(5) 0.6888(11) 0.9385(3) 0.054(6) Uani 1 1 d G . . . .
H6 H 0.795280 0.697276 0.941342 0.065 Uiso 1 1 calc R U . . .
C5 C 0.7350(7) 0.7107(12) 0.9185(3) 0.064(6) Uani 1 1 d G . . . .
C4 C 0.6876(6) 0.6982(12) 0.9143(2) 0.061(7) Uani 1 1 d G . . . .
C3 C 0.6682(5) 0.6638(12) 0.9302(3) 0.061(6) Uani 1 1 d G . . . .
C2 C 0.6962(7) 0.6420(12) 0.9501(3) 0.070(8) Uani 1 1 d G . . . .
H2 H 0.682939 0.618474 0.960945 0.084 Uiso 1 1 calc R U . . .
C106 C 0.3778(11) 1.2223(16) 0.8312(4) 0.053(6) Uani 1 1 d . . . . .
H106 H 0.349269 1.248106 0.830397 0.064 Uiso 1 1 calc R U . . .
C126 C 0.0676(11) 0.4834(17) 0.6537(5) 0.061(7) Uani 1 1 d . . . . .
H126 H 0.038968 0.467938 0.644582 0.073 Uiso 1 1 calc R U . . .
C62 C 0.4500(8) 0.8031(14) 0.8167(4) 0.031(4) Uani 1 1 d . . . . .
H62 H 0.430225 0.770203 0.822510 0.038 Uiso 1 1 calc R U . . .
C140 C 0.3254(9) 0.4976(15) 0.6974(4) 0.039(5) Uani 1 1 d . . . . .
C213 C 0.3023(8) 0.2294(11) 0.5110(3) 0.081(9) Uani 1 1 d G . . . .
H213 H 0.305573 0.200196 0.498600 0.098 Uiso 1 1 calc R U . . .
C212 C 0.2601(6) 0.2316(10) 0.5169(3) 0.064(7) Uani 1 1 d G . . . .
H212 H 0.234514 0.203779 0.508627 0.076 Uiso 1 1 calc R U . . .
C211 C 0.2554(6) 0.2743(11) 0.5350(3) 0.059(6) Uani 1 1 d G . . . .
H211 H 0.226502 0.275782 0.539089 0.071 Uiso 1 1 calc R U . . .
C210 C 0.2928(7) 0.3150(10) 0.5472(2) 0.058(5) Uani 1 1 d G . . . .
C215 C 0.3350(6) 0.3128(11) 0.5412(3) 0.060(7) Uani 1 1 d G . . . .
H215 H 0.360608 0.340623 0.549497 0.073 Uiso 1 1 calc R U . . .
C214 C 0.3398(6) 0.2701(12) 0.5231(3) 0.066(7) Uani 1 1 d G . . . .
H214 H 0.368621 0.268619 0.519035 0.079 Uiso 1 1 calc R U . . .
C225 C 0.4275(7) 0.4673(8) 0.5691(3) 0.060(6) Uani 1 1 d G . . . .
C226 C 0.4292(6) 0.4103(9) 0.5848(2) 0.036(4) Uani 1 1 d G . . . .
C227 C 0.4424(6) 0.3358(8) 0.5808(2) 0.045(3) Uani 1 1 d G U . . .
C228 C 0.4537(6) 0.3183(8) 0.5611(3) 0.048(5) Uani 1 1 d G . . . .
H228 H 0.462715 0.267323 0.558330 0.057 Uiso 1 1 calc R U . . .
C223 C 0.4520(6) 0.3752(11) 0.5453(2) 0.063(7) Uani 1 1 d G . . . .
H223 H 0.459754 0.363234 0.531817 0.075 Uiso 1 1 calc R U . . .
C224 C 0.4388(7) 0.4498(9) 0.5493(2) 0.054(6) Uani 1 1 d G . . . .
H224 H 0.437638 0.488691 0.538542 0.065 Uiso 1 1 calc R U . . .
C107 C 0.4192(11) 1.2454(19) 0.8454(5) 0.063(7) Uani 1 1 d . . . . .
H107 H 0.417033 1.285961 0.855311 0.075 Uiso 1 1 calc R U . . .
C95 C 0.4398(10) 0.9711(15) 0.8736(4) 0.044(4) Uani 1 1 d . . . . .
H95 H 0.454439 0.939129 0.886575 0.052 Uiso 1 1 calc R U . . .
C277 C 0.3546(6) 0.6354(8) 0.8101(3) 0.052(5) Uani 1 1 d G . . . .
C282 C 0.3416(7) 0.6757(10) 0.7905(2) 0.052(5) Uani 1 1 d G . . . .
H282 H 0.341799 0.650702 0.777013 0.062 Uiso 1 1 calc R U . . .
C281 C 0.3283(7) 0.7525(10) 0.7906(3) 0.070(8) Uani 1 1 d G . . . .
H281 H 0.319420 0.779956 0.777164 0.084 Uiso 1 1 calc R U . . .
C280 C 0.3280(7) 0.7890(8) 0.8103(3) 0.059(6) Uani 1 1 d G . . . .
H280 H 0.318950 0.841467 0.810314 0.071 Uiso 1 1 calc R U . . .
C279 C 0.3410(7) 0.7488(10) 0.8299(3) 0.067(7) Uani 1 1 d G . . . .
H279 H 0.340859 0.773724 0.843313 0.081 Uiso 1 1 calc R U . . .
C278 C 0.3543(6) 0.6720(10) 0.8298(2) 0.052(6) Uani 1 1 d G . . . .
H278 H 0.363239 0.644470 0.843162 0.063 Uiso 1 1 calc R U . . .
C16 C 0.8045(11) 0.8030(18) 0.8707(5) 0.068(7) Uani 1 1 d . . . . .
H16 H 0.819592 0.823447 0.860159 0.082 Uiso 1 1 calc R U . . .
C305 C 0.4731(11) 0.8032(16) 0.6425(4) 0.055(6) Uani 1 1 d . . . . .
H305 H 0.489698 0.758805 0.639890 0.066 Uiso 1 1 calc R U . . .
C131 C 0.0734(13) 0.302(2) 0.6054(6) 0.078(9) Uani 1 1 d . . . . .
H131 H 0.061517 0.305607 0.590070 0.093 Uiso 1 1 calc R U . . .
C239 C 0.4356(7) 0.1403(8) 0.6072(3) 0.066(8) Uani 1 1 d G . . . .
H239 H 0.420130 0.092559 0.603515 0.079 Uiso 1 1 calc R U . . .
C240 C 0.4276(7) 0.2010(11) 0.5923(2) 0.059(7) Uani 1 1 d G . . . .
H240 H 0.406645 0.194855 0.578556 0.070 Uiso 1 1 calc R U . . .
C235 C 0.4503(7) 0.2709(9) 0.5977(3) 0.053(5) Uani 1 1 d G . . . .
C236 C 0.4810(7) 0.2799(8) 0.6178(3) 0.059(8) Uani 1 1 d G . . . .
H236 H 0.496463 0.327661 0.621500 0.071 Uiso 1 1 calc R U . . .
C237 C 0.4890(6) 0.2192(10) 0.6327(2) 0.053(7) Uani 1 1 d G . . . .
H237 H 0.509949 0.225366 0.646459 0.064 Uiso 1 1 calc R U . . .
C238 C 0.4663(7) 0.1493(9) 0.6273(3) 0.064(8) Uani 1 1 d G . . . .
H238 H 0.471782 0.107814 0.637467 0.077 Uiso 1 1 calc R U . . .
C194 C 0.5149(10) 0.5484(18) 0.6551(5) 0.058(7) Uani 1 1 d . . . . .
H194 H 0.503846 0.523272 0.641449 0.070 Uiso 1 1 calc R U . . .
C181 C 0.4624(10) 0.4081(16) 0.6651(5) 0.059(4) Uani 1 1 d . . . . .
H181 H 0.484366 0.410978 0.655223 0.071 Uiso 1 1 calc R U . . .
B3 B 0.4180(13) 0.891(2) 0.6895(6) 0.058(3) Uani 1 1 d . . . . .
C178 C 0.3472(13) 0.2525(19) 0.7617(6) 0.076(8) Uani 1 1 d . . . . .
H178 H 0.363417 0.255034 0.776633 0.091 Uiso 1 1 calc R U . . .
C219 C 0.3506(10) 0.1245(18) 0.6360(4) 0.053(7) Uani 1 1 d . . . . .
H219 H 0.347676 0.071739 0.639498 0.064 Uiso 1 1 calc R U . . .
C24 C 0.5615(6) 0.4938(10) 0.8043(2) 0.053(6) Uani 1 1 d G . . . .
H24 H 0.547226 0.475066 0.790178 0.064 Uiso 1 1 calc R U . . .
C25 C 0.5658(7) 0.5727(9) 0.8081(2) 0.058(7) Uani 1 1 d G . . . .
H25 H 0.554502 0.607882 0.796511 0.069 Uiso 1 1 calc R U . . .
C20 C 0.5867(7) 0.6001(8) 0.8288(3) 0.048(5) Uani 1 1 d G . . . .
C21 C 0.6033(7) 0.5486(11) 0.8457(2) 0.061(7) Uani 1 1 d G . . . .
H21 H 0.617620 0.567370 0.859900 0.074 Uiso 1 1 calc R U . . .
C22 C 0.5990(8) 0.4697(10) 0.8420(3) 0.092(13) Uani 1 1 d G . . . .
H22 H 0.610345 0.434555 0.853568 0.111 Uiso 1 1 calc R U . . .
C23 C 0.5781(8) 0.4423(7) 0.8213(3) 0.070(8) Uani 1 1 d G . . . .
H23 H 0.575148 0.388402 0.818707 0.084 Uiso 1 1 calc R U . . .
C216 C 0.3120(11) 0.2636(16) 0.5908(4) 0.051(7) Uani 1 1 d . . . . .
H216 H 0.293941 0.233042 0.579393 0.061 Uiso 1 1 calc R U . . .
C265 C 0.4016(6) 0.5116(12) 0.8341(2) 0.052(5) Uani 1 1 d G . . . .
C270 C 0.3808(5) 0.5008(14) 0.8516(3) 0.082(10) Uani 1 1 d G . . . .
H270 H 0.348804 0.510836 0.849863 0.098 Uiso 1 1 calc R U . . .
C269 C 0.4069(6) 0.4754(13) 0.8716(2) 0.077(9) Uani 1 1 d G . . . .
H269 H 0.392724 0.468056 0.883596 0.092 Uiso 1 1 calc R U . . .
C268 C 0.4538(6) 0.4608(11) 0.8742(2) 0.051(6) Uani 1 1 d G . . . .
H268 H 0.471597 0.443456 0.887853 0.061 Uiso 1 1 calc R U . . .
C267 C 0.4745(5) 0.4716(12) 0.8566(3) 0.072(9) Uani 1 1 d G . . . .
H267 H 0.506552 0.461637 0.858377 0.087 Uiso 1 1 calc R U . . .
C266 C 0.4484(6) 0.4970(11) 0.8366(2) 0.050(6) Uani 1 1 d G . . . .
H266 H 0.462632 0.504417 0.824643 0.060 Uiso 1 1 calc R U . . .
C151 C 0.1808(11) 0.8293(17) 0.6246(5) 0.062(7) Uani 1 1 d . . . . .
H151 H 0.186886 0.872538 0.616422 0.074 Uiso 1 1 calc R U . . .
C64 C 0.4924(11) 0.8330(17) 0.7910(5) 0.061(8) Uani 1 1 d . . . . .
H64 H 0.501725 0.829275 0.777525 0.073 Uiso 1 1 calc R U . . .
C149 C 0.1448(11) 0.7792(16) 0.6524(4) 0.052(6) Uani 1 1 d . . . . .
H149 H 0.126848 0.787600 0.662964 0.062 Uiso 1 1 calc R U . . .
C162 C 0.1712(13) 0.3153(16) 0.5815(4) 0.071(10) Uani 1 1 d . . . . .
H162 H 0.160072 0.338763 0.567575 0.085 Uiso 1 1 calc R U . . .
C88 C 0.4532(10) 1.0559(16) 0.8800(5) 0.051(4) Uani 1 1 d . . . . .
H88 H 0.437669 1.087546 0.867129 0.062 Uiso 1 1 calc R U . . .
C71 C 0.5979(7) 1.0288(13) 0.7372(2) 0.072(8) Uani 1 1 d G . . . .
H71 H 0.600796 1.019590 0.722680 0.087 Uiso 1 1 calc R U . . .
C72 C 0.5689(7) 1.0869(12) 0.7414(2) 0.078(9) Uani 1 1 d G . . . .
H72 H 0.552044 1.117445 0.729741 0.094 Uiso 1 1 calc R U . . .
C73 C 0.5647(7) 1.1004(10) 0.7627(3) 0.068(8) Uani 1 1 d G . . . .
H73 H 0.544887 1.140131 0.765594 0.082 Uiso 1 1 calc R U . . .
C68 C 0.5894(7) 1.0558(11) 0.7798(2) 0.045(4) Uani 1 1 d G . . . .
C69 C 0.6183(6) 0.9976(10) 0.7756(2) 0.058(6) Uani 1 1 d G . . . .
H69 H 0.635233 0.967106 0.787326 0.069 Uiso 1 1 calc R U . . .
C70 C 0.6226(7) 0.9841(11) 0.7543(3) 0.071(8) Uani 1 1 d G . . . .
H70 H 0.642391 0.944420 0.751473 0.085 Uiso 1 1 calc R U . . .
C157 C 0.0532(13) 0.642(2) 0.5658(5) 0.085(11) Uani 1 1 d . . . . .
H157 H 0.031913 0.669117 0.554708 0.102 Uiso 1 1 calc R U . . .
C135 C 0.2525(7) 0.6264(9) 0.7194(3) 0.082(9) Uani 1 1 d G . . . .
H135 H 0.266507 0.675899 0.721164 0.099 Uiso 1 1 calc R U . . .
C136 C 0.2702(6) 0.5672(12) 0.7338(3) 0.066(7) Uani 1 1 d G . . . .
H136 H 0.296394 0.576257 0.745407 0.079 Uiso 1 1 calc R U . . .
C137 C 0.2496(7) 0.4949(10) 0.7312(3) 0.059(6) Uani 1 1 d G . . . .
H137 H 0.261775 0.454424 0.741083 0.071 Uiso 1 1 calc R U . . .
C138 C 0.2113(7) 0.4817(9) 0.7143(3) 0.066(8) Uani 1 1 d G . . . .
H138 H 0.197269 0.432232 0.712516 0.079 Uiso 1 1 calc R U . . .
C133 C 0.1936(6) 0.5409(11) 0.6999(3) 0.053(5) Uani 1 1 d G . . . .
C134 C 0.2141(7) 0.6133(9) 0.7024(3) 0.057(6) Uani 1 1 d G . . . .
H134 H 0.202000 0.653708 0.692597 0.068 Uiso 1 1 calc R U . . .
C302 C 0.4203(11) 0.920(2) 0.6482(5) 0.073(8) Uani 1 1 d . . . . .
H302 H 0.400551 0.962445 0.648774 0.087 Uiso 1 1 calc R U . . .
C150 C 0.1570(10) 0.8372(18) 0.6412(4) 0.054(6) Uani 1 1 d . . . . .
H150 H 0.148933 0.887824 0.644645 0.065 Uiso 1 1 calc R U . . .
C257 C 0.2347(7) 0.7860(11) 0.8906(4) 0.073(7) Uani 1 1 d G . . . .
H257 H 0.210940 0.823072 0.890038 0.088 Uiso 1 1 calc R U . . .
C258 C 0.2635(8) 0.7663(12) 0.9106(3) 0.068(6) Uani 1 1 d G . . . .
H258 H 0.259386 0.789865 0.923677 0.082 Uiso 1 1 calc R U . . .
C253 C 0.2982(7) 0.7121(14) 0.9114(3) 0.080(7) Uani 1 1 d G . . . .
C254 C 0.3042(7) 0.6776(12) 0.8922(4) 0.081(9) Uani 1 1 d G . . . .
H254 H 0.327919 0.640527 0.892783 0.097 Uiso 1 1 calc R U . . .
C255 C 0.2754(9) 0.6973(12) 0.8722(3) 0.082(9) Uani 1 1 d G . . . .
H255 H 0.279474 0.673733 0.859145 0.098 Uiso 1 1 calc R U . . .
C256 C 0.2407(8) 0.7515(12) 0.8714(3) 0.077(8) Uani 1 1 d G . . . .
H256 H 0.220985 0.765005 0.857772 0.093 Uiso 1 1 calc R U . . .
C12 C 0.5503(7) 0.6246(12) 0.9398(4) 0.077(7) Uani 1 1 d G . . . .
H12 H 0.533068 0.632258 0.950641 0.092 Uiso 1 1 calc R U . . .
C313 C 0.5959(8) 0.6492(11) 0.9436(3) 0.079(8) Uani 1 1 d G . . . .
H313 H 0.609823 0.673677 0.957036 0.095 Uiso 1 1 calc R U . . .
C8 C 0.6212(5) 0.6380(12) 0.9277(4) 0.069(6) Uani 1 1 d G . . . .
C9 C 0.6008(7) 0.6022(12) 0.9081(3) 0.077(8) Uani 1 1 d G . . . .
H9 H 0.618090 0.594571 0.897249 0.093 Uiso 1 1 calc R U . . .
C10 C 0.5552(8) 0.5776(13) 0.9043(3) 0.090(9) Uani 1 1 d G . . . .
H10 H 0.541335 0.553152 0.890854 0.108 Uiso 1 1 calc R U . . .
C11 C 0.5300(6) 0.5888(13) 0.9201(4) 0.092(10) Uani 1 1 d G . . . .
H11 H 0.498824 0.571994 0.917550 0.110 Uiso 1 1 calc R U . . .
C116 C 0.5429(7) 1.2485(12) 0.8504(3) 0.068(8) Uani 1 1 d G . . . .
H116 H 0.542179 1.227371 0.836391 0.082 Uiso 1 1 calc R U . . .
C115 C 0.5039(6) 1.2451(12) 0.8591(3) 0.057(6) Uani 1 1 d G . . . .
C120 C 0.5050(7) 1.2760(13) 0.8796(3) 0.083(10) Uani 1 1 d G . . . .
H120 H 0.478292 1.273651 0.885529 0.099 Uiso 1 1 calc R U . . .
C119 C 0.5451(8) 1.3103(13) 0.8916(3) 0.081(9) Uani 1 1 d G . . . .
H119 H 0.545841 1.331368 0.905612 0.097 Uiso 1 1 calc R U . . .
C118 C 0.5841(6) 1.3137(12) 0.8829(3) 0.075(8) Uani 1 1 d G . . . .
H118 H 0.611559 1.337088 0.891085 0.090 Uiso 1 1 calc R U . . .
C117 C 0.5830(6) 1.2828(12) 0.8624(3) 0.069(7) Uani 1 1 d G . . . .
H117 H 0.609730 1.285089 0.856474 0.083 Uiso 1 1 calc R U . . .
C304 C 0.4593(12) 0.8495(19) 0.6249(5) 0.068(8) Uani 1 1 d . . . . .
H304 H 0.467768 0.842107 0.611361 0.082 Uiso 1 1 calc R U . . .
C156 C 0.0413(11) 0.6264(18) 0.5863(5) 0.060(7) Uani 1 1 d . . . . .
H156 H 0.011274 0.631002 0.589061 0.072 Uiso 1 1 calc R U . . .
C92 C 0.3936(9) 1.1345(14) 0.9323(3) 0.102(13) Uani 1 1 d G . . . .
H92 H 0.380362 1.152545 0.943791 0.123 Uiso 1 1 calc R U . . .
C91 C 0.4260(8) 1.0754(12) 0.9362(3) 0.067(7) Uani 1 1 d G . . . .
H91 H 0.434903 1.053101 0.950340 0.080 Uiso 1 1 calc R U . . .
C90 C 0.4453(6) 1.0490(11) 0.9193(3) 0.061(7) Uani 1 1 d G . . . .
H90 H 0.467435 1.008657 0.921999 0.073 Uiso 1 1 calc R U . . .
C89 C 0.4322(7) 1.0817(12) 0.8986(3) 0.059(5) Uani 1 1 d G . . . .
C94 C 0.3998(8) 1.1408(12) 0.8947(3) 0.077(9) Uani 1 1 d G . . . .
H94 H 0.390885 1.163103 0.880559 0.092 Uiso 1 1 calc R U . . .
C93 C 0.3805(8) 1.1672(13) 0.9116(4) 0.110(14) Uani 1 1 d G . . . .
H93 H 0.358352 1.207548 0.908900 0.132 Uiso 1 1 calc R U . . .
C246 C 0.2563(7) 0.6785(13) 0.9529(3) 0.082(10) Uani 1 1 d G . . . .
H246 H 0.240938 0.657648 0.939179 0.098 Uiso 1 1 calc R U . . .
C245 C 0.2330(6) 0.6861(14) 0.9696(3) 0.069(8) Uani 1 1 d G . . . .
H245 H 0.201716 0.670405 0.967362 0.083 Uiso 1 1 calc R U . . .
C244 C 0.2556(7) 0.7167(15) 0.9897(3) 0.086(11) Uani 1 1 d G . . . .
H244 H 0.239639 0.721876 1.001164 0.103 Uiso 1 1 calc R U . . .
C243 C 0.3014(7) 0.7397(15) 0.9931(3) 0.088(11) Uani 1 1 d G . . . .
H243 H 0.316784 0.760590 1.006783 0.105 Uiso 1 1 calc R U . . .
C242 C 0.3247(6) 0.7321(13) 0.9763(3) 0.080(9) Uani 1 1 d G . . . .
H242 H 0.356006 0.747832 0.978601 0.096 Uiso 1 1 calc R U . . .
C241 C 0.3022(7) 0.7015(13) 0.9562(3) 0.062(5) Uani 1 1 d G . . . .
C229 C 0.4182(7) 0.5480(9) 0.5729(3) 0.057(4) Uani 1 1 d G U . . .
C234 C 0.3861(7) 0.5868(11) 0.5569(3) 0.066(7) Uani 1 1 d G . . . .
H234 H 0.371226 0.560848 0.543855 0.079 Uiso 1 1 calc R U . . .
C233 C 0.3758(7) 0.6635(11) 0.5600(3) 0.081(10) Uani 1 1 d G . . . .
H233 H 0.353877 0.690024 0.549106 0.097 Uiso 1 1 calc R U . . .
C232 C 0.3976(8) 0.7014(9) 0.5791(4) 0.079(9) Uani 1 1 d G . . . .
H232 H 0.390551 0.753863 0.581230 0.095 Uiso 1 1 calc R U . . .
C231 C 0.4297(7) 0.6626(11) 0.5951(3) 0.076(9) Uani 1 1 d G . . . .
H231 H 0.444575 0.688526 0.608104 0.092 Uiso 1 1 calc R U . . .
C230 C 0.4400(6) 0.5859(11) 0.5919(3) 0.062(7) Uani 1 1 d G . . . .
H230 H 0.461925 0.559349 0.602854 0.074 Uiso 1 1 calc R U . . .
C38 C 0.7076(12) 0.948(2) 0.8873(5) 0.070(9) Uani 1 1 d . . . . .
C249 C 0.4082(8) 0.8713(9) 0.9400(3) 0.080(8) Uani 1 1 d G . . . .
H249 H 0.404356 0.922980 0.934893 0.096 Uiso 1 1 calc R U . . .
C248 C 0.3718(6) 0.8194(12) 0.9343(3) 0.078(9) Uani 1 1 d G . . . .
H248 H 0.343163 0.835590 0.925359 0.093 Uiso 1 1 calc R U . . .
C247 C 0.3774(7) 0.7437(11) 0.9417(4) 0.071(6) Uani 1 1 d G . . . .
C252 C 0.4193(8) 0.7199(10) 0.9548(4) 0.092(11) Uani 1 1 d G . . . .
H252 H 0.423096 0.668225 0.959861 0.110 Uiso 1 1 calc R U . . .
C251 C 0.4556(6) 0.7718(13) 0.9605(3) 0.080(8) Uani 1 1 d G . . . .
H251 H 0.484289 0.755613 0.969396 0.096 Uiso 1 1 calc R U . . .
C250 C 0.4501(6) 0.8475(12) 0.9530(3) 0.072(7) Uani 1 1 d G . . . .
H250 H 0.474920 0.882990 0.956912 0.086 Uiso 1 1 calc R U . . .
C193 C 0.5553(13) 0.599(2) 0.6592(6) 0.087(11) Uani 1 1 d . . . . .
H193 H 0.571011 0.607337 0.647815 0.104 Uiso 1 1 calc R U . . .
C330 C 0.1945(8) 0.0832(10) 0.5436(3) 0.075(10) Uani 1 1 d G . . . .
H330 H 0.209765 0.113577 0.555703 0.089 Uiso 1 1 calc R U . . .
C325 C 0.2038(7) 0.0048(11) 0.5431(3) 0.058(5) Uani 1 1 d G . . . .
C326 C 0.1814(7) -0.0395(8) 0.5254(3) 0.070(9) Uani 1 1 d G . . . .
H326 H 0.187808 -0.093114 0.524981 0.084 Uiso 1 1 calc R U . . .
C327 C 0.1498(7) -0.0055(11) 0.5082(3) 0.072(9) Uani 1 1 d G . . . .
H327 H 0.134523 -0.035862 0.496087 0.086 Uiso 1 1 calc R U . . .
C328 C 0.1405(7) 0.0729(11) 0.5087(3) 0.071(9) Uani 1 1 d G . . . .
H328 H 0.118857 0.096109 0.497001 0.086 Uiso 1 1 calc R U . . .
C329 C 0.1628(9) 0.1173(9) 0.5264(3) 0.094(13) Uani 1 1 d G . . . .
H329 H 0.156478 0.170829 0.526810 0.113 Uiso 1 1 calc R U . . .
C191 C 0.5541(11) 0.6169(18) 0.6958(5) 0.063(8) Uani 1 1 d . . . . .
H191 H 0.570029 0.632331 0.710063 0.075 Uiso 1 1 calc R U . . .
C192 C 0.5710(10) 0.6334(18) 0.6789(5) 0.060(7) Uani 1 1 d . . . . .
H192 H 0.594960 0.670679 0.680380 0.072 Uiso 1 1 calc R U . . .
C261 C 0.4030(6) 0.4965(13) 0.9279(3) 0.086(9) Uani 1 1 d G . . . .
H261 H 0.429344 0.484877 0.922309 0.103 Uiso 1 1 calc R U . . .
C260 C 0.3871(7) 0.5719(11) 0.9275(3) 0.065(6) Uani 1 1 d G . . . .
H260 H 0.402511 0.611818 0.921691 0.078 Uiso 1 1 calc R U . . .
C259 C 0.3485(8) 0.5888(9) 0.9357(4) 0.067(6) Uani 1 1 d G . . . .
C264 C 0.3259(7) 0.5304(12) 0.9442(4) 0.090(10) Uani 1 1 d G . . . .
H264 H 0.299588 0.541934 0.949831 0.108 Uiso 1 1 calc R U . . .
C263 C 0.3419(8) 0.4549(11) 0.9446(4) 0.086(10) Uani 1 1 d G . . . .
H263 H 0.326420 0.414993 0.950450 0.103 Uiso 1 1 calc R U . . .
C262 C 0.3804(8) 0.4380(10) 0.9364(4) 0.077(8) Uani 1 1 d G . . . .
H262 H 0.391298 0.386463 0.936689 0.093 Uiso 1 1 calc R U . . .
B4 B 0.2404(14) -0.036(2) 0.5625(6) 0.061(3) Uani 1 1 d . . . . .
C52 C 0.5531(7) 0.9854(10) 0.9727(3) 0.072(8) Uani 1 1 d G . . . .
H52 H 0.538166 1.034092 0.971669 0.087 Uiso 1 1 calc R U . . .
C51 C 0.5570(7) 0.9408(13) 0.9915(3) 0.080(9) Uani 1 1 d G . . . .
H51 H 0.544692 0.959131 1.003241 0.096 Uiso 1 1 calc R U . . .
C50 C 0.5788(7) 0.8696(12) 0.9930(2) 0.070(7) Uani 1 1 d G . . . .
H50 H 0.581439 0.839138 1.005803 0.084 Uiso 1 1 calc R U . . .
C49 C 0.5967(7) 0.8428(10) 0.9758(3) 0.063(7) Uani 1 1 d G . . . .
H49 H 0.611660 0.794106 0.976792 0.076 Uiso 1 1 calc R U . . .
C48 C 0.5929(8) 0.8873(12) 0.9570(3) 0.063(5) Uani 1 1 d G . . . .
C53 C 0.5710(8) 0.9586(11) 0.9555(3) 0.082(10) Uani 1 1 d G . . . .
H53 H 0.568387 0.989059 0.942658 0.098 Uiso 1 1 calc R U . . .
B2 B 0.3640(12) 0.545(2) 0.8090(6) 0.052(3) Uani 1 1 d . . . . .
C177 C 0.3002(13) 0.258(2) 0.7566(5) 0.079(10) Uani 1 1 d . . . . .
H177 H 0.283340 0.249504 0.767494 0.095 Uiso 1 1 calc R U . . .
B1 B 0.3299(14) 0.690(2) 0.9367(6) 0.068(4) Uani 1 1 d . . . . .
C186 C 0.5608(6) 0.3148(14) 0.7046(4) 0.126(16) Uani 1 1 d G . . . .
H186 H 0.591061 0.297515 0.704433 0.151 Uiso 1 1 calc R U . . .
C187 C 0.5333(7) 0.3483(14) 0.6860(3) 0.078(8) Uani 1 1 d G . . . .
H187 H 0.544755 0.354018 0.673159 0.094 Uiso 1 1 calc R U . . .
C182 C 0.4891(7) 0.3736(11) 0.6863(3) 0.066(6) Uani 1 1 d G . . . .
C183 C 0.4724(6) 0.3652(12) 0.7051(3) 0.069(7) Uani 1 1 d G . . . .
H183 H 0.442221 0.382486 0.705326 0.082 Uiso 1 1 calc R U . . .
C184 C 0.4999(8) 0.3317(13) 0.7237(3) 0.091(10) Uani 1 1 d G . . . .
H184 H 0.488526 0.325984 0.736599 0.110 Uiso 1 1 calc R U . . .
C185 C 0.5441(8) 0.3064(13) 0.7235(3) 0.085(8) Uani 1 1 d G . . . .
H185 H 0.562945 0.283498 0.736153 0.102 Uiso 1 1 calc R U . . .
C29 C 0.7112(6) 0.6332(10) 0.7961(4) 0.070(6) Uani 1 1 d G . . . .
H29 H 0.735215 0.596969 0.796374 0.084 Uiso 1 1 calc R U . . .
C30 C 0.6927(7) 0.6742(12) 0.7771(3) 0.062(6) Uani 1 1 d G . . . .
H30 H 0.704157 0.665897 0.764338 0.075 Uiso 1 1 calc R U . . .
C31 C 0.6576(7) 0.7272(11) 0.7768(2) 0.064(6) Uani 1 1 d G . . . .
H31 H 0.644977 0.755222 0.763778 0.077 Uiso 1 1 calc R U . . .
C32 C 0.6409(6) 0.7394(10) 0.7955(3) 0.062(6) Uani 1 1 d G . . . .
H32 H 0.616854 0.775619 0.795253 0.074 Uiso 1 1 calc R U . . .
C27 C 0.6593(7) 0.6984(12) 0.8145(3) 0.064(5) Uani 1 1 d G . . . .
C28 C 0.6945(7) 0.6453(11) 0.8148(3) 0.078(5) Uani 1 1 d G U . . .
H28 H 0.707091 0.617366 0.827850 0.094 Uiso 1 1 calc R U . . .
C14 C 0.7858(10) 0.8138(19) 0.9047(6) 0.064(6) Uani 1 1 d . . . . .
H14 H 0.787850 0.842369 0.917817 0.077 Uiso 1 1 calc R U . . .
C112 C 0.4148(8) 0.9636(11) 0.7643(3) 0.105(14) Uani 1 1 d G . . . .
H112 H 0.412840 0.929378 0.752299 0.127 Uiso 1 1 calc R U . . .
C113 C 0.4436(7) 1.0275(11) 0.7665(3) 0.054(6) Uani 1 1 d G . . . .
H113 H 0.461378 1.037017 0.755918 0.065 Uiso 1 1 calc R U . . .
C114 C 0.4465(7) 1.0775(9) 0.7840(3) 0.063(8) Uani 1 1 d G . . . .
H114 H 0.466162 1.121234 0.785491 0.076 Uiso 1 1 calc R U . . .
C109 C 0.4205(7) 1.0636(10) 0.7994(3) 0.053(5) Uani 1 1 d DG . . . .
C110 C 0.3916(6) 0.9997(11) 0.7973(3) 0.060(6) Uani 1 1 d G . . . .
H110 H 0.373872 0.990177 0.807826 0.072 Uiso 1 1 calc R U . . .
C111 C 0.3888(7) 0.9497(10) 0.7797(3) 0.068(8) Uani 1 1 d G . . . .
H111 H 0.369087 0.905958 0.778254 0.082 Uiso 1 1 calc R U . . .
C129 C 0.1224(11) 0.2308(19) 0.6352(5) 0.062(7) Uani 1 1 d . . . . .
H129 H 0.141463 0.187722 0.640329 0.074 Uiso 1 1 calc R U . . .
C130 C 0.0904(11) 0.2331(19) 0.6157(5) 0.064(7) Uani 1 1 d . . . . .
H130 H 0.079282 0.185766 0.608919 0.077 Uiso 1 1 calc R U . . .
C141 C 0.3607(11) 0.5409(16) 0.7095(5) 0.059(8) Uani 1 1 d . . . . .
H141 H 0.382269 0.518786 0.721463 0.071 Uiso 1 1 calc R U . . .
C176 C 0.2796(12) 0.2750(15) 0.7378(4) 0.054(6) Uani 1 1 d . . . . .
H176 H 0.247268 0.284018 0.735256 0.065 Uiso 1 1 calc R U . . .
C303 C 0.4339(12) 0.9040(19) 0.6287(5) 0.068(8) Uani 1 1 d . . . . .
H303 H 0.422615 0.938234 0.616817 0.082 Uiso 1 1 calc R U . . .
C179 C 0.3706(12) 0.2432(17) 0.7461(5) 0.061(7) Uani 1 1 d . . . . .
H179 H 0.401736 0.225980 0.749829 0.073 Uiso 1 1 calc R U . . .

loop_
_atom_site_aniso_label
_atom_site_aniso_U_11
_atom_site_aniso_U_22
_atom_site_aniso_U_33
_atom_site_aniso_U_23
_atom_site_aniso_U_13
_atom_site_aniso_U_12
Dy3 0.0423(8) 0.0400(7) 0.0402(7) 0.0014(6) 0.0114(6) 0.0002(7)
Dy4 0.0425(8) 0.0438(7) 0.0387(7) 0.0003(6) 0.0117(6) -0.0011(7)
Dy2 0.0443(8) 0.0473(8) 0.0456(7) 0.0003(6) 0.0131(6) -0.0026(7)
Dy1 0.0473(9) 0.0475(8) 0.0501(8) 0.0002(7) 0.0140(7) -0.0014(7)
O8 0.042(6) 0.051(7) 0.046(5) 0.006(5) 0.019(5) 0.007(6)
N7 0.042(7) 0.043(6) 0.047(5) 0.004(5) 0.016(4) 0.002(6)
N4 0.054(7) 0.049(9) 0.043(5) -0.004(6) 0.012(4) -0.005(7)
O5 0.046(5) 0.063(7) 0.051(7) -0.007(6) 0.030(5) -0.005(5)
O1 0.050(6) 0.041(6) 0.052(6) 0.004(5) 0.012(5) 0.006(6)
N21 0.041(8) 0.048(5) 0.039(6) -0.004(4) 0.013(5) 0.003(4)
O4 0.045(6) 0.045(6) 0.049(6) 0.002(5) 0.007(5) -0.005(5)
N10 0.041(5) 0.042(6) 0.039(5) 0.007(6) 0.013(4) 0.001(6)
N14 0.042(8) 0.047(5) 0.046(5) -0.002(4) 0.011(5) 0.000(5)
N12 0.046(8) 0.050(7) 0.041(5) 0.005(4) 0.011(5) -0.005(5)
O6 0.034(4) 0.059(6) 0.045(4) 0.002(4) 0.016(4) 0.004(4)
O2 0.056(6) 0.043(5) 0.047(5) 0.008(4) 0.016(4) 0.006(5)
O3 0.051(5) 0.047(5) 0.045(5) 0.005(4) 0.011(4) 0.007(5)
N15 0.041(7) 0.046(5) 0.044(7) -0.001(4) 0.016(5) 0.002(4)
N20 0.033(6) 0.052(5) 0.046(6) -0.004(5) 0.013(5) -0.001(4)
N17 0.040(7) 0.037(5) 0.038(5) 0.002(4) 0.015(5) 0.006(4)
N11 0.044(6) 0.049(8) 0.042(4) 0.000(5) 0.013(4) -0.003(6)
N22 0.038(8) 0.046(5) 0.041(4) 0.000(4) 0.010(5) -0.002(6)
N8 0.048(5) 0.055(7) 0.040(7) 0.000(5) 0.013(5) -0.008(5)
O7 0.034(4) 0.062(6) 0.044(4) 0.003(4) 0.016(4) 0.002(4)
N1 0.060(6) 0.047(6) 0.046(6) -0.003(7) 0.007(5) -0.008(6)
N24 0.047(9) 0.047(5) 0.036(6) -0.003(4) 0.014(5) -0.003(4)
N3 0.040(6) 0.043(9) 0.044(5) 0.007(4) 0.005(4) 0.008(5)
N13 0.057(7) 0.046(4) 0.037(5) -0.004(4) 0.014(5) -0.002(5)
N23 0.055(9) 0.047(5) 0.041(4) -0.005(4) 0.003(5) -0.004(6)
N2 0.047(6) 0.041(7) 0.046(6) 0.006(5) 0.003(5) 0.004(5)
N16 0.039(6) 0.035(4) 0.051(6) -0.001(4) 0.011(5) 0.004(4)
N9 0.044(5) 0.047(8) 0.052(6) -0.004(6) 0.017(5) -0.004(4)
C86 0.046(7) 0.016(10) 0.040(5) 0.008(6) 0.015(5) -0.005(7)
N6 0.044(7) 0.049(7) 0.047(6) 0.004(5) 0.005(6) 0.005(4)
C143 0.033(9) 0.046(7) 0.050(9) 0.007(7) 0.014(7) 0.005(7)
N18 0.054(10) 0.039(5) 0.043(4) -0.001(3) 0.006(5) 0.000(4)
C81 0.040(7) 0.046(14) 0.042(5) 0.003(6) 0.013(5) -0.002(8)
N5 0.048(5) 0.049(8) 0.036(6) 0.010(5) 0.005(5) 0.002(6)
C209 0.057(11) 0.049(6) 0.043(5) -0.005(4) 0.001(6) -0.002(6)
C165 0.047(13) 0.037(5) 0.042(5) 0.001(4) 0.011(7) 0.006(6)
C147 0.040(11) 0.038(5) 0.048(11) -0.006(5) 0.014(9) -0.002(5)
C67 0.044(7) 0.047(8) 0.043(5) 0.005(5) 0.010(4) -0.004(6)
C35 0.069(13) 0.054(11) 0.040(9) -0.005(8) 0.021(9) -0.009(10)
C65 0.032(10) 0.045(8) 0.046(7) 0.005(6) 0.013(7) 0.004(7)
C54 0.041(6) 0.052(14) 0.045(7) 0.004(8) 0.007(5) 0.004(7)
C75 0.052(7) 0.053(8) 0.038(11) -0.007(8) 0.018(8) -0.009(5)
C80 0.055(8) 0.050(9) 0.050(15) -0.006(10) 0.024(9) -0.007(7)
C79 0.066(10) 0.052(9) 0.067(17) -0.009(10) 0.041(12) -0.009(7)
C78 0.053(10) 0.044(8) 0.056(16) -0.023(10) 0.021(11) -0.019(8)
C77 0.056(11) 0.050(8) 0.10(2) -0.012(12) 0.031(12) -0.015(8)
C76 0.047(11) 0.053(8) 0.13(3) 0.004(11) 0.028(14) -0.010(7)
C123 0.048(7) 0.061(9) 0.048(8) 0.004(7) 0.030(6) 0.003(6)
C197 0.042(12) 0.049(5) 0.048(10) -0.006(6) 0.017(9) 0.000(6)
C201 0.043(12) 0.047(5) 0.038(7) 0.001(5) 0.012(7) 0.000(6)
C199 0.051(13) 0.050(6) 0.047(10) -0.003(5) 0.012(9) 0.007(7)
C161 0.034(10) 0.031(5) 0.039(5) 0.003(4) 0.013(6) 0.000(6)
C167 0.042(8) 0.042(4) 0.043(5) 0.003(4) 0.014(5) 0.003(4)
C26 0.059(8) 0.056(8) 0.056(7) -0.004(6) 0.005(6) -0.005(6)
C153 0.043(6) 0.033(5) 0.040(7) 0.002(5) 0.014(5) 0.004(4)
C82 0.042(6) 0.043(14) 0.041(5) 0.000(7) 0.013(5) -0.003(7)
C221 0.068(14) 0.058(6) 0.044(7) 0.006(6) 0.003(8) -0.011(7)
C189 0.033(7) 0.050(9) 0.053(8) 0.009(8) 0.009(6) 0.000(7)
C336 0.075(11) 0.057(18) 0.063(7) -0.015(10) 0.010(6) -0.006(11)
C40 0.062(8) 0.059(10) 0.045(6) -0.008(6) 0.015(4) -0.008(6)
C164 0.057(15) 0.034(7) 0.041(6) 0.002(5) 0.008(7) 0.007(9)
C41 0.066(8) 0.045(9) 0.043(6) 0.002(7) 0.014(7) -0.014(7)
C42 0.070(11) 0.058(11) 0.071(13) 0.005(10) 0.012(9) -0.004(9)
C43 0.065(11) 0.060(13) 0.064(13) 0.022(9) 0.017(9) -0.017(10)
C44 0.083(14) 0.068(14) 0.061(13) 0.017(10) 0.014(11) -0.024(10)
C45 0.107(16) 0.080(15) 0.075(16) -0.018(13) -0.017(12) -0.007(12)
C46 0.093(14) 0.058(11) 0.055(12) -0.011(9) 0.002(10) -0.012(10)
C61 0.050(11) 0.051(8) 0.049(9) 0.000(7) 0.022(9) -0.005(8)
C200 0.039(10) 0.050(6) 0.040(6) -0.002(5) 0.013(7) 0.003(6)
C59 0.055(7) 0.058(13) 0.053(8) -0.004(9) 0.007(6) -0.006(8)
C66 0.026(10) 0.046(8) 0.043(8) 0.006(6) 0.007(7) 0.004(7)
C74 0.043(7) 0.052(8) 0.040(5) 0.003(6) 0.012(4) -0.002(6)
C102 0.039(12) 0.050(8) 0.043(9) 0.002(7) 0.014(8) -0.002(7)
C144 0.048(10) 0.050(6) 0.062(10) 0.006(6) 0.004(8) -0.001(6)
C291 0.065(14) 0.071(10) 0.074(16) -0.003(9) -0.001(12) -0.004(8)
C290 0.046(12) 0.072(8) 0.051(12) -0.007(8) 0.019(9) 0.001(8)
C289 0.057(8) 0.073(8) 0.045(8) -0.006(7) 0.016(7) -0.002(7)
C294 0.052(10) 0.068(10) 0.042(10) -0.006(8) 0.019(8) 0.001(8)
C293 0.054(11) 0.066(10) 0.041(10) -0.007(9) 0.021(8) 0.002(9)
C292 0.062(14) 0.067(10) 0.062(14) -0.004(10) 0.006(11) -0.003(9)
C39 0.082(12) 0.11(2) 0.051(7) -0.025(9) 0.025(8) -0.047(15)
C220 0.036(12) 0.055(6) 0.041(9) 0.003(5) 0.026(8) 0.001(6)
C132 0.047(14) 0.065(11) 0.072(10) -0.007(7) 0.029(9) -0.006(10)
C163 0.085(18) 0.035(7) 0.048(7) -0.002(6) -0.006(10) 0.015(10)
C125 0.050(6) 0.065(9) 0.064(11) -0.004(8) 0.027(6) 0.005(6)
C202 0.059(9) 0.050(6) 0.049(5) -0.005(4) 0.006(6) -0.002(6)
N19 0.037(5) 0.052(5) 0.036(6) -0.004(5) 0.010(5) 0.004(4)
C331 0.063(10) 0.045(12) 0.061(6) 0.001(8) 0.018(6) -0.018(10)
C36 0.080(18) 0.072(13) 0.051(9) -0.019(9) 0.030(10) -0.021(12)
C13 0.038(10) 0.065(11) 0.058(8) 0.007(7) -0.004(8) 0.012(9)
C85 0.051(9) 0.13(3) 0.047(6) -0.021(10) 0.019(6) -0.020(12)
C159 0.055(10) 0.040(14) 0.039(7) -0.006(8) 0.005(6) -0.007(10)
C283 0.039(10) 0.057(10) 0.051(7) 0.011(7) 0.005(8) 0.001(7)
C333 0.062(8) 0.071(19) 0.069(7) 0.014(8) 0.024(5) -0.009(10)
C322 0.061(12) 0.053(8) 0.063(14) -0.002(10) 0.016(11) -0.005(8)
C323 0.059(13) 0.052(8) 0.063(15) 0.004(10) 0.014(11) -0.001(9)
C324 0.081(15) 0.056(8) 0.073(17) -0.004(10) 0.029(13) -0.012(9)
C319 0.067(11) 0.056(6) 0.035(12) 0.006(7) 0.003(9) 0.000(6)
C320 0.084(13) 0.060(6) 0.053(15) -0.004(8) 0.023(12) -0.007(7)
C321 0.059(5) 0.058(5) 0.059(5) 0.0002(14) 0.0128(18) -0.0002(14)
C47 0.046(8) 0.061(9) 0.045(5) 0.004(6) 0.006(5) -0.001(7)
C127 0.042(12) 0.071(9) 0.071(10) -0.011(7) 0.033(8) -0.001(7)
C101 0.046(7) 0.11(2) 0.070(15) 0.034(15) 0.012(10) -0.005(10)
C100 0.045(7) 0.087(19) 0.074(17) 0.004(13) 0.017(9) 0.000(11)
C99 0.049(9) 0.12(2) 0.092(18) 0.021(16) 0.009(11) -0.019(12)
C98 0.051(8) 0.062(15) 0.058(14) -0.018(10) 0.018(9) -0.014(8)
C97 0.051(8) 0.054(12) 0.043(12) -0.010(9) 0.019(8) -0.009(8)
C96 0.048(6) 0.057(11) 0.036(11) -0.007(8) 0.013(6) -0.008(6)
C222 0.065(13) 0.057(6) 0.050(10) 0.004(7) -0.003(9) -0.006(7)
C196 0.053(12) 0.050(5) 0.046(8) -0.007(5) 0.004(8) 0.004(6)
C18 0.055(14) 0.058(12) 0.053(8) 0.013(8) -0.006(9) 0.018(10)
C154 0.050(7) 0.036(11) 0.041(6) -0.002(7) 0.007(5) 0.006(6)
C142 0.057(13) 0.048(7) 0.065(11) 0.014(9) -0.004(9) -0.004(8)
C128 0.053(16) 0.068(9) 0.069(11) -0.019(8) 0.018(10) -0.001(9)
C218 0.067(16) 0.045(6) 0.048(8) -0.003(6) 0.013(9) -0.005(7)
C83 0.046(8) 0.08(2) 0.045(6) -0.012(10) 0.015(6) -0.011(10)
C284 0.051(12) 0.073(12) 0.054(13) 0.002(10) 0.014(10) -0.013(10)
C174 0.057(10) 0.045(5) 0.045(5) 0.001(4) 0.018(6) 0.002(6)
C334 0.073(6) 0.072(6) 0.072(6) 0.0005(14) 0.0166(19) -0.0003(14)
C306 0.045(13) 0.054(12) 0.047(8) -0.012(8) -0.002(9) -0.008(9)
C158 0.055(10) 0.026(12) 0.045(7) -0.002(9) -0.003(7) -0.023(9)
C286 0.066(14) 0.075(15) 0.057(14) 0.003(11) 0.024(12) -0.013(11)
C152 0.056(16) 0.039(6) 0.058(13) -0.005(8) 0.018(11) -0.008(8)
C19 0.058(8) 0.052(6) 0.040(8) 0.000(6) 0.002(6) 0.000(6)
C58 0.056(7) 0.070(16) 0.051(10) -0.007(11) 0.006(6) -0.009(8)
C148 0.12(3) 0.048(9) 0.090(16) -0.004(10) 0.071(18) 0.008(12)
C145 0.046(9) 0.045(7) 0.058(10) -0.001(6) 0.006(8) 0.004(6)
C287 0.072(15) 0.081(16) 0.071(12) -0.009(12) 0.032(12) -0.020(12)
C217 0.053(13) 0.045(5) 0.042(6) -0.005(4) 0.011(7) -0.004(6)
C122 0.048(8) 0.061(13) 0.061(12) 0.006(9) 0.034(7) 0.003(7)
C37 0.080(16) 0.096(17) 0.047(9) -0.025(9) 0.026(9) -0.036(14)
C188 0.037(6) 0.051(6) 0.057(8) 0.001(5) 0.007(6) -0.004(4)
C104 0.048(6) 0.050(9) 0.042(8) 0.008(7) 0.013(5) 0.001(6)
C108 0.065(7) 0.049(9) 0.054(10) 0.001(8) 0.023(6) -0.005(6)
C84 0.055(9) 0.13(3) 0.056(8) -0.038(13) 0.022(8) -0.031(13)
C335 0.070(8) 0.08(2) 0.063(7) -0.013(12) 0.009(6) -0.003(10)
C55 0.047(6) 0.045(12) 0.050(7) 0.003(8) 0.006(5) 0.000(7)
C205 0.055(7) 0.042(14) 0.057(6) -0.009(7) 0.010(5) -0.006(10)
C204 0.060(8) 0.038(14) 0.056(7) -0.012(9) 0.010(6) 0.001(9)
C203 0.058(7) 0.042(11) 0.047(5) -0.010(7) 0.006(5) -0.001(8)
C208 0.066(6) 0.039(14) 0.048(6) -0.011(7) 0.011(5) 0.006(9)
C207 0.058(4) 0.056(4) 0.056(4) 0.0004(14) 0.0123(16) 0.0000(14)
C206 0.060(4) 0.061(4) 0.061(4) 0.0000(14) 0.0141(17) 0.0002(14)
C332 0.073(10) 0.061(17) 0.069(6) 0.024(11) 0.029(7) -0.002(11)
C195 0.045(11) 0.053(6) 0.044(9) -0.006(5) 0.007(8) 0.002(6)
C274 0.062(11) 0.071(11) 0.09(2) -0.023(12) 0.022(12) -0.026(9)
C275 0.064(11) 0.049(10) 0.087(19) -0.034(11) 0.018(12) -0.028(8)
C276 0.067(11) 0.055(9) 0.16(3) -0.002(12) -0.003(15) -0.033(8)
C271 0.047(7) 0.052(8) 0.085(14) -0.018(9) 0.019(7) -0.022(7)
C272 0.044(7) 0.065(11) 0.061(14) -0.028(10) 0.024(8) -0.017(7)
C273 0.049(9) 0.073(11) 0.086(19) -0.019(12) 0.015(10) -0.024(9)
C103 0.051(6) 0.041(8) 0.034(9) 0.015(6) 0.014(5) -0.002(5)
C87 0.053(7) 0.13(3) 0.059(9) -0.033(13) 0.028(6) -0.030(9)
C190 0.052(12) 0.070(16) 0.060(9) -0.001(9) 0.013(8) -0.025(11)
C105 0.051(7) 0.062(12) 0.068(14) -0.008(11) 0.015(7) 0.003(8)
C155 0.052(8) 0.10(2) 0.048(10) 0.006(12) 0.007(7) 0.019(9)
C7 0.074(11) 0.051(13) 0.068(17) -0.026(11) 0.009(12) -0.014(9)
C316 0.078(10) 0.062(14) 0.062(17) -0.012(11) 0.030(12) -0.004(8)
C318 0.079(10) 0.080(13) 0.08(2) 0.012(13) 0.034(13) 0.000(9)
C314 0.065(7) 0.074(11) 0.037(13) -0.006(9) 0.008(7) -0.009(6)
C315 0.066(8) 0.097(17) 0.09(2) 0.024(15) 0.011(11) -0.002(10)
C317 0.068(8) 0.062(14) 0.10(2) -0.004(13) 0.015(13) -0.005(10)
C121 0.051(8) 0.058(11) 0.074(13) 0.002(10) 0.025(8) 0.011(9)
C33 0.055(12) 0.057(9) 0.048(8) -0.002(7) 0.010(9) -0.005(9)
C139 0.051(11) 0.044(6) 0.038(7) -0.008(5) 0.016(7) 0.002(6)
C307 0.059(6) 0.060(13) 0.057(5) -0.010(6) 0.011(4) -0.006(8)
C308 0.059(7) 0.046(16) 0.060(5) -0.008(9) 0.008(4) -0.003(8)
C309 0.060(7) 0.045(16) 0.061(5) -0.008(7) 0.009(4) -0.002(10)
C310 0.064(4) 0.064(5) 0.065(4) -0.0005(14) 0.0141(15) 0.0001(14)
C311 0.062(4) 0.062(4) 0.062(4) -0.0002(14) 0.0144(16) 0.0002(14)
C312 0.062(4) 0.061(4) 0.062(4) 0.0000(14) 0.0142(16) 0.0001(14)
C175 0.060(9) 0.055(13) 0.045(5) 0.003(6) 0.015(6) -0.006(9)
C63 0.087(18) 0.069(11) 0.059(10) -0.014(9) 0.050(13) -0.034(12)
C285 0.072(15) 0.090(16) 0.076(16) -0.015(13) 0.036(13) -0.027(13)
C198 0.058(14) 0.052(7) 0.054(10) -0.008(6) 0.009(10) 0.008(8)
C146 0.044(7) 0.039(5) 0.041(7) -0.002(5) 0.016(5) 0.000(5)
C160 0.059(13) 0.039(6) 0.060(8) -0.008(6) -0.004(9) 0.015(7)
C15 0.062(17) 0.093(17) 0.084(13) -0.011(11) 0.017(12) -0.014(14)
C56 0.045(6) 0.046(13) 0.037(9) 0.011(8) -0.001(6) 0.002(7)
C17 0.080(18) 0.079(16) 0.060(11) 0.003(10) 0.007(11) -0.001(13)
C296 0.076(14) 0.063(9) 0.060(16) -0.015(10) 0.024(12) -0.016(9)
C295 0.071(12) 0.063(7) 0.048(13) -0.010(7) 0.017(10) -0.013(6)
C300 0.077(14) 0.064(9) 0.076(18) -0.004(11) 0.030(14) -0.012(9)
C299 0.081(16) 0.059(9) 0.047(15) 0.008(10) 0.014(12) -0.006(9)
C298 0.080(16) 0.063(10) 0.059(17) -0.007(12) 0.016(13) -0.014(10)
C297 0.077(16) 0.061(9) 0.043(15) -0.011(10) 0.011(12) -0.014(10)
C60 0.055(7) 0.023(10) 0.049(8) 0.007(7) 0.004(6) 0.002(6)
C180 0.057(9) 0.046(16) 0.063(9) 0.009(11) 0.013(7) -0.011(9)
C124 0.049(6) 0.061(9) 0.047(9) 0.004(7) 0.034(5) -0.002(5)
C34 0.054(12) 0.052(9) 0.037(6) 0.006(6) 0.007(7) -0.001(8)
C301 0.058(12) 0.055(11) 0.047(7) -0.004(6) 0.006(8) 0.000(9)
C57 0.050(8) 0.083(18) 0.050(10) -0.010(11) 0.002(7) -0.008(9)
C288 0.048(13) 0.053(10) 0.050(10) 0.013(8) 0.010(9) 0.001(9)
C166 0.040(13) 0.032(6) 0.043(5) 0.001(4) 0.011(6) 0.000(7)
C169 0.040(5) 0.051(6) 0.057(16) 0.019(10) 0.008(7) 0.003(5)
C170 0.056(8) 0.049(6) 0.075(19) 0.012(8) 0.031(11) 0.003(5)
C171 0.048(5) 0.048(5) 0.048(5) 0.0000(14) 0.0109(18) -0.0007(14)
C172 0.049(6) 0.043(5) 0.053(15) 0.001(9) 0.014(8) 0.000(5)
C173 0.043(7) 0.041(4) 0.047(15) -0.001(7) 0.005(8) 0.000(4)
C168 0.042(3) 0.042(3) 0.042(4) 0.0002(14) 0.0090(16) -0.0001(14)
C1 0.062(8) 0.075(19) 0.067(11) 0.010(12) 0.013(8) 0.011(12)
C6 0.055(8) 0.045(15) 0.061(9) 0.001(9) 0.011(6) 0.015(10)
C5 0.056(6) 0.070(16) 0.064(8) 0.008(9) 0.008(6) 0.010(8)
C4 0.058(6) 0.063(16) 0.058(8) 0.013(9) 0.007(6) 0.007(7)
C3 0.066(7) 0.056(15) 0.057(8) 0.008(8) 0.009(6) 0.000(8)
C2 0.063(8) 0.09(2) 0.055(9) 0.013(11) 0.013(8) 0.008(11)
C106 0.065(8) 0.048(11) 0.052(12) 0.008(9) 0.025(8) 0.001(8)
C126 0.051(7) 0.061(11) 0.079(15) -0.002(10) 0.031(8) 0.004(8)
C62 0.029(10) 0.036(7) 0.028(8) 0.017(5) 0.005(7) 0.014(6)
C140 0.039(9) 0.042(5) 0.040(7) -0.008(5) 0.017(6) 0.007(5)
C213 0.093(14) 0.088(19) 0.058(14) -0.018(14) 0.006(10) 0.003(12)
C212 0.087(13) 0.046(14) 0.049(11) -0.007(9) -0.002(10) 0.002(12)
C211 0.072(11) 0.048(13) 0.047(10) -0.007(9) -0.007(8) 0.001(9)
C210 0.062(10) 0.059(9) 0.046(6) -0.011(8) -0.001(7) 0.001(8)
C215 0.064(10) 0.068(15) 0.045(11) -0.002(10) 0.001(8) 0.012(9)
C214 0.079(13) 0.067(16) 0.048(11) -0.003(11) 0.006(9) 0.013(11)
C225 0.080(19) 0.056(4) 0.051(7) 0.009(3) 0.029(9) 0.004(6)
C226 0.022(11) 0.046(4) 0.042(6) -0.002(4) 0.010(7) -0.008(5)
C227 0.045(3) 0.046(3) 0.045(3) -0.0013(14) 0.0111(16) -0.0008(14)
C228 0.034(14) 0.066(9) 0.042(6) -0.004(5) 0.006(7) 0.005(10)
C223 0.07(2) 0.077(9) 0.049(9) 0.005(7) 0.019(11) 0.015(11)
C224 0.050(17) 0.072(9) 0.039(7) 0.005(6) 0.009(9) 0.007(11)
C107 0.068(8) 0.061(13) 0.063(14) -0.007(11) 0.023(7) 0.000(7)
C95 0.048(6) 0.050(7) 0.034(7) 0.007(6) 0.010(6) -0.006(5)
C277 0.039(13) 0.051(6) 0.066(8) -0.005(6) 0.010(9) -0.018(6)
C282 0.032(14) 0.053(9) 0.068(8) -0.002(7) 0.007(9) -0.019(9)
C281 0.07(2) 0.056(9) 0.089(11) 0.006(8) 0.036(13) -0.007(10)
C280 0.027(15) 0.062(11) 0.090(11) 0.001(8) 0.018(12) 0.003(11)
C279 0.054(19) 0.065(9) 0.086(11) -0.002(8) 0.021(12) 0.012(11)
C278 0.018(13) 0.065(9) 0.065(8) -0.010(7) -0.009(9) 0.004(10)
C16 0.058(16) 0.068(15) 0.075(12) 0.006(11) 0.006(12) 0.014(11)
C305 0.065(18) 0.047(13) 0.049(8) -0.009(8) 0.005(9) -0.003(10)
C131 0.09(2) 0.072(12) 0.076(11) -0.013(8) 0.025(11) -0.001(12)
C239 0.082(18) 0.048(8) 0.072(11) 0.003(8) 0.029(11) -0.002(10)
C240 0.069(16) 0.049(7) 0.061(11) -0.001(7) 0.022(10) -0.003(8)
C235 0.061(14) 0.047(5) 0.053(6) 0.002(5) 0.019(6) 0.001(6)
C236 0.076(16) 0.043(9) 0.056(7) 0.013(7) 0.010(9) -0.007(9)
C237 0.063(15) 0.040(10) 0.062(9) 0.014(7) 0.026(9) 0.005(9)
C238 0.084(18) 0.044(9) 0.070(11) 0.013(9) 0.029(11) -0.005(10)
C194 0.046(11) 0.070(15) 0.061(9) 0.017(9) 0.019(9) 0.006(10)
C181 0.049(8) 0.053(6) 0.065(8) -0.005(6) -0.007(6) 0.001(4)
B3 0.059(6) 0.062(7) 0.051(7) -0.010(6) 0.009(5) -0.007(6)
C178 0.086(12) 0.07(2) 0.072(10) 0.023(13) 0.028(9) 0.011(14)
C219 0.058(15) 0.054(8) 0.049(9) 0.003(6) 0.017(9) -0.005(8)
C24 0.040(15) 0.054(9) 0.066(10) -0.007(7) 0.014(11) -0.006(9)
C25 0.058(18) 0.055(8) 0.056(8) -0.006(6) 0.006(9) -0.008(9)
C20 0.042(12) 0.051(6) 0.049(8) 0.001(5) 0.008(8) 0.003(6)
C21 0.056(18) 0.061(8) 0.065(9) 0.015(8) 0.008(10) 0.005(10)
C22 0.13(3) 0.059(8) 0.078(11) 0.016(9) 0.001(14) 0.005(11)
C23 0.06(2) 0.064(11) 0.082(12) 0.007(8) 0.017(12) -0.003(10)
C216 0.063(15) 0.046(5) 0.041(7) -0.006(5) 0.008(8) -0.002(6)
C265 0.053(7) 0.051(13) 0.054(7) -0.009(9) 0.017(6) -0.009(8)
C270 0.052(10) 0.14(3) 0.052(8) 0.002(12) 0.015(8) -0.009(13)
C269 0.059(10) 0.12(3) 0.052(9) -0.002(13) 0.014(8) -0.006(12)
C268 0.058(10) 0.038(14) 0.059(10) -0.003(10) 0.016(8) -0.018(11)
C267 0.057(10) 0.10(2) 0.062(10) 0.014(11) 0.017(8) -0.005(13)
C266 0.053(8) 0.043(15) 0.056(9) -0.004(10) 0.017(7) -0.010(9)
C151 0.081(19) 0.039(6) 0.072(15) -0.007(9) 0.029(13) -0.006(10)
C64 0.076(16) 0.064(11) 0.055(10) -0.009(8) 0.039(11) -0.027(11)
C149 0.073(18) 0.051(9) 0.029(12) -0.010(8) 0.008(11) 0.010(10)
C162 0.13(3) 0.036(7) 0.040(6) 0.000(6) -0.004(9) 0.023(11)
C88 0.045(6) 0.054(7) 0.059(8) -0.004(7) 0.019(6) -0.007(5)
C71 0.052(17) 0.114(19) 0.049(9) -0.010(11) 0.011(10) -0.003(13)
C72 0.057(18) 0.13(2) 0.037(6) -0.010(10) -0.002(10) 0.014(15)
C73 0.089(19) 0.074(15) 0.042(6) 0.000(9) 0.014(9) 0.003(13)
C68 0.049(12) 0.043(11) 0.043(5) -0.005(6) 0.012(5) -0.026(8)
C69 0.069(15) 0.055(13) 0.051(8) -0.011(9) 0.016(10) -0.013(10)
C70 0.057(18) 0.104(19) 0.051(8) -0.014(9) 0.012(9) 0.000(13)
C157 0.065(11) 0.13(3) 0.059(10) 0.026(14) 0.004(10) 0.014(14)
C135 0.086(16) 0.086(12) 0.072(15) -0.003(10) 0.013(12) -0.018(10)
C136 0.072(15) 0.083(13) 0.048(13) -0.015(9) 0.023(10) -0.011(10)
C137 0.054(12) 0.079(12) 0.050(11) -0.012(10) 0.021(8) -0.002(10)
C138 0.065(13) 0.065(10) 0.064(12) 0.003(9) 0.007(10) -0.006(9)
C133 0.052(8) 0.060(9) 0.055(9) -0.001(6) 0.028(7) 0.002(7)
C134 0.067(13) 0.063(9) 0.050(12) -0.006(8) 0.033(9) -0.006(8)
C302 0.073(19) 0.085(17) 0.059(9) 0.015(10) 0.014(10) 0.017(14)
C150 0.051(16) 0.057(9) 0.051(13) 0.007(9) 0.004(11) 0.019(10)
C257 0.078(16) 0.053(15) 0.087(11) 0.003(10) 0.017(11) -0.020(11)
C258 0.052(13) 0.076(15) 0.084(10) 0.009(11) 0.028(10) -0.025(10)
C253 0.075(12) 0.102(17) 0.070(7) 0.007(9) 0.027(8) -0.001(10)
C254 0.089(19) 0.093(19) 0.067(8) 0.012(11) 0.031(10) -0.004(14)
C255 0.11(2) 0.063(17) 0.072(8) 0.008(12) 0.021(11) -0.004(13)
C256 0.098(19) 0.049(16) 0.085(11) 0.009(11) 0.022(12) -0.017(12)
C12 0.060(10) 0.046(16) 0.118(16) 0.035(13) 0.008(10) -0.010(10)
C313 0.064(10) 0.061(18) 0.110(13) 0.017(12) 0.015(9) -0.018(11)
C8 0.062(7) 0.046(14) 0.094(11) 0.034(10) 0.004(7) 0.005(8)
C9 0.054(12) 0.066(18) 0.106(12) 0.020(12) 0.005(9) -0.004(11)
C10 0.056(12) 0.08(2) 0.129(16) 0.015(15) 0.010(10) -0.009(12)
C11 0.052(14) 0.09(2) 0.131(18) 0.013(15) 0.010(10) -0.013(13)
C116 0.068(9) 0.067(19) 0.072(12) -0.012(12) 0.021(9) -0.016(10)
C115 0.069(8) 0.041(13) 0.063(10) -0.001(9) 0.019(7) -0.005(8)
C120 0.086(12) 0.09(2) 0.076(11) -0.028(12) 0.029(9) -0.027(14)
C119 0.092(14) 0.07(2) 0.079(13) -0.019(13) 0.019(9) -0.024(13)
C118 0.085(13) 0.058(18) 0.080(13) -0.007(12) 0.014(10) -0.024(14)
C117 0.070(10) 0.059(18) 0.078(13) -0.002(12) 0.013(10) -0.014(11)
C304 0.067(19) 0.074(16) 0.062(10) 0.011(10) 0.013(11) 0.007(13)
C156 0.046(8) 0.069(19) 0.060(10) 0.014(12) 0.000(8) -0.004(11)
C92 0.12(3) 0.12(2) 0.093(14) 0.015(16) 0.070(17) 0.04(2)
C91 0.071(19) 0.068(17) 0.071(10) -0.015(10) 0.037(12) -0.013(12)
C90 0.048(16) 0.077(16) 0.063(9) -0.014(9) 0.025(9) -0.011(11)
C89 0.051(12) 0.065(11) 0.067(8) -0.013(7) 0.026(9) -0.012(9)
C94 0.081(18) 0.086(16) 0.072(12) -0.011(12) 0.033(13) 0.014(14)
C93 0.17(3) 0.10(2) 0.091(14) 0.007(14) 0.073(17) 0.05(2)
C246 0.072(10) 0.12(3) 0.063(10) -0.008(14) 0.028(9) -0.035(12)
C245 0.061(11) 0.10(2) 0.046(10) 0.017(12) 0.013(8) -0.001(12)
C244 0.068(13) 0.13(3) 0.055(10) 0.000(14) 0.013(10) -0.004(15)
C243 0.070(13) 0.13(3) 0.066(10) -0.018(14) 0.016(10) -0.007(15)
C242 0.075(13) 0.09(2) 0.076(10) -0.023(12) 0.024(9) -0.021(14)
C241 0.068(10) 0.055(13) 0.066(8) -0.004(9) 0.026(8) -0.021(9)
C229 0.058(4) 0.057(4) 0.057(4) -0.0001(14) 0.0138(16) -0.0006(14)
C234 0.063(12) 0.053(8) 0.079(9) 0.013(7) 0.010(9) -0.007(8)
C233 0.09(2) 0.057(9) 0.087(14) 0.007(9) 0.001(13) 0.003(10)
C232 0.071(19) 0.073(13) 0.093(15) -0.005(9) 0.018(13) -0.014(11)
C231 0.072(19) 0.074(9) 0.080(13) -0.019(8) 0.012(12) -0.014(11)
C230 0.056(14) 0.071(9) 0.063(8) -0.008(7) 0.023(7) -0.018(9)
C38 0.072(15) 0.092(15) 0.051(7) -0.016(8) 0.024(8) -0.028(13)
C249 0.082(13) 0.088(11) 0.066(18) -0.022(12) 0.009(12) -0.035(10)
C248 0.074(12) 0.075(10) 0.079(19) -0.008(11) 0.006(13) -0.025(9)
C247 0.066(9) 0.077(9) 0.079(15) -0.003(10) 0.036(8) -0.012(8)
C252 0.066(10) 0.097(14) 0.12(2) 0.025(15) 0.027(12) -0.022(9)
C251 0.065(11) 0.106(15) 0.083(19) 0.002(13) 0.046(11) -0.025(10)
C250 0.074(13) 0.099(14) 0.046(16) -0.014(12) 0.022(11) -0.036(11)
C193 0.075(15) 0.12(2) 0.074(11) 0.002(13) 0.039(11) -0.033(16)
C330 0.10(2) 0.056(8) 0.056(12) 0.003(8) -0.002(13) 0.005(9)
C325 0.062(10) 0.053(8) 0.060(7) 0.008(7) 0.014(8) -0.005(8)
C326 0.079(17) 0.055(10) 0.068(10) 0.003(8) 0.003(11) 0.000(10)
C327 0.078(17) 0.069(11) 0.064(10) 0.005(10) 0.006(11) 0.003(12)
C328 0.10(2) 0.070(12) 0.046(11) 0.013(9) 0.009(12) 0.010(12)
C329 0.13(2) 0.069(12) 0.068(14) 0.003(9) -0.014(15) 0.020(12)
C191 0.050(12) 0.075(18) 0.065(10) 0.002(10) 0.016(8) -0.024(12)
C192 0.043(13) 0.068(15) 0.072(11) 0.018(11) 0.020(10) 0.003(11)
C261 0.082(19) 0.088(12) 0.10(2) 0.002(13) 0.048(17) -0.002(11)
C260 0.062(14) 0.085(11) 0.047(16) -0.011(12) 0.012(11) -0.011(10)
C259 0.067(13) 0.075(8) 0.063(16) -0.008(9) 0.022(11) -0.013(7)
C264 0.11(2) 0.068(9) 0.11(2) -0.019(12) 0.068(19) -0.019(10)
C263 0.087(18) 0.066(9) 0.12(3) -0.027(13) 0.057(17) -0.026(12)
C262 0.073(17) 0.093(12) 0.072(19) 0.008(15) 0.030(14) 0.000(12)
B4 0.066(7) 0.056(6) 0.059(6) 0.004(7) 0.013(6) 0.000(6)
C52 0.08(2) 0.081(14) 0.063(12) -0.026(9) 0.021(13) -0.013(12)
C51 0.10(2) 0.087(14) 0.055(11) -0.030(10) 0.021(13) -0.014(13)
C50 0.068(19) 0.088(14) 0.058(10) -0.018(10) 0.023(12) -0.022(13)
C49 0.072(19) 0.069(13) 0.053(9) -0.012(8) 0.020(10) -0.020(11)
C48 0.074(14) 0.062(11) 0.058(7) -0.011(7) 0.024(9) -0.015(10)
C53 0.12(2) 0.067(12) 0.075(13) -0.009(10) 0.046(15) 0.001(13)
B2 0.047(7) 0.051(6) 0.060(7) -0.004(6) 0.013(6) -0.019(6)
C177 0.086(12) 0.10(3) 0.055(7) 0.016(12) 0.031(9) 0.015(14)
B1 0.068(8) 0.074(8) 0.068(7) 0.000(8) 0.027(6) -0.013(6)
C186 0.087(16) 0.18(4) 0.102(15) 0.035(19) -0.006(12) 0.05(2)
C187 0.060(10) 0.07(2) 0.087(13) -0.002(13) -0.017(9) 0.005(11)
C182 0.061(9) 0.054(12) 0.068(8) -0.005(9) -0.017(6) 0.000(9)
C183 0.078(13) 0.047(16) 0.066(10) -0.008(10) -0.012(9) -0.005(12)
C184 0.087(15) 0.10(2) 0.076(11) 0.011(14) -0.013(11) 0.008(16)
C185 0.079(14) 0.07(2) 0.083(13) -0.012(14) -0.022(11) -0.005(14)
C29 0.074(16) 0.055(15) 0.081(8) -0.022(7) 0.020(9) -0.027(10)
C30 0.052(14) 0.060(14) 0.074(8) -0.024(9) 0.013(9) -0.044(8)
C31 0.053(14) 0.080(16) 0.054(9) -0.024(9) 0.000(10) -0.033(9)
C32 0.066(15) 0.059(14) 0.056(8) -0.017(8) 0.005(8) -0.022(9)
C27 0.064(10) 0.068(10) 0.059(7) -0.013(6) 0.009(7) -0.013(8)
C28 0.078(5) 0.079(5) 0.078(5) -0.0014(14) 0.0191(19) 0.0007(14)
C14 0.041(13) 0.068(12) 0.082(13) -0.002(9) 0.009(10) 0.008(10)
C112 0.13(3) 0.097(17) 0.107(17) -0.047(15) 0.071(19) -0.060(19)
C113 0.054(16) 0.056(13) 0.052(10) -0.010(9) 0.012(11) -0.004(10)
C114 0.081(17) 0.059(12) 0.055(11) -0.011(9) 0.024(11) -0.006(11)
C109 0.055(12) 0.056(9) 0.046(9) 0.001(7) 0.008(8) 0.005(8)
C110 0.061(15) 0.059(11) 0.059(12) -0.001(8) 0.009(11) 0.000(10)
C111 0.065(17) 0.071(13) 0.069(13) -0.013(10) 0.019(12) -0.017(12)
C129 0.055(15) 0.069(9) 0.069(12) -0.020(9) 0.027(10) -0.010(10)
C130 0.057(16) 0.064(11) 0.074(12) -0.017(9) 0.022(11) -0.015(11)
C141 0.063(12) 0.047(7) 0.058(11) 0.010(8) -0.007(10) -0.006(7)
C176 0.081(11) 0.035(15) 0.052(7) 0.004(9) 0.028(8) -0.004(11)
C303 0.071(19) 0.075(16) 0.056(9) 0.014(11) 0.011(11) 0.011(13)
C179 0.062(11) 0.056(17) 0.063(9) 0.011(11) 0.013(7) -0.006(12)

loop_
_atom_type_symbol
_atom_type_description
_atom_type_scat_dispersion_real
_atom_type_scat_dispersion_imag
_atom_type_scat_source
B B 0.0013 0.0007 'International Tables Vol C Tables 4.2.6.8 and 6.1.1.4'
C C 0.0033 0.0016 'International Tables Vol C Tables 4.2.6.8 and 6.1.1.4'
Dy Dy -0.1892 4.4098 'International Tables Vol C Tables 4.2.6.8 and 6.1.1.4'
H H 0.0000 0.0000 'International Tables Vol C Tables 4.2.6.8 and 6.1.1.4'
N N 0.0061 0.0033 'International Tables Vol C Tables 4.2.6.8 and 6.1.1.4'
O O 0.0106 0.0060 'International Tables Vol C Tables 4.2.6.8 and 6.1.1.4'

loop_
_geom_angle_atom_site_label_1
_geom_angle_atom_site_label_2
_geom_angle_atom_site_label_3
_geom_angle
_geom_angle_site_symmetry_1
_geom_angle_site_symmetry_3
_geom_angle_publ_flag
O5 Dy3 N14 95.3(7) . . ?
O5 Dy3 O6 158.4(6) . . ?
O5 Dy3 N15 92.3(7) . . ?
O5 Dy3 N17 94.9(7) . . ?
O5 Dy3 O7 163.2(6) . . ?
O5 Dy3 N13 77.9(7) . . ?
O5 Dy3 N16 82.2(7) . . ?
O5 Dy3 N18 86.5(7) . . ?
N14 Dy3 N15 58.3(7) . . ?
N14 Dy3 N16 119.0(6) . . ?
O6 Dy3 N14 74.1(7) . . ?
O6 Dy3 N15 97.5(7) . . ?
O6 Dy3 N17 96.4(6) . . ?
O6 Dy3 N13 80.5(7) . . ?
O6 Dy3 N16 119.3(6) . . ?
O6 Dy3 N18 82.8(7) . . ?
N17 Dy3 N14 169.8(7) . . ?
N17 Dy3 N15 120.6(6) . . ?
N17 Dy3 N16 62.0(6) . . ?
N17 Dy3 N18 61.7(6) . . ?
O7 Dy3 N14 95.8(7) . . ?
O7 Dy3 O6 38.2(5) . . ?
O7 Dy3 N15 82.8(7) . . ?
O7 Dy3 N17 74.2(6) . . ?
O7 Dy3 N13 118.6(7) . . ?
O7 Dy3 N16 81.4(6) . . ?
O7 Dy3 N18 98.9(7) . . ?
N13 Dy3 N14 61.3(7) . . ?
N13 Dy3 N15 117.4(7) . . ?
N13 Dy3 N17 121.8(6) . . ?
N13 Dy3 N16 160.0(7) . . ?
N13 Dy3 N18 60.3(7) . . ?
N16 Dy3 N15 60.9(6) . . ?
N18 Dy3 N14 119.7(7) . . ?
N18 Dy3 N15 177.6(7) . . ?
N18 Dy3 N16 121.0(7) . . ?
O8 Dy4 N21 98.4(7) . . ?
O8 Dy4 O6 160.1(6) . . ?
O8 Dy4 N20 90.1(6) . . ?
O8 Dy4 N22 86.2(6) . . ?
O8 Dy4 O7 159.6(6) . . ?
O8 Dy4 N24 91.2(7) . . ?
O8 Dy4 N23 83.2(7) . . ?
O8 Dy4 N19 82.6(6) . . ?
N21 Dy4 N20 58.9(7) . . ?
N21 Dy4 N22 60.3(6) . . ?
N21 Dy4 N19 120.7(7) . . ?
O6 Dy4 N21 93.1(7) . . ?
O6 Dy4 N20 81.9(6) . . ?
O6 Dy4 N22 113.7(6) . . ?
O6 Dy4 O7 39.0(6) . . ?
O6 Dy4 N24 77.1(7) . . ?
O6 Dy4 N23 104.4(7) . . ?
O6 Dy4 N19 77.5(6) . . ?
N20 Dy4 N22 117.7(7) . . ?
N20 Dy4 N19 61.8(7) . . ?
N22 Dy4 N19 168.8(7) . . ?
O7 Dy4 N21 80.3(7) . . ?
O7 Dy4 N20 106.1(6) . . ?
O7 Dy4 N22 75.4(6) . . ?
O7 Dy4 N24 91.5(7) . . ?
O7 Dy4 N23 80.4(7) . . ?
O7 Dy4 N19 115.8(6) . . ?
N24 Dy4 N21 170.2(6) . . ?
N24 Dy4 N20 119.4(7) . . ?
N24 Dy4 N22 122.9(7) . . ?
N24 Dy4 N23 61.0(7) . . ?
N24 Dy4 N19 58.3(7) . . ?
N23 Dy4 N21 122.0(7) . . ?
N23 Dy4 N20 173.4(7) . . ?
N23 Dy4 N22 62.0(7) . . ?
N23 Dy4 N19 117.1(7) . . ?
N7 Dy2 N11 120.3(7) . . ?
N7 Dy2 N8 60.7(7) . . ?
O4 Dy2 N7 94.9(6) . . ?
O4 Dy2 N10 94.2(7) . . ?
O4 Dy2 N12 75.9(7) . . ?
O4 Dy2 O2 162.5(7) . . ?
O4 Dy2 O3 160.0(6) . . ?
O4 Dy2 N11 87.7(7) . . ?
O4 Dy2 N8 91.5(7) . . ?
O4 Dy2 N9 81.5(7) . . ?
N10 Dy2 N7 170.8(6) . . ?
N10 Dy2 N12 120.8(7) . . ?
N10 Dy2 N11 60.6(7) . . ?
N10 Dy2 N8 118.6(7) . . ?
N10 Dy2 N9 61.2(7) . . ?
N12 Dy2 N7 62.2(7) . . ?
N12 Dy2 N11 60.9(7) . . ?
N12 Dy2 N8 119.8(7) . . ?
O2 Dy2 N7 95.1(6) . . ?
O2 Dy2 N10 75.9(6) . . ?
O2 Dy2 N12 121.6(7) . . ?
O2 Dy2 N11 99.6(7) . . ?
O2 Dy2 N8 81.0(7) . . ?
O2 Dy2 N9 81.0(7) . . ?
O3 Dy2 N7 74.2(7) . . ?
O3 Dy2 N10 97.2(6) . . ?
O3 Dy2 N12 84.2(7) . . ?
O3 Dy2 O2 37.5(6) . . ?
O3 Dy2 N11 83.8(7) . . ?
O3 Dy2 N8 97.3(7) . . ?
O3 Dy2 N9 118.4(7) . . ?
N11 Dy2 N8 178.8(7) . . ?
N9 Dy2 N7 119.9(7) . . ?
N9 Dy2 N12 157.3(7) . . ?
N9 Dy2 N11 119.5(7) . . ?
N9 Dy2 N8 59.5(7) . . ?
N4 Dy1 N1 172.0(7) . . ?
N4 Dy1 N3 62.0(7) . . ?
N4 Dy1 N2 119.3(7) . . ?
N4 Dy1 N6 118.6(7) . . ?
N4 Dy1 N5 61.6(7) . . ?
O1 Dy1 N4 85.6(7) . . ?
O1 Dy1 N1 86.4(7) . . ?
O1 Dy1 N3 86.6(6) . . ?
O1 Dy1 N2 95.4(7) . . ?
O1 Dy1 N6 83.0(7) . . ?
O1 Dy1 N5 94.1(7) . . ?
O2 Dy1 N4 81.4(7) . . ?
O2 Dy1 O1 160.6(6) . . ?
O2 Dy1 O3 38.8(6) . . ?
O2 Dy1 N1 105.9(7) . . ?
O2 Dy1 N3 74.6(6) . . ?
O2 Dy1 N2 78.6(7) . . ?
O2 Dy1 N6 116.0(6) . . ?
O2 Dy1 N5 92.4(7) . . ?
O3 Dy1 N4 105.0(7) . . ?
O3 Dy1 O1 160.6(7) . . ?
O3 Dy1 N1 83.0(7) . . ?
O3 Dy1 N3 112.7(6) . . ?
O3 Dy1 N2 93.5(7) . . ?
O3 Dy1 N6 77.7(7) . . ?
O3 Dy1 N5 77.4(7) . . ?
N1 Dy1 N3 116.1(7) . . ?
N1 Dy1 N5 120.4(7) . . ?
N3 Dy1 N5 123.4(7) . . ?
N2 Dy1 N1 60.2(7) . . ?
N2 Dy1 N3 57.5(7) . . ?
N2 Dy1 N5 170.5(6) . . ?
N6 Dy1 N1 61.6(7) . . ?
N6 Dy1 N3 169.4(6) . . ?
N6 Dy1 N2 121.7(7) . . ?
N6 Dy1 N5 59.4(7) . . ?
C226 O8 Dy4 148.6(14) . . ?
C65 N7 Dy2 120.6(17) . . ?
C61 N7 Dy2 120.9(16) . . ?
C61 N7 C65 117(2) . . ?
C40 N4 Dy1 127.0(16) . . ?
C39 N4 Dy1 120.1(19) . . ?
C39 N4 C40 112(2) . . ?
C124 O5 Dy3 136.9(17) . . ?
C4 O1 Dy1 148.4(16) . . ?
C200 N21 Dy4 116.9(16) . . ?
C196 N21 Dy4 126.2(17) . . ?
C196 N21 C200 116(2) . . ?
C103 O4 Dy2 143.6(16) . . ?
C86 N10 Dy2 123.8(17) . . ?
C86 N10 C82 113(2) . . ?
C82 N10 Dy2 121.2(16) . . ?
C144 N14 Dy3 118.9(18) . . ?
C144 N14 C140 120(2) . . ?
C140 N14 Dy3 120.0(16) . . ?
C67 N12 Dy2 120.1(16) . . ?
C66 N12 Dy2 120.4(17) . . ?
C66 N12 C67 119(2) . . ?
Dy4 O6 Dy3 141.0(8) . . ?
O7 O6 Dy3 69.7(9) . . ?
O7 O6 Dy4 71.3(9) . . ?
Dy1 O2 Dy2 140.1(8) . . ?
O3 O2 Dy2 69.3(9) . . ?
O3 O2 Dy1 70.8(9) . . ?
Dy1 O3 Dy2 143.6(9) . . ?
O2 O3 Dy2 73.2(9) . . ?
O2 O3 Dy1 70.4(9) . . ?
C145 N15 Dy3 120(2) . . ?
C145 N15 C146 121(2) . . ?
C146 N15 Dy3 116.9(15) . . ?
C188 N20 Dy4 123.2(16) . . ?
C195 N20 Dy4 120(2) . . ?
C195 N20 C188 117(2) . . ?
C165 N17 Dy3 120.2(16) . . ?
C165 N17 C161 117(2) . . ?
C161 N17 Dy3 122.1(15) . . ?
C81 N11 Dy2 120.5(17) . . ?
C81 N11 C74 117(2) . . ?
C74 N11 Dy2 122.1(15) . . ?
C201 N22 Dy4 122.4(19) . . ?
C201 N22 C202 116(2) . . ?
C202 N22 Dy4 121.8(16) . . ?
C102 N8 Dy2 119.7(16) . . ?
C102 N8 C95 116(2) . . ?
C95 N8 Dy2 123.0(17) . . ?
Dy4 O7 Dy3 141.7(8) . . ?
O6 O7 Dy3 72.1(9) . . ?
O6 O7 Dy4 69.7(9) . . ?
C19 N1 Dy1 121.9(17) . . ?
C60 N1 Dy1 122(2) . . ?
C60 N1 C19 115(2) . . ?
C221 N24 Dy4 122.9(17) . . ?
C221 N24 C217 116(2) . . ?
C217 N24 Dy4 121.0(16) . . ?
C54 N3 Dy1 121.9(19) . . ?
C54 N3 C47 121(2) . . ?
C47 N3 Dy1 117.3(16) . . ?
C174 N13 Dy3 118.3(15) . . ?
C139 N13 Dy3 121.2(18) . . ?
C139 N13 C174 120(2) . . ?
C209 N23 Dy4 127.8(15) . . ?
C216 N23 Dy4 122.4(18) . . ?
C216 N23 C209 109(2) . . ?
C59 N2 Dy1 117.7(19) . . ?
C55 N2 Dy1 122(2) . . ?
C55 N2 C59 119(3) . . ?
C153 N16 Dy3 122.9(15) . . ?
C160 N16 Dy3 114.6(16) . . ?
C160 N16 C153 122(2) . . ?
C87 N9 Dy2 122.1(18) . . ?
C87 N9 C88 116(2) . . ?
C88 N9 Dy2 122.2(17) . . ?
N10 C86 C87 116(2) . . ?
C85 C86 N10 134(3) . . ?
C85 C86 C87 109(3) . . ?
C26 N6 Dy1 122.1(18) . . ?
C33 N6 Dy1 119.6(19) . . ?
C33 N6 C26 118(3) . . ?
C144 C143 H143 114.2 . . ?
C144 C143 C142 132(3) . . ?
C142 C143 H143 114.2 . . ?
C167 N18 Dy3 124.3(15) . . ?
C166 N18 Dy3 123.6(16) . . ?
C166 N18 C167 111(2) . . ?
N11 C81 H81 121.4 . . ?
N11 C81 C82 117(2) . . ?
C82 C81 H81 121.4 . . ?
C34 N5 Dy1 119.6(19) . . ?
C38 N5 Dy1 119(2) . . ?
C38 N5 C34 121(3) . . ?
N23 C209 H209 108.9 . . ?
N23 C209 C202 104(2) . . ?
C202 C209 H209 108.9 . . ?
C210 C209 N23 112(2) . . ?
C210 C209 H209 108.9 . . ?
C210 C209 C202 114(2) . . ?
N17 C165 C164 119(2) . . ?
N17 C165 C166 118(2) . . ?
C164 C165 C166 123(2) . . ?
C152 C147 C148 123(3) . . ?
C152 C147 C146 118(2) . . ?
C148 C147 C146 118(2) . . ?
N12 C67 H67 103.8 . . ?
N12 C67 C74 113(2) . . ?
N12 C67 C68 116(2) . . ?
C74 C67 H67 103.8 . . ?
C74 C67 C68 114(2) . . ?
C68 C67 H67 103.8 . . ?
C36 C35 H35 118.3 . . ?
C34 C35 H35 118.3 . . ?
C34 C35 C36 123(3) . . ?
N7 C65 C66 112(2) . . ?
C64 C65 N7 123(3) . . ?
C64 C65 C66 124(3) . . ?
N3 C54 H54 121.6 . . ?
N3 C54 C55 117(3) . . ?
C55 C54 H54 121.6 . . ?
C80 C75 C76 120.0 . . ?
C80 C75 C74 119.7(16) . . ?
C76 C75 C74 120.2(16) . . ?
C75 C80 H80 120.0 . . ?
C79 C80 C75 120.0 . . ?
C79 C80 H80 120.0 . . ?
C80 C79 H79 120.0 . . ?
C80 C79 C78 120.0 . . ?
C78 C79 H79 120.0 . . ?
C79 C78 H78 120.0 . . ?
C79 C78 C77 120.0 . . ?
C77 C78 H78 120.0 . . ?
C78 C77 H77 120.0 . . ?
C76 C77 C78 120.0 . . ?
C76 C77 H77 120.0 . . ?
C75 C76 H76 120.0 . . ?
C77 C76 C75 120.0 . . ?
C77 C76 H76 120.0 . . ?
C122 C123 C124 119(3) . . ?
C122 C123 C133 119(3) . . ?
C124 C123 C133 121(3) . . ?
C196 C197 H197 121.4 . . ?
C198 C197 H197 121.4 . . ?
C198 C197 C196 117(3) . . ?
N22 C201 H201 120.8 . . ?
N22 C201 C200 118(3) . . ?
C200 C201 H201 120.8 . . ?
C200 C199 H199 122.6 . . ?
C198 C199 H199 122.6 . . ?
C198 C199 C200 115(3) . . ?
C160 C161 N17 112(2) . . ?
C160 C161 C162 128(2) . . ?
C162 C161 N17 120(2) . . ?
N18 C167 H167 107.6 . . ?
N18 C167 C168 115(2) . . ?
C174 C167 N18 108(2) . . ?
C174 C167 H167 107.6 . . ?
C174 C167 C168 111(2) . . ?
C168 C167 H167 107.6 . . ?
N6 C26 H26 104.6 . . ?
N6 C26 C19 113(3) . . ?
N6 C26 C27 121(2) . . ?
C19 C26 H26 104.6 . . ?
C19 C26 C27 108(2) . . ?
C27 C26 H26 104.6 . . ?
N16 C153 H153 107.9 . . ?
N16 C153 C154 121(2) . . ?
N16 C153 C146 103(2) . . ?
C154 C153 H153 107.9 . . ?
C154 C153 C146 108(2) . . ?
C146 C153 H153 107.9 . . ?
N10 C82 C81 116(2) . . ?
C83 C82 N10 125(2) . . ?
C83 C82 C81 118(3) . . ?
N24 C221 C222 113(2) . . ?
C220 C221 N24 124(3) . . ?
C220 C221 C222 121(3) . . ?
C190 C189 C188 119(3) . . ?
C194 C189 C188 118(3) . . ?
C194 C189 C190 123(3) . . ?
C331 C336 H336 124.4 . . ?
C331 C336 C335 111(3) . . ?
C335 C336 H336 124.4 . . ?
N4 C40 H40 111.0 . . ?
C41 C40 N4 112(2) . . ?
C41 C40 H40 111.0 . . ?
C41 C40 C47 107(2) . . ?
C47 C40 N4 104(2) . . ?
C47 C40 H40 111.0 . . ?
C165 C164 H164 118.8 . . ?
C163 C164 C165 122(2) . . ?
C163 C164 H164 118.9 . . ?
C42 C41 C40 120.9(18) . . ?
C42 C41 C46 120.0 . . ?
C46 C41 C40 119.0(17) . . ?
C41 C42 H42 120.0 . . ?
C43 C42 C41 120.0 . . ?
C43 C42 H42 120.0 . . ?
C42 C43 H43 120.0 . . ?
C42 C43 C44 120.0 . . ?
C44 C43 H43 120.0 . . ?
C43 C44 H44 120.0 . . ?
C45 C44 C43 120.0 . . ?
C45 C44 H44 120.0 . . ?
C44 C45 H45 120.0 . . ?
C46 C45 C44 120.0 . . ?
C46 C45 H45 120.0 . . ?
C41 C46 H46 120.0 . . ?
C45 C46 C41 120.0 . . ?
C45 C46 H46 120.0 . . ?
N7 C61 C102 119(2) . . ?
C62 C61 N7 119(2) . . ?
C62 C61 C102 122(3) . . ?
N21 C200 C201 119(2) . . ?
N21 C200 C199 122(2) . . ?
C201 C200 C199 119(2) . . ?
C58 C59 N2 121(3) . . ?
C58 C59 C60 121(3) . . ?
C60 C59 N2 118(3) . . ?
N12 C66 C65 122(2) . . ?
N12 C66 H66 118.9 . . ?
C65 C66 H66 118.9 . . ?
N11 C74 H74 108.1 . . ?
C67 C74 N11 106(2) . . ?
C67 C74 C75 115(2) . . ?
C67 C74 H74 108.1 . . ?
C75 C74 N11 111(2) . . ?
C75 C74 H74 108.1 . . ?
N8 C102 C61 115(2) . . ?
N8 C102 H102 122.3 . . ?
C61 C102 H102 122.3 . . ?
N14 C144 C145 117(3) . . ?
C143 C144 N14 117(3) . . ?
C143 C144 C145 126(3) . . ?
C290 C291 H291 120.0 . . ?
C290 C291 C292 120.0 . . ?
C292 C291 H291 120.0 . . ?
C291 C290 H290 120.0 . . ?
C291 C290 C289 120.0 . . ?
C289 C290 H290 120.0 . . ?
C290 C289 C294 120.0 . . ?
C290 C289 B3 115.5(15) . . ?
C294 C289 B3 124.5(15) . . ?
C289 C294 H294 120.0 . . ?
C293 C294 C289 120.0 . . ?
C293 C294 H294 120.0 . . ?
C294 C293 H293 120.0 . . ?
C292 C293 C294 120.0 . . ?
C292 C293 H293 120.0 . . ?
C291 C292 H292 120.0 . . ?
C293 C292 C291 120.0 . . ?
C293 C292 H292 120.0 . . ?
N4 C39 H39 120.5 . . ?
N4 C39 C38 119(3) . . ?
C38 C39 H39 120.5 . . ?
C221 C220 H220 120.6 . . ?
C219 C220 C221 119(3) . . ?
C219 C220 H220 120.6 . . ?
C127 C132 H132 119.2 . . ?
C131 C132 H132 119.2 . . ?
C131 C132 C127 122(3) . . ?
C164 C163 H163 121.7 . . ?
C164 C163 C162 117(3) . . ?
C162 C163 H163 121.7 . . ?
C124 C125 C127 123(3) . . ?
C124 C125 C126 120(3) . . ?
C126 C125 C127 117(3) . . ?
N22 C202 C209 116(2) . . ?
N22 C202 H202 104.7 . . ?
N22 C202 C203 122(2) . . ?
C209 C202 H202 104.7 . . ?
C203 C202 C209 103(2) . . ?
C203 C202 H202 104.7 . . ?
C222 N19 Dy4 123(2) . . ?
C222 N19 C181 117(2) . . ?
C181 N19 Dy4 120.0(16) . . ?
C336 C331 B4 114(3) . . ?
C332 C331 C336 120(3) . . ?
C332 C331 B4 125(3) . . ?
C35 C36 H36 124.0 . . ?
C37 C36 C35 112(3) . . ?
C37 C36 H36 124.0 . . ?
C18 C13 C5 113(3) . . ?
C14 C13 C18 119(3) . . ?
C14 C13 C5 128(3) . . ?
C86 C85 H85 123.6 . . ?
C86 C85 C84 113(3) . . ?
C84 C85 H85 123.6 . . ?
C154 C159 H159 116.6 . . ?
C154 C159 C158 127(3) . . ?
C158 C159 H159 116.6 . . ?
C284 C283 B2 117(2) . . ?
C288 C283 C284 113(3) . . ?
C288 C283 B2 130(3) . . ?
C334 C333 H333 122.3 . . ?
C334 C333 C332 115(3) . . ?
C332 C333 H333 122.3 . . ?
C323 C322 H322 120.0 . . ?
C323 C322 C321 120.0 . . ?
C321 C322 H322 120.0 . . ?
C322 C323 H323 120.0 . . ?
C322 C323 C324 120.0 . . ?
C324 C323 H323 120.0 . . ?
C323 C324 H324 120.0 . . ?
C319 C324 C323 120.0 . . ?
C319 C324 H324 120.0 . . ?
C324 C319 C320 120.0 . . ?
C324 C319 B4 119.4(18) . . ?
C320 C319 B4 119.7(19) . . ?
C319 C320 H320 120.0 . . ?
C321 C320 C319 120.0 . . ?
C321 C320 H320 120.0 . . ?
C322 C321 H321 120.0 . . ?
C320 C321 C322 120.0 . . ?
C320 C321 H321 120.0 . . ?
N3 C47 C40 115(2) . . ?
N3 C47 H47 107.3 . . ?
N3 C47 C48 112(2) . . ?
C40 C47 H47 107.3 . . ?
C40 C47 C48 107(2) . . ?
C48 C47 H47 107.3 . . ?
C132 C127 C125 117(3) . . ?
C128 C127 C132 115(3) . . ?
C128 C127 C125 128(3) . . ?
C100 C101 H101 120.0 . . ?
C100 C101 C96 120.0 . . ?
C96 C101 H101 120.0 . . ?
C101 C100 H100 120.0 . . ?
C101 C100 C99 120.0 . . ?
C99 C100 H100 120.0 . . ?
C100 C99 H99 120.0 . . ?
C98 C99 C100 120.0 . . ?
C98 C99 H99 120.0 . . ?
C99 C98 H98 120.0 . . ?
C97 C98 C99 120.0 . . ?
C97 C98 H98 120.0 . . ?
C98 C97 H97 120.0 . . ?
C98 C97 C96 120.0 . . ?
C96 C97 H97 120.0 . . ?
C101 C96 C95 116.0(15) . . ?
C97 C96 C101 120.0 . . ?
C97 C96 C95 124.0(15) . . ?
C221 C222 H222 121.2 . . ?
N19 C222 C221 118(3) . . ?
N19 C222 H222 121.2 . . ?
N21 C196 C197 126(3) . . ?
N21 C196 C195 107(2) . . ?
C197 C196 C195 126(3) . . ?
C13 C18 H18 120.6 . . ?
C13 C18 C17 119(3) . . ?
C17 C18 H18 120.6 . . ?
C159 C154 C153 128(3) . . ?
C159 C154 C155 111(3) . . ?
C155 C154 C153 121(3) . . ?
C143 C142 H142 125.2 . . ?
C143 C142 C141 110(3) . . ?
C141 C142 H142 125.2 . . ?
C127 C128 H128 114.9 . . ?
C127 C128 C129 130(3) . . ?
C129 C128 H128 114.9 . . ?
C217 C218 H218 121.7 . . ?
C219 C218 H218 121.7 . . ?
C219 C218 C217 117(3) . . ?
C82 C83 H83 122.3 . . ?
C82 C83 C84 115(3) . . ?
C84 C83 H83 122.3 . . ?
C283 C284 H284 119.7 . . ?
C285 C284 C283 121(3) . . ?
C285 C284 H284 119.7 . . ?
N13 C174 H174 107.7 . . ?
C167 C174 N13 106(2) . . ?
C167 C174 H174 107.7 . . ?
C167 C174 C175 117(2) . . ?
C175 C174 N13 110(2) . . ?
C175 C174 H174 107.7 . . ?
C333 C334 H334 121.7 . . ?
C335 C334 C333 117(3) . . ?
C335 C334 H334 121.7 . . ?
C301 C306 H306 122.1 . . ?
C305 C306 H306 122.1 . . ?
C305 C306 C301 116(3) . . ?
C159 C158 H158 121.3 . . ?
C159 C158 C157 117(3) . . ?
C157 C158 H158 121.3 . . ?
C287 C286 H286 123.3 . . ?
C287 C286 C285 113(3) . . ?
C285 C286 H286 123.3 . . ?
C147 C152 H152 120.1 . . ?
C147 C152 C151 120(3) . . ?
C151 C152 H152 120.1 . . ?
N1 C19 H19 107.7 . . ?
N1 C19 C20 111(2) . . ?
C26 C19 N1 110(2) . . ?
C26 C19 H19 107.7 . . ?
C26 C19 C20 112(2) . . ?
C20 C19 H19 107.7 . . ?
C59 C58 H58 121.4 . . ?
C59 C58 C57 117(3) . . ?
C57 C58 H58 121.4 . . ?
C147 C148 H148 121.9 . . ?
C147 C148 C149 116(3) . . ?
C149 C148 H148 121.9 . . ?
N15 C145 C144 122(3) . . ?
N15 C145 H145 119.1 . . ?
C144 C145 H145 119.1 . . ?
C286 C287 H287 118.5 . . ?
C288 C287 C286 123(3) . . ?
C288 C287 H287 118.5 . . ?
N24 C217 C218 121(2) . . ?
C216 C217 N24 117(2) . . ?
C216 C217 C218 122(3) . . ?
C123 C122 H122 116.4 . . ?
C123 C122 C121 127(3) . . ?
C121 C122 H122 116.4 . . ?
C36 C37 H37 121.3 . . ?
C36 C37 C38 117(3) . . ?
C38 C37 H37 121.3 . . ?
N20 C188 C189 112(2) . . ?
N20 C188 H188 108.0 . . ?
C189 C188 H188 108.0 . . ?
C181 C188 N20 112(2) . . ?
C181 C188 C189 108(2) . . ?
C181 C188 H188 108.0 . . ?
C103 C104 C109 122(2) . . ?
C105 C104 C103 117(2) . . ?
C105 C104 C109 121(2) . . ?
C107 C108 C103 116(3) . . ?
C107 C108 C115 128(3) . . ?
C115 C108 C103 116(3) . . ?
C85 C84 C83 117(3) . . ?
C85 C84 H84 121.7 . . ?
C83 C84 H84 121.7 . . ?
C336 C335 H335 116.5 . . ?
C334 C335 C336 127(3) . . ?
C334 C335 H335 116.5 . . ?
N2 C55 C54 118(3) . . ?
N2 C55 C56 126(3) . . ?
C54 C55 C56 115(3) . . ?
C204 C205 H205 120.0 . . ?
C204 C205 C206 120.0 . . ?
C206 C205 H205 120.0 . . ?
C205 C204 H204 120.0 . . ?
C203 C204 C205 120.0 . . ?
C203 C204 H204 120.0 . . ?
C204 C203 C202 122.0(17) . . ?
C204 C203 C208 120.0 . . ?
C208 C203 C202 117.9(17) . . ?
C203 C208 H208 120.0 . . ?
C207 C208 C203 120.0 . . ?
C207 C208 H208 120.0 . . ?
C208 C207 H207 120.0 . . ?
C208 C207 C206 120.0 . . ?
C206 C207 H207 120.0 . . ?
C205 C206 H206 120.0 . . ?
C207 C206 C205 120.0 . . ?
C207 C206 H206 120.0 . . ?
C331 C332 C333 129(3) . . ?
C331 C332 H332 115.7 . . ?
C333 C332 H332 115.7 . . ?
N20 C195 C196 126(3) . . ?
N20 C195 H195 116.8 . . ?
C196 C195 H195 116.8 . . ?
C275 C274 H274 120.0 . . ?
C275 C274 C273 120.0 . . ?
C273 C274 H274 120.0 . . ?
C274 C275 H275 120.0 . . ?
C274 C275 C276 120.0 . . ?
C276 C275 H275 120.0 . . ?
C275 C276 H276 120.0 . . ?
C275 C276 C271 120.0 . . ?
C271 C276 H276 120.0 . . ?
C276 C271 B2 121.4(17) . . ?
C272 C271 C276 120.0 . . ?
C272 C271 B2 117.9(17) . . ?
C271 C272 H272 120.0 . . ?
C273 C272 C271 120.0 . . ?
C273 C272 H272 120.0 . . ?
C274 C273 H273 120.0 . . ?
C272 C273 C274 120.0 . . ?
C272 C273 H273 120.0 . . ?
O4 C103 C104 116(2) . . ?
O4 C103 C108 125(2) . . ?
C104 C103 C108 119(2) . . ?
N9 C87 C86 114(3) . . ?
N9 C87 H87 123.0 . . ?
C86 C87 H87 123.0 . . ?
C189 C190 H190 121.5 . . ?
C189 C190 C191 117(3) . . ?
C191 C190 H190 121.5 . . ?
C104 C105 H105 116.9 . . ?
C104 C105 C106 126(3) . . ?
C106 C105 H105 116.9 . . ?
C154 C155 H155 113.3 . . ?
C154 C155 C156 133(3) . . ?
C156 C155 H155 113.3 . . ?
C316 C7 H7 120.0 . . ?
C316 C7 C317 120.0 . . ?
C317 C7 H7 120.0 . . ?
C7 C316 H316 120.0 . . ?
C318 C316 C7 120.0 . . ?
C318 C316 H316 120.0 . . ?
C316 C318 H318 120.0 . . ?
C314 C318 C316 120.0 . . ?
C314 C318 H318 120.0 . . ?
C318 C314 C315 120.0 . . ?
C318 C314 B4 118.3(18) . . ?
C315 C314 B4 121.7(18) . . ?
C314 C315 H315 120.0 . . ?
C314 C315 C317 120.0 . . ?
C317 C315 H315 120.0 . . ?
C7 C317 H317 120.0 . . ?
C315 C317 C7 120.0 . . ?
C315 C317 H317 120.0 . . ?
C122 C121 H121 122.7 . . ?
C126 C121 C122 115(3) . . ?
C126 C121 H121 122.7 . . ?
N6 C33 H33 119.0 . . ?
N6 C33 C34 122(3) . . ?
C34 C33 H33 119.0 . . ?
N13 C139 H139 118.3 . . ?
N13 C139 C140 123(2) . . ?
C140 C139 H139 118.3 . . ?
C308 C307 C312 120.0 . . ?
C308 C307 B3 119.4(18) . . ?
C312 C307 B3 119.8(17) . . ?
C307 C308 H308 120.0 . . ?
C309 C308 C307 120.0 . . ?
C309 C308 H308 120.0 . . ?
C308 C309 H309 120.0 . . ?
C310 C309 C308 120.0 . . ?
C310 C309 H309 120.0 . . ?
C309 C310 H310 120.0 . . ?
C309 C310 C311 120.0 . . ?
C311 C310 H310 120.0 . . ?
C310 C311 H311 120.0 . . ?
C312 C311 C310 120.0 . . ?
C312 C311 H311 120.0 . . ?
C307 C312 C311 120.0 . . ?
C307 C312 H312 120.0 . . ?
C311 C312 H312 120.0 . . ?
C180 C175 C174 122(3) . . ?
C180 C175 C176 115(3) . . ?
C176 C175 C174 122(3) . . ?
C62 C63 H63 129.0 . . ?
C64 C63 H63 129.0 . . ?
C64 C63 C62 102(2) . . ?
C284 C285 C286 123(3) . . ?
C284 C285 H285 118.7 . . ?
C286 C285 H285 118.7 . . ?
C197 C198 C199 123(3) . . ?
C197 C198 H198 118.4 . . ?
C199 C198 H198 118.4 . . ?
N15 C146 C147 109.2(19) . . ?
N15 C146 H146 109.1 . . ?
C147 C146 H146 109.1 . . ?
C153 C146 N15 112(2) . . ?
C153 C146 C147 109(2) . . ?
C153 C146 H146 109.1 . . ?
N16 C160 H160 116.1 . . ?
C161 C160 N16 128(3) . . ?
C161 C160 H160 116.1 . . ?
C16 C15 H15 120.8 . . ?
C14 C15 H15 120.8 . . ?
C14 C15 C16 118(4) . . ?
C55 C56 H56 122.6 . . ?
C57 C56 C55 115(3) . . ?
C57 C56 H56 122.6 . . ?
C18 C17 H17 121.8 . . ?
C18 C17 C16 116(3) . . ?
C16 C17 H17 121.8 . . ?
C295 C296 H296 120.0 . . ?
C295 C296 C297 120.0 . . ?
C297 C296 H296 120.0 . . ?
C296 C295 B3 114.0(19) . . ?
C300 C295 C296 120.0 . . ?
C300 C295 B3 125.9(18) . . ?
C295 C300 H300 120.0 . . ?
C295 C300 C299 120.0 . . ?
C299 C300 H300 120.0 . . ?
C300 C299 H299 120.0 . . ?
C300 C299 C298 120.0 . . ?
C298 C299 H299 120.0 . . ?
C299 C298 H298 120.0 . . ?
C297 C298 C299 120.0 . . ?
C297 C298 H298 120.0 . . ?
C296 C297 H297 120.0 . . ?
C298 C297 C296 120.0 . . ?
C298 C297 H297 120.0 . . ?
N1 C60 C59 121(3) . . ?
N1 C60 H60 119.3 . . ?
C59 C60 H60 119.3 . . ?
C175 C180 H180 121.5 . . ?
C175 C180 C179 117(3) . . ?
C179 C180 H180 121.5 . . ?
O5 C124 C123 123(3) . . ?
O5 C124 C125 117(3) . . ?
C123 C124 C125 119(3) . . ?
N5 C34 C35 119(3) . . ?
N5 C34 C33 116(3) . . ?
C35 C34 C33 125(3) . . ?
C306 C301 B3 129(3) . . ?
C302 C301 C306 112(3) . . ?
C302 C301 B3 120(3) . . ?
C58 C57 H57 119.3 . . ?
C56 C57 C58 121(3) . . ?
C56 C57 H57 119.3 . . ?
C283 C288 H288 116.8 . . ?
C287 C288 C283 126(3) . . ?
C287 C288 H288 116.8 . . ?
N18 C166 C165 114(2) . . ?
N18 C166 H166 123.2 . . ?
C165 C166 H166 123.2 . . ?
C170 C169 H169 120.0 . . ?
C170 C169 C168 120.0 . . ?
C168 C169 H169 120.0 . . ?
C169 C170 H170 120.0 . . ?
C169 C170 C171 120.0 . . ?
C171 C170 H170 120.0 . . ?
C170 C171 H171 120.0 . . ?
C172 C171 C170 120.0 . . ?
C172 C171 H171 120.0 . . ?
C171 C172 H172 120.0 . . ?
C171 C172 C173 120.0 . . ?
C173 C172 H172 120.0 . . ?
C172 C173 H173 120.0 . . ?
C168 C173 C172 120.0 . . ?
C168 C173 H173 120.0 . . ?
C169 C168 C167 121.0(14) . . ?
C173 C168 C167 119.0(15) . . ?
C173 C168 C169 120.0 . . ?
C6 C1 H1 120.0 . . ?
C6 C1 C2 120.0 . . ?
C2 C1 H1 120.0 . . ?
C1 C6 H6 120.0 . . ?
C1 C6 C5 120.0 . . ?
C5 C6 H6 120.0 . . ?
C6 C5 C13 118.2(16) . . ?
C6 C5 C4 120.0 . . ?
C4 C5 C13 121.7(16) . . ?
O1 C4 C5 124.2(16) . . ?
O1 C4 C3 115.4(16) . . ?
C3 C4 C5 120.0 . . ?
C4 C3 C2 120.0 . . ?
C4 C3 C8 127.4(16) . . ?
C2 C3 C8 112.1(15) . . ?
C1 C2 H2 120.0 . . ?
C3 C2 C1 120.0 . . ?
C3 C2 H2 120.0 . . ?
C105 C106 H106 122.7 . . ?
C105 C106 C107 115(3) . . ?
C107 C106 H106 122.7 . . ?
C125 C126 H126 120.9 . . ?
C121 C126 C125 118(3) . . ?
C121 C126 H126 120.9 . . ?
C61 C62 C63 131(3) . . ?
C61 C62 H62 114.4 . . ?
C63 C62 H62 114.4 . . ?
N14 C140 C139 113(2) . . ?
C141 C140 N14 123(2) . . ?
C141 C140 C139 125(2) . . ?
C212 C213 H213 120.0 . . ?
C212 C213 C214 120.0 . . ?
C214 C213 H213 120.0 . . ?
C213 C212 H212 120.0 . . ?
C213 C212 C211 120.0 . . ?
C211 C212 H212 120.0 . . ?
C212 C211 H211 120.0 . . ?
C210 C211 C212 120.0 . . ?
C210 C211 H211 120.0 . . ?
C211 C210 C209 117.5(17) . . ?
C211 C210 C215 120.0 . . ?
C215 C210 C209 122.3(17) . . ?
C210 C215 H215 120.0 . . ?
C214 C215 C210 120.0 . . ?
C214 C215 H215 120.0 . . ?
C213 C214 H214 120.0 . . ?
C215 C214 C213 120.0 . . ?
C215 C214 H214 120.0 . . ?
C226 C225 C224 120.0 . . ?
C226 C225 C229 123.0(13) . . ?
C224 C225 C229 116.8(13) . . ?
O8 C226 C225 124.0(14) . . ?
O8 C226 C227 115.8(14) . . ?
C225 C226 C227 120.0 . . ?
C226 C227 C235 124.5(13) . . ?
C228 C227 C226 120.0 . . ?
C228 C227 C235 115.2(13) . . ?
C227 C228 H228 120.0 . . ?
C227 C228 C223 120.0 . . ?
C223 C228 H228 120.0 . . ?
C228 C223 H223 120.0 . . ?
C228 C223 C224 120.0 . . ?
C224 C223 H223 120.0 . . ?
C225 C224 H224 120.0 . . ?
C223 C224 C225 120.0 . . ?
C223 C224 H224 120.0 . . ?
C108 C107 C106 127(3) . . ?
C108 C107 H107 116.6 . . ?
C106 C107 H107 116.6 . . ?
N8 C95 C96 115(2) . . ?
N8 C95 H95 105.9 . . ?
N8 C95 C88 110(2) . . ?
C96 C95 H95 105.9 . . ?
C96 C95 C88 113(2) . . ?
C88 C95 H95 105.9 . . ?
C282 C277 C278 120.0 . . ?
C282 C277 B2 118.2(17) . . ?
C278 C277 B2 121.4(17) . . ?
C277 C282 H282 120.0 . . ?
C281 C282 C277 120.0 . . ?
C281 C282 H282 120.0 . . ?
C282 C281 H281 120.0 . . ?
C280 C281 C282 120.0 . . ?
C280 C281 H281 120.0 . . ?
C281 C280 H280 120.0 . . ?
C281 C280 C279 120.0 . . ?
C279 C280 H280 120.0 . . ?
C280 C279 H279 120.0 . . ?
C280 C279 C278 120.0 . . ?
C278 C279 H279 120.0 . . ?
C277 C278 H278 120.0 . . ?
C279 C278 C277 120.0 . . ?
C279 C278 H278 120.0 . . ?
C15 C16 C17 121(3) . . ?
C15 C16 H16 119.6 . . ?
C17 C16 H16 119.6 . . ?
C306 C305 H305 114.4 . . ?
C304 C305 C306 131(3) . . ?
C304 C305 H305 114.4 . . ?
C132 C131 H131 122.5 . . ?
C132 C131 C130 115(3) . . ?
C130 C131 H131 122.5 . . ?
C240 C239 H239 120.0 . . ?
C240 C239 C238 120.0 . . ?
C238 C239 H239 120.0 . . ?
C239 C240 H240 120.0 . . ?
C239 C240 C235 120.0 . . ?
C235 C240 H240 120.0 . . ?
C240 C235 C227 119.1(13) . . ?
C240 C235 C236 120.0 . . ?
C236 C235 C227 120.9(13) . . ?
C235 C236 H236 120.0 . . ?
C237 C236 C235 120.0 . . ?
C237 C236 H236 120.0 . . ?
C236 C237 H237 120.0 . . ?
C238 C237 C236 120.0 . . ?
C238 C237 H237 120.0 . . ?
C239 C238 H238 120.0 . . ?
C237 C238 C239 120.0 . . ?
C237 C238 H238 120.0 . . ?
C189 C194 H194 122.4 . . ?
C189 C194 C193 115(3) . . ?
C193 C194 H194 122.4 . . ?
N19 C181 H181 106.1 . . ?
C188 C181 N19 111(2) . . ?
C188 C181 H181 106.1 . . ?
C188 C181 C182 110(2) . . ?
C182 C181 N19 116(2) . . ?
C182 C181 H181 106.1 . . ?
C307 B3 C289 108(2) . . ?
C307 B3 C295 121(3) . . ?
C307 B3 C301 115(2) . . ?
C295 B3 C289 100(2) . . ?
C301 B3 C289 103(2) . . ?
C301 B3 C295 108(3) . . ?
C177 C178 H178 119.6 . . ?
C179 C178 H178 119.6 . . ?
C179 C178 C177 121(3) . . ?
C220 C219 C218 124(3) . . ?
C220 C219 H219 118.2 . . ?
C218 C219 H219 118.2 . . ?
C25 C24 H24 120.0 . . ?
C25 C24 C23 120.0 . . ?
C23 C24 H24 120.0 . . ?
C24 C25 H25 120.0 . . ?
C24 C25 C20 120.0 . . ?
C20 C25 H25 120.0 . . ?
C25 C20 C19 118.7(15) . . ?
C21 C20 C19 121.3(15) . . ?
C21 C20 C25 120.0 . . ?
C20 C21 H21 120.0 . . ?
C20 C21 C22 120.0 . . ?
C22 C21 H21 120.0 . . ?
C21 C22 H22 120.0 . . ?
C23 C22 C21 120.0 . . ?
C23 C22 H22 120.0 . . ?
C24 C23 H23 120.0 . . ?
C22 C23 C24 120.0 . . ?
C22 C23 H23 120.0 . . ?
N23 C216 C217 119(3) . . ?
N23 C216 H216 120.7 . . ?
C217 C216 H216 120.7 . . ?
C270 C265 C266 120.0 . . ?
C270 C265 B2 115.7(16) . . ?
C266 C265 B2 124.3(16) . . ?
C265 C270 H270 120.0 . . ?
C265 C270 C269 120.0 . . ?
C269 C270 H270 120.0 . . ?
C270 C269 H269 120.0 . . ?
C268 C269 C270 120.0 . . ?
C268 C269 H269 120.0 . . ?
C269 C268 H268 120.0 . . ?
C269 C268 C267 120.0 . . ?
C267 C268 H268 120.0 . . ?
C268 C267 H267 120.0 . . ?
C268 C267 C266 120.0 . . ?
C266 C267 H267 120.0 . . ?
C265 C266 H266 120.0 . . ?
C267 C266 C265 120.0 . . ?
C267 C266 H266 120.0 . . ?
C152 C151 H151 121.3 . . ?
C150 C151 C152 117(3) . . ?
C150 C151 H151 121.3 . . ?
C65 C64 C63 127(3) . . ?
C65 C64 H64 116.7 . . ?
C63 C64 H64 116.7 . . ?
C148 C149 H149 121.4 . . ?
C150 C149 C148 117(3) . . ?
C150 C149 H149 121.4 . . ?
C161 C162 C163 120(3) . . ?
C161 C162 H162 119.9 . . ?
C163 C162 H162 119.9 . . ?
N9 C88 C95 106(2) . . ?
N9 C88 H88 105.4 . . ?
N9 C88 C89 123(2) . . ?
C95 C88 H88 105.4 . . ?
C89 C88 C95 111(2) . . ?
C89 C88 H88 105.4 . . ?
C72 C71 H71 120.0 . . ?
C72 C71 C70 120.0 . . ?
C70 C71 H71 120.0 . . ?
C71 C72 H72 120.0 . . ?
C73 C72 C71 120.0 . . ?
C73 C72 H72 120.0 . . ?
C72 C73 H73 120.0 . . ?
C72 C73 C68 120.0 . . ?
C68 C73 H73 120.0 . . ?
C73 C68 C67 123.5(16) . . ?
C69 C68 C67 116.2(16) . . ?
C69 C68 C73 120.0 . . ?
C68 C69 H69 120.0 . . ?
C68 C69 C70 120.0 . . ?
C70 C69 H69 120.0 . . ?
C71 C70 C69 120.0 . . ?
C71 C70 H70 120.0 . . ?
C69 C70 H70 120.0 . . ?
C158 C157 H157 119.5 . . ?
C158 C157 C156 121(3) . . ?
C156 C157 H157 119.5 . . ?
C136 C135 H135 120.0 . . ?
C136 C135 C134 120.0 . . ?
C134 C135 H135 120.0 . . ?
C135 C136 H136 120.0 . . ?
C137 C136 C135 120.0 . . ?
C137 C136 H136 120.0 . . ?
C136 C137 H137 120.0 . . ?
C138 C137 C136 120.0 . . ?
C138 C137 H137 120.0 . . ?
C137 C138 H138 120.0 . . ?
C137 C138 C133 120.0 . . ?
C133 C138 H138 120.0 . . ?
C138 C133 C123 116.8(17) . . ?
C138 C133 C134 120.0 . . ?
C134 C133 C123 123.1(16) . . ?
C135 C134 H134 120.0 . . ?
C133 C134 C135 120.0 . . ?
C133 C134 H134 120.0 . . ?
C301 C302 H302 119.3 . . ?
C303 C302 C301 121(3) . . ?
C303 C302 H302 119.3 . . ?
C151 C150 H150 117.5 . . ?
C149 C150 C151 125(3) . . ?
C149 C150 H150 117.5 . . ?
C258 C257 H257 120.0 . . ?
C258 C257 C256 120.0 . . ?
C256 C257 H257 120.0 . . ?
C257 C258 H258 120.0 . . ?
C253 C258 C257 120.0 . . ?
C253 C258 H258 120.0 . . ?
C258 C253 B1 116(2) . . ?
C254 C253 C258 120.0 . . ?
C254 C253 B1 124(2) . . ?
C253 C254 H254 120.0 . . ?
C253 C254 C255 120.0 . . ?
C255 C254 H254 120.0 . . ?
C254 C255 H255 120.0 . . ?
C256 C255 C254 120.0 . . ?
C256 C255 H255 120.0 . . ?
C257 C256 H256 120.0 . . ?
C255 C256 C257 120.0 . . ?
C255 C256 H256 120.0 . . ?
C313 C12 H12 120.0 . . ?
C313 C12 C11 120.0 . . ?
C11 C12 H12 120.0 . . ?
C12 C313 H313 120.0 . . ?
C8 C313 C12 120.0 . . ?
C8 C313 H313 120.0 . . ?
C313 C8 C3 123.4(18) . . ?
C313 C8 C9 120.0 . . ?
C9 C8 C3 116.6(18) . . ?
C8 C9 H9 120.0 . . ?
C10 C9 C8 120.0 . . ?
C10 C9 H9 120.0 . . ?
C9 C10 H10 120.0 . . ?
C9 C10 C11 120.0 . . ?
C11 C10 H10 120.0 . . ?
C12 C11 H11 120.0 . . ?
C10 C11 C12 120.0 . . ?
C10 C11 H11 120.0 . . ?
C115 C116 H116 120.0 . . ?
C115 C116 C117 120.0 . . ?
C117 C116 H116 120.0 . . ?
C116 C115 C108 121.7(18) . . ?
C120 C115 C108 118.1(18) . . ?
C120 C115 C116 120.0 . . ?
C115 C120 H120 120.0 . . ?
C115 C120 C119 120.0 . . ?
C119 C120 H120 120.0 . . ?
C120 C119 H119 120.0 . . ?
C120 C119 C118 120.0 . . ?
C118 C119 H119 120.0 . . ?
C119 C118 H118 120.0 . . ?
C117 C118 C119 120.0 . . ?
C117 C118 H118 120.0 . . ?
C116 C117 H117 120.0 . . ?
C118 C117 C116 120.0 . . ?
C118 C117 H117 120.0 . . ?
C305 C304 H304 123.9 . . ?
C303 C304 C305 112(3) . . ?
C303 C304 H304 123.9 . . ?
C155 C156 H156 125.3 . . ?
C157 C156 C155 109(3) . . ?
C157 C156 H156 125.3 . . ?
C91 C92 H92 120.0 . . ?
C91 C92 C93 120.0 . . ?
C93 C92 H92 120.0 . . ?
C92 C91 H91 120.0 . . ?
C92 C91 C90 120.0 . . ?
C90 C91 H91 120.0 . . ?
C91 C90 H90 120.0 . . ?
C91 C90 C89 120.0 . . ?
C89 C90 H90 120.0 . . ?
C90 C89 C88 121.6(17) . . ?
C94 C89 C88 118.4(17) . . ?
C94 C89 C90 120.0 . . ?
C89 C94 H94 120.0 . . ?
C93 C94 C89 120.0 . . ?
C93 C94 H94 120.0 . . ?
C92 C93 H93 120.0 . . ?
C94 C93 C92 120.0 . . ?
C94 C93 H93 120.0 . . ?
C245 C246 H246 120.0 . . ?
C245 C246 C241 120.0 . . ?
C241 C246 H246 120.0 . . ?
C246 C245 H245 120.0 . . ?
C244 C245 C246 120.0 . . ?
C244 C245 H245 120.0 . . ?
C245 C244 H244 120.0 . . ?
C245 C244 C243 120.0 . . ?
C243 C244 H244 120.0 . . ?
C244 C243 H243 120.0 . . ?
C244 C243 C242 120.0 . . ?
C242 C243 H243 120.0 . . ?
C243 C242 H242 120.0 . . ?
C241 C242 C243 120.0 . . ?
C241 C242 H242 120.0 . . ?
C246 C241 B1 119.8(19) . . ?
C242 C241 C246 120.0 . . ?
C242 C241 B1 120.2(19) . . ?
C234 C229 C225 118.2(14) . . ?
C234 C229 C230 120.0 . . ?
C230 C229 C225 121.8(14) . . ?
C229 C234 H234 120.0 . . ?
C229 C234 C233 120.0 . . ?
C233 C234 H234 120.0 . . ?
C234 C233 H233 120.0 . . ?
C232 C233 C234 120.0 . . ?
C232 C233 H233 120.0 . . ?
C233 C232 H232 120.0 . . ?
C231 C232 C233 120.0 . . ?
C231 C232 H232 120.0 . . ?
C232 C231 H231 120.0 . . ?
C232 C231 C230 120.0 . . ?
C230 C231 H231 120.0 . . ?
C229 C230 H230 120.0 . . ?
C231 C230 C229 120.0 . . ?
C231 C230 H230 120.0 . . ?
N5 C38 C39 119(3) . . ?
N5 C38 C37 126(3) . . ?
C37 C38 C39 115(3) . . ?
C248 C249 H249 120.0 . . ?
C248 C249 C250 120.0 . . ?
C250 C249 H249 120.0 . . ?
C249 C248 H248 120.0 . . ?
C247 C248 C249 120.0 . . ?
C247 C248 H248 120.0 . . ?
C248 C247 C252 120.0 . . ?
C248 C247 B1 116(2) . . ?
C252 C247 B1 124(2) . . ?
C247 C252 H252 120.0 . . ?
C251 C252 C247 120.0 . . ?
C251 C252 H252 120.0 . . ?
C252 C251 H251 120.0 . . ?
C252 C251 C250 120.0 . . ?
C250 C251 H251 120.0 . . ?
C249 C250 H250 120.0 . . ?
C251 C250 C249 120.0 . . ?
C251 C250 H250 120.0 . . ?
C194 C193 H193 119.2 . . ?
C192 C193 C194 122(3) . . ?
C192 C193 H193 119.2 . . ?
C325 C330 H330 120.0 . . ?
C325 C330 C329 120.0 . . ?
C329 C330 H330 120.0 . . ?
C330 C325 C326 120.0 . . ?
C330 C325 B4 121.1(18) . . ?
C326 C325 B4 118.9(18) . . ?
C325 C326 H326 120.0 . . ?
C327 C326 C325 120.0 . . ?
C327 C326 H326 120.0 . . ?
C326 C327 H327 120.0 . . ?
C328 C327 C326 120.0 . . ?
C328 C327 H327 120.0 . . ?
C327 C328 H328 120.0 . . ?
C327 C328 C329 120.0 . . ?
C329 C328 H328 120.0 . . ?
C330 C329 H329 120.0 . . ?
C328 C329 C330 120.0 . . ?
C328 C329 H329 120.0 . . ?
C190 C191 H191 120.0 . . ?
C192 C191 C190 120(3) . . ?
C192 C191 H191 120.0 . . ?
C193 C192 H192 119.2 . . ?
C191 C192 C193 122(3) . . ?
C191 C192 H192 119.2 . . ?
C260 C261 H261 120.0 . . ?
C260 C261 C262 120.0 . . ?
C262 C261 H261 120.0 . . ?
C261 C260 H260 120.0 . . ?
C261 C260 C259 120.0 . . ?
C259 C260 H260 120.0 . . ?
C260 C259 B1 119.4(18) . . ?
C264 C259 C260 120.0 . . ?
C264 C259 B1 120.4(18) . . ?
C259 C264 H264 120.0 . . ?
C259 C264 C263 120.0 . . ?
C263 C264 H264 120.0 . . ?
C264 C263 H263 120.0 . . ?
C262 C263 C264 120.0 . . ?
C262 C263 H263 120.0 . . ?
C261 C262 H262 120.0 . . ?
C263 C262 C261 120.0 . . ?
C263 C262 H262 120.0 . . ?
C319 B4 C331 107(2) . . ?
C314 B4 C331 110(2) . . ?
C314 B4 C319 108(2) . . ?
C325 B4 C331 107(3) . . ?
C325 B4 C319 110(2) . . ?
C325 B4 C314 115(2) . . ?
C51 C52 H52 120.0 . . ?
C51 C52 C53 120.0 . . ?
C53 C52 H52 120.0 . . ?
C52 C51 H51 120.0 . . ?
C50 C51 C52 120.0 . . ?
C50 C51 H51 120.0 . . ?
C51 C50 H50 120.0 . . ?
C49 C50 C51 120.0 . . ?
C49 C50 H50 120.0 . . ?
C50 C49 H49 120.0 . . ?
C50 C49 C48 120.0 . . ?
C48 C49 H49 120.0 . . ?
C49 C48 C47 120.4(17) . . ?
C53 C48 C47 119.2(17) . . ?
C53 C48 C49 120.0 . . ?
C52 C53 H53 120.0 . . ?
C48 C53 C52 120.0 . . ?
C48 C53 H53 120.0 . . ?
C283 B2 C265 102(2) . . ?
C271 B2 C283 108(2) . . ?
C271 B2 C265 106(2) . . ?
C277 B2 C283 114(2) . . ?
C277 B2 C271 114(2) . . ?
C277 B2 C265 111(2) . . ?
C178 C177 H177 119.8 . . ?
C176 C177 C178 120(4) . . ?
C176 C177 H177 119.8 . . ?
C253 B1 C259 107(2) . . ?
C241 B1 C253 114(3) . . ?
C241 B1 C247 110(3) . . ?
C241 B1 C259 110(2) . . ?
C247 B1 C253 109(2) . . ?
C247 B1 C259 107(3) . . ?
C187 C186 H186 120.0 . . ?
C187 C186 C185 120.0 . . ?
C185 C186 H186 120.0 . . ?
C186 C187 H187 120.0 . . ?
C186 C187 C182 120.0 . . ?
C182 C187 H187 120.0 . . ?
C187 C182 C181 115.2(19) . . ?
C183 C182 C181 124.8(19) . . ?
C183 C182 C187 120.0 . . ?
C182 C183 H183 120.0 . . ?
C184 C183 C182 120.0 . . ?
C184 C183 H183 120.0 . . ?
C183 C184 H184 120.0 . . ?
C183 C184 C185 120.0 . . ?
C185 C184 H184 120.0 . . ?
C186 C185 H185 120.0 . . ?
C184 C185 C186 120.0 . . ?
C184 C185 H185 120.0 . . ?
C30 C29 H29 120.0 . . ?
C30 C29 C28 120.0 . . ?
C28 C29 H29 120.0 . . ?
C29 C30 H30 120.0 . . ?
C31 C30 C29 120.0 . . ?
C31 C30 H30 120.0 . . ?
C30 C31 H31 120.0 . . ?
C30 C31 C32 120.0 . . ?
C32 C31 H31 120.0 . . ?
C31 C32 H32 120.0 . . ?
C27 C32 C31 120.0 . . ?
C27 C32 H32 120.0 . . ?
C32 C27 C26 121.7(18) . . ?
C32 C27 C28 120.0 . . ?
C28 C27 C26 118.3(18) . . ?
C29 C28 H28 120.0 . . ?
C27 C28 C29 120.0 . . ?
C27 C28 H28 120.0 . . ?
C13 C14 H14 116.9 . . ?
C15 C14 C13 126(4) . . ?
C15 C14 H14 116.9 . . ?
C113 C112 H112 120.0 . . ?
C113 C112 C111 120.0 . . ?
C111 C112 H112 120.0 . . ?
C112 C113 H113 120.0 . . ?
C114 C113 C112 120.0 . . ?
C114 C113 H113 120.0 . . ?
C113 C114 H114 120.0 . . ?
C113 C114 C109 120.0 . . ?
C109 C114 H114 120.0 . . ?
C114 C109 C104 116.7(16) . . ?
C110 C109 C104 122.8(16) . . ?
C110 C109 C114 120.0 . . ?
C109 C110 H110 120.0 . . ?
C109 C110 C111 120.0 . . ?
C111 C110 H110 120.0 . . ?
C112 C111 H111 120.0 . . ?
C110 C111 C112 120.0 . . ?
C110 C111 H111 120.0 . . ?
C128 C129 H129 124.5 . . ?
C130 C129 C128 111(3) . . ?
C130 C129 H129 124.5 . . ?
C131 C130 H130 118.6 . . ?
C129 C130 C131 123(3) . . ?
C129 C130 H130 118.6 . . ?
C142 C141 H141 120.7 . . ?
C140 C141 C142 119(3) . . ?
C140 C141 H141 120.7 . . ?
C175 C176 H176 117.8 . . ?
C177 C176 C175 124(3) . . ?
C177 C176 H176 117.8 . . ?
C302 C303 H303 116.2 . . ?
C304 C303 C302 128(3) . . ?
C304 C303 H303 116.2 . . ?
C180 C179 H179 120.1 . . ?
C178 C179 C180 120(3) . . ?
C178 C179 H179 120.1 . . ?

loop_
_geom_bond_atom_site_label_1
_geom_bond_atom_site_label_2
_geom_bond_distance
_geom_bond_site_symmetry_2
_geom_bond_publ_flag
Dy3 O5 2.187(16) . ?
Dy3 N14 2.63(2) . ?
Dy3 O6 2.281(16) . ?
Dy3 N15 2.71(2) . ?
Dy3 N17 2.59(2) . ?
Dy3 O7 2.249(16) . ?
Dy3 N13 2.58(2) . ?
Dy3 N16 2.66(2) . ?
Dy3 N18 2.60(2) . ?
Dy4 O8 2.205(16) . ?
Dy4 N21 2.63(2) . ?
Dy4 O6 2.209(16) . ?
Dy4 N20 2.67(2) . ?
Dy4 N22 2.69(2) . ?
Dy4 O7 2.231(17) . ?
Dy4 N24 2.60(2) . ?
Dy4 N23 2.62(2) . ?
Dy4 N19 2.70(2) . ?
Dy2 N7 2.64(2) . ?
Dy2 O4 2.138(18) . ?
Dy2 N10 2.60(2) . ?
Dy2 N12 2.62(2) . ?
Dy2 O2 2.299(17) . ?
Dy2 O3 2.247(17) . ?
Dy2 N11 2.67(2) . ?
Dy2 N8 2.69(2) . ?
Dy2 N9 2.61(2) . ?
Dy1 N4 2.62(2) . ?
Dy1 O1 2.232(17) . ?
Dy1 O2 2.202(18) . ?
Dy1 O3 2.207(16) . ?
Dy1 N1 2.70(2) . ?
Dy1 N3 2.71(2) . ?
Dy1 N2 2.69(2) . ?
Dy1 N6 2.65(2) . ?
Dy1 N5 2.71(2) . ?
O8 C226 1.295(19) . ?
N7 C65 1.39(3) . ?
N7 C61 1.33(3) . ?
N4 C40 1.59(3) . ?
N4 C39 1.28(4) . ?
O5 C124 1.35(3) . ?
O1 C4 1.30(2) . ?
N21 C200 1.38(3) . ?
N21 C196 1.32(3) . ?
O4 C103 1.33(3) . ?
N10 C86 1.32(3) . ?
N10 C82 1.38(3) . ?
N14 C144 1.33(3) . ?
N14 C140 1.38(3) . ?
N12 C67 1.43(3) . ?
N12 C66 1.28(3) . ?
O6 O7 1.48(2) . ?
O2 O3 1.46(2) . ?
N15 C145 1.17(3) . ?
N15 C146 1.55(3) . ?
N20 C188 1.54(3) . ?
N20 C195 1.18(3) . ?
N17 C165 1.38(3) . ?
N17 C161 1.41(3) . ?
N11 C81 1.35(3) . ?
N11 C74 1.54(3) . ?
N22 C201 1.17(3) . ?
N22 C202 1.44(3) . ?
N8 C102 1.36(3) . ?
N8 C95 1.40(3) . ?
N1 C19 1.56(4) . ?
N1 C60 1.21(3) . ?
N24 C221 1.40(3) . ?
N24 C217 1.43(3) . ?
N3 C54 1.22(3) . ?
N3 C47 1.52(3) . ?
N13 C174 1.53(3) . ?
N13 C139 1.25(3) . ?
N23 C209 1.58(3) . ?
N23 C216 1.33(3) . ?
N2 C59 1.41(3) . ?
N2 C55 1.17(3) . ?
N16 C153 1.42(3) . ?
N16 C160 1.35(3) . ?
N9 C87 1.42(4) . ?
N9 C88 1.43(3) . ?
C86 C85 1.27(4) . ?
C86 C87 1.47(4) . ?
N6 C26 1.46(4) . ?
N6 C33 1.27(3) . ?
C143 H143 0.9500 . ?
C143 C144 1.27(4) . ?
C143 C142 1.42(4) . ?
N18 C167 1.49(3) . ?
N18 C166 1.35(3) . ?
C81 H81 0.9500 . ?
C81 C82 1.42(3) . ?
N5 C34 1.29(3) . ?
N5 C38 1.21(3) . ?
C209 H209 1.0000 . ?
C209 C202 1.61(4) . ?
C209 C210 1.48(3) . ?
C165 C164 1.42(3) . ?
C165 C166 1.48(3) . ?
C147 C152 1.30(4) . ?
C147 C148 1.42(4) . ?
C147 C146 1.63(4) . ?
C67 H67 1.0000 . ?
C67 C74 1.48(4) . ?
C67 C68 1.54(3) . ?
C35 H35 0.9500 . ?
C35 C36 1.42(4) . ?
C35 C34 1.36(4) . ?
C65 C66 1.51(3) . ?
C65 C64 1.23(4) . ?
C54 H54 0.9500 . ?
C54 C55 1.49(4) . ?
C75 C80 1.3900 . ?
C75 C76 1.3900 . ?
C75 C74 1.52(3) . ?
C80 H80 0.9500 . ?
C80 C79 1.3900 . ?
C79 H79 0.9500 . ?
C79 C78 1.3900 . ?
C78 H78 0.9500 . ?
C78 C77 1.3900 . ?
C77 H77 0.9500 . ?
C77 C76 1.3900 . ?
C76 H76 0.9500 . ?
C123 C122 1.29(4) . ?
C123 C124 1.35(4) . ?
C123 C133 1.50(3) . ?
C197 H197 0.9500 . ?
C197 C196 1.38(4) . ?
C197 C198 1.34(4) . ?
C201 H201 0.9500 . ?
C201 C200 1.44(4) . ?
C199 H199 0.9500 . ?
C199 C200 1.47(4) . ?
C199 C198 1.40(4) . ?
C161 C160 1.33(4) . ?
C161 C162 1.38(3) . ?
C167 H167 1.0000 . ?
C167 C174 1.45(3) . ?
C167 C168 1.57(3) . ?
C26 H26 1.0000 . ?
C26 C19 1.52(4) . ?
C26 C27 1.56(3) . ?
C153 H153 1.0000 . ?
C153 C154 1.46(3) . ?
C153 C146 1.54(3) . ?
C82 C83 1.35(4) . ?
C221 C220 1.38(4) . ?
C221 C222 1.44(4) . ?
C189 C188 1.56(4) . ?
C189 C190 1.41(4) . ?
C189 C194 1.38(4) . ?
C336 H336 0.9500 . ?
C336 C331 1.44(4) . ?
C336 C335 1.46(4) . ?
C40 H40 1.0000 . ?
C40 C41 1.50(3) . ?
C40 C47 1.52(4) . ?
C164 H164 0.9500 . ?
C164 C163 1.35(3) . ?
C41 C42 1.3900 . ?
C41 C46 1.3900 . ?
C42 H42 0.9500 . ?
C42 C43 1.3900 . ?
C43 H43 0.9500 . ?
C43 C44 1.3900 . ?
C44 H44 0.9500 . ?
C44 C45 1.3900 . ?
C45 H45 0.9500 . ?
C45 C46 1.3900 . ?
C46 H46 0.9500 . ?
C61 C102 1.46(2) . ?
C61 C62 1.21(3) . ?
C59 C58 1.35(4) . ?
C59 C60 1.41(4) . ?
C66 H66 0.9500 . ?
C74 H74 1.0000 . ?
C102 H102 0.9500 . ?
C144 C145 1.37(4) . ?
C291 H291 0.9500 . ?
C291 C290 1.3900 . ?
C291 C292 1.3900 . ?
C290 H290 0.9500 . ?
C290 C289 1.3900 . ?
C289 C294 1.3900 . ?
C289 B3 1.89(4) . ?
C294 H294 0.9500 . ?
C294 C293 1.3900 . ?
C293 H293 0.9500 . ?
C293 C292 1.3900 . ?
C292 H292 0.9500 . ?
C39 H39 0.9500 . ?
C39 C38 1.51(4) . ?
C220 H220 0.9500 . ?
C220 C219 1.35(4) . ?
C132 H132 0.9500 . ?
C132 C127 1.46(4) . ?
C132 C131 1.36(4) . ?
C163 H163 0.9500 . ?
C163 C162 1.39(4) . ?
C125 C127 1.55(4) . ?
C125 C124 1.43(4) . ?
C125 C126 1.45(4) . ?
C202 H202 1.0000 . ?
C202 C203 1.53(3) . ?
N19 C222 1.27(3) . ?
N19 C181 1.51(3) . ?
C331 C332 1.26(4) . ?
C331 B4 1.77(5) . ?
C36 H36 0.9500 . ?
C36 C37 1.38(4) . ?
C13 C18 1.42(4) . ?
C13 C5 1.53(3) . ?
C13 C14 1.38(4) . ?
C85 H85 0.9500 . ?
C85 C84 1.49(4) . ?
C159 H159 0.9500 . ?
C159 C154 1.34(4) . ?
C159 C158 1.41(3) . ?
C283 C284 1.54(4) . ?
C283 C288 1.35(4) . ?
C283 B2 1.70(5) . ?
C333 H333 0.9500 . ?
C333 C334 1.40(4) . ?
C333 C332 1.41(4) . ?
C322 H322 0.9500 . ?
C322 C323 1.3900 . ?
C322 C321 1.3900 . ?
C323 H323 0.9500 . ?
C323 C324 1.3900 . ?
C324 H324 0.9500 . ?
C324 C319 1.3900 . ?
C319 C320 1.3900 . ?
C319 B4 1.72(4) . ?
C320 H320 0.9500 . ?
C320 C321 1.3900 . ?
C321 H321 0.9500 . ?
C47 H47 1.0000 . ?
C47 C48 1.58(3) . ?
C127 C128 1.21(4) . ?
C101 H101 0.9500 . ?
C101 C100 1.3900 . ?
C101 C96 1.3900 . ?
C100 H100 0.9500 . ?
C100 C99 1.3900 . ?
C99 H99 0.9500 . ?
C99 C98 1.3900 . ?
C98 H98 0.9500 . ?
C98 C97 1.3900 . ?
C97 H97 0.9500 . ?
C97 C96 1.3900 . ?
C96 C95 1.53(3) . ?
C222 H222 0.9500 . ?
C196 C195 1.49(4) . ?
C18 H18 0.9500 . ?
C18 C17 1.46(4) . ?
C154 C155 1.35(4) . ?
C142 H142 0.9500 . ?
C142 C141 1.46(4) . ?
C128 H128 0.9500 . ?
C128 C129 1.44(4) . ?
C218 H218 0.9500 . ?
C218 C217 1.45(4) . ?
C218 C219 1.40(4) . ?
C83 H83 0.9500 . ?
C83 C84 1.51(4) . ?
C284 H284 0.9500 . ?
C284 C285 1.35(4) . ?
C174 H174 1.0000 . ?
C174 C175 1.50(4) . ?
C334 H334 0.9500 . ?
C334 C335 1.36(4) . ?
C306 H306 0.9500 . ?
C306 C301 1.49(4) . ?
C306 C305 1.39(4) . ?
C158 H158 0.9500 . ?
C158 C157 1.43(4) . ?
C286 H286 0.9500 . ?
C286 C287 1.42(4) . ?
C286 C285 1.47(4) . ?
C152 H152 0.9500 . ?
C152 C151 1.41(4) . ?
C19 H19 1.0000 . ?
C19 C20 1.56(3) . ?
C58 H58 0.9500 . ?
C58 C57 1.45(4) . ?
C148 H148 0.9500 . ?
C148 C149 1.47(4) . ?
C145 H145 0.9500 . ?
C287 H287 0.9500 . ?
C287 C288 1.34(4) . ?
C217 C216 1.37(4) . ?
C122 H122 0.9500 . ?
C122 C121 1.42(4) . ?
C37 H37 0.9500 . ?
C37 C38 1.40(4) . ?
C188 H188 1.0000 . ?
C188 C181 1.50(4) . ?
C104 C103 1.45(4) . ?
C104 C105 1.32(4) . ?
C104 C109 1.52(2) . ?
C108 C103 1.50(4) . ?
C108 C107 1.31(4) . ?
C108 C115 1.44(3) . ?
C84 H84 0.9500 . ?
C335 H335 0.9500 . ?
C55 C56 1.50(4) . ?
C205 H205 0.9500 . ?
C205 C204 1.3900 . ?
C205 C206 1.3900 . ?
C204 H204 0.9500 . ?
C204 C203 1.3900 . ?
C203 C208 1.3900 . ?
C208 H208 0.9500 . ?
C208 C207 1.3900 . ?
C207 H207 0.9500 . ?
C207 C206 1.3900 . ?
C206 H206 0.9500 . ?
C332 H332 0.9500 . ?
C195 H195 0.9500 . ?
C274 H274 0.9500 . ?
C274 C275 1.3900 . ?
C274 C273 1.3900 . ?
C275 H275 0.9500 . ?
C275 C276 1.3900 . ?
C276 H276 0.9500 . ?
C276 C271 1.3900 . ?
C271 C272 1.3900 . ?
C271 B2 1.64(3) . ?
C272 H272 0.9500 . ?
C272 C273 1.3900 . ?
C273 H273 0.9500 . ?
C87 H87 0.9500 . ?
C190 H190 0.9500 . ?
C190 C191 1.45(4) . ?
C105 H105 0.9500 . ?
C105 C106 1.39(4) . ?
C155 H155 0.9500 . ?
C155 C156 1.44(4) . ?
C7 H7 0.9500 . ?
C7 C316 1.3900 . ?
C7 C317 1.3900 . ?
C316 H316 0.9500 . ?
C316 C318 1.3900 . ?
C318 H318 0.9500 . ?
C318 C314 1.3900 . ?
C314 C315 1.3900 . ?
C314 B4 1.71(4) . ?
C315 H315 0.9500 . ?
C315 C317 1.3900 . ?
C317 H317 0.9500 . ?
C121 H121 0.9500 . ?
C121 C126 1.39(4) . ?
C33 H33 0.9500 . ?
C33 C34 1.41(4) . ?
C139 H139 0.9500 . ?
C139 C140 1.43(4) . ?
C307 C308 1.3900 . ?
C307 C312 1.3900 . ?
C307 B3 1.55(4) . ?
C308 H308 0.9500 . ?
C308 C309 1.3900 . ?
C309 H309 0.9500 . ?
C309 C310 1.3900 . ?
C310 H310 0.9500 . ?
C310 C311 1.3900 . ?
C311 H311 0.9500 . ?
C311 C312 1.3900 . ?
C312 H312 0.9500 . ?
C175 C180 1.43(4) . ?
C175 C176 1.46(4) . ?
C63 H63 0.9500 . ?
C63 C62 1.53(4) . ?
C63 C64 1.45(4) . ?
C285 H285 0.9500 . ?
C198 H198 0.9500 . ?
C146 H146 1.0000 . ?
C160 H160 0.9500 . ?
C15 H15 0.9500 . ?
C15 C16 1.40(4) . ?
C15 C14 1.31(4) . ?
C56 H56 0.9500 . ?
C56 C57 1.30(4) . ?
C17 H17 0.9500 . ?
C17 C16 1.48(5) . ?
C296 H296 0.9500 . ?
C296 C295 1.3900 . ?
C296 C297 1.3900 . ?
C295 C300 1.3900 . ?
C295 B3 1.65(4) . ?
C300 H300 0.9500 . ?
C300 C299 1.3900 . ?
C299 H299 0.9500 . ?
C299 C298 1.3900 . ?
C298 H298 0.9500 . ?
C298 C297 1.3900 . ?
C297 H297 0.9500 . ?
C60 H60 0.9500 . ?
C180 H180 0.9500 . ?
C180 C179 1.44(4) . ?
C301 B3 1.61(5) . ?
C301 C302 1.46(4) . ?
C57 H57 0.9500 . ?
C288 H288 0.9500 . ?
C166 H166 0.9500 . ?
C169 H169 0.9500 . ?
C169 C170 1.3900 . ?
C169 C168 1.3900 . ?
C170 H170 0.9500 . ?
C170 C171 1.3900 . ?
C171 H171 0.9500 . ?
C171 C172 1.3900 . ?
C172 H172 0.9500 . ?
C172 C173 1.3900 . ?
C173 H173 0.9500 . ?
C173 C168 1.3900 . ?
C1 H1 0.9500 . ?
C1 C6 1.3900 . ?
C1 C2 1.3900 . ?
C6 H6 0.9500 . ?
C6 C5 1.3900 . ?
C5 C4 1.3900 . ?
C4 C3 1.3900 . ?
C3 C2 1.3900 . ?
C3 C8 1.44(2) . ?
C2 H2 0.9500 . ?
C106 H106 0.9500 . ?
C106 C107 1.41(4) . ?
C126 H126 0.9500 . ?
C62 H62 0.9500 . ?
C140 C141 1.37(4) . ?
C213 H213 0.9500 . ?
C213 C212 1.3900 . ?
C213 C214 1.3900 . ?
C212 H212 0.9500 . ?
C212 C211 1.3900 . ?
C211 H211 0.9500 . ?
C211 C210 1.3900 . ?
C210 C215 1.3900 . ?
C215 H215 0.9500 . ?
C215 C214 1.3900 . ?
C214 H214 0.9500 . ?
C225 C226 1.3900 . ?
C225 C224 1.3900 . ?
C225 C229 1.456(19) . ?
C226 C227 1.3900 . ?
C227 C228 1.3900 . ?
C227 C235 1.527(17) . ?
C228 H228 0.9500 . ?
C228 C223 1.3900 . ?
C223 H223 0.9500 . ?
C223 C224 1.3900 . ?
C224 H224 0.9500 . ?
C107 H107 0.9500 . ?
C95 H95 1.0000 . ?
C95 C88 1.55(4) . ?
C277 C282 1.3900 . ?
C277 C278 1.3900 . ?
C277 B2 1.60(4) . ?
C282 H282 0.9500 . ?
C282 C281 1.3900 . ?
C281 H281 0.9500 . ?
C281 C280 1.3900 . ?
C280 H280 0.9500 . ?
C280 C279 1.3900 . ?
C279 H279 0.9500 . ?
C279 C278 1.3900 . ?
C278 H278 0.9500 . ?
C16 H16 0.9500 . ?
C305 H305 0.9500 . ?
C305 C304 1.35(4) . ?
C131 H131 0.9500 . ?
C131 C130 1.40(4) . ?
C239 H239 0.9500 . ?
C239 C240 1.3900 . ?
C239 C238 1.3900 . ?
C240 H240 0.9500 . ?
C240 C235 1.3900 . ?
C235 C236 1.3900 . ?
C236 H236 0.9500 . ?
C236 C237 1.3900 . ?
C237 H237 0.9500 . ?
C237 C238 1.3900 . ?
C238 H238 0.9500 . ?
C194 H194 0.9500 . ?
C194 C193 1.46(4) . ?
C181 H181 1.0000 . ?
C181 C182 1.51(3) . ?
C178 H178 0.9500 . ?
C178 C177 1.37(5) . ?
C178 C179 1.33(4) . ?
C219 H219 0.9500 . ?
C24 H24 0.9500 . ?
C24 C25 1.3900 . ?
C24 C23 1.3900 . ?
C25 H25 0.9500 . ?
C25 C20 1.3900 . ?
C20 C21 1.3900 . ?
C21 H21 0.9500 . ?
C21 C22 1.3900 . ?
C22 H22 0.9500 . ?
C22 C23 1.3900 . ?
C23 H23 0.9500 . ?
C216 H216 0.9500 . ?
C265 C270 1.3900 . ?
C265 C266 1.3900 . ?
C265 B2 1.80(4) . ?
C270 H270 0.9500 . ?
C270 C269 1.3900 . ?
C269 H269 0.9500 . ?
C269 C268 1.3900 . ?
C268 H268 0.9500 . ?
C268 C267 1.3900 . ?
C267 H267 0.9500 . ?
C267 C266 1.3900 . ?
C266 H266 0.9500 . ?
C151 H151 0.9500 . ?
C151 C150 1.39(4) . ?
C64 H64 0.9500 . ?
C149 H149 0.9500 . ?
C149 C150 1.33(4) . ?
C162 H162 0.9500 . ?
C88 H88 1.0000 . ?
C88 C89 1.51(3) . ?
C71 H71 0.9500 . ?
C71 C72 1.3900 . ?
C71 C70 1.3900 . ?
C72 H72 0.9500 . ?
C72 C73 1.3900 . ?
C73 H73 0.9500 . ?
C73 C68 1.3900 . ?
C68 C69 1.3900 . ?
C69 H69 0.9500 . ?
C69 C70 1.3900 . ?
C70 H70 0.9500 . ?
C157 H157 0.9500 . ?
C157 C156 1.44(4) . ?
C135 H135 0.9500 . ?
C135 C136 1.3900 . ?
C135 C134 1.3900 . ?
C136 H136 0.9500 . ?
C136 C137 1.3900 . ?
C137 H137 0.9500 . ?
C137 C138 1.3900 . ?
C138 H138 0.9500 . ?
C138 C133 1.3900 . ?
C133 C134 1.3900 . ?
C134 H134 0.9500 . ?
C302 H302 0.9500 . ?
C302 C303 1.40(4) . ?
C150 H150 0.9500 . ?
C257 H257 0.9500 . ?
C257 C258 1.3900 . ?
C257 C256 1.3900 . ?
C258 H258 0.9500 . ?
C258 C253 1.3900 . ?
C253 C254 1.3900 . ?
C253 B1 1.69(4) . ?
C254 H254 0.9500 . ?
C254 C255 1.3900 . ?
C255 H255 0.9500 . ?
C255 C256 1.3900 . ?
C256 H256 0.9500 . ?
C12 H12 0.9500 . ?
C12 C313 1.3900 . ?
C12 C11 1.3900 . ?
C313 H313 0.9500 . ?
C313 C8 1.3900 . ?
C8 C9 1.3900 . ?
C9 H9 0.9500 . ?
C9 C10 1.3900 . ?
C10 H10 0.9500 . ?
C10 C11 1.3900 . ?
C11 H11 0.9500 . ?
C116 H116 0.9500 . ?
C116 C115 1.3900 . ?
C116 C117 1.3900 . ?
C115 C120 1.3900 . ?
C120 H120 0.9500 . ?
C120 C119 1.3900 . ?
C119 H119 0.9500 . ?
C119 C118 1.3900 . ?
C118 H118 0.9500 . ?
C118 C117 1.3900 . ?
C117 H117 0.9500 . ?
C304 H304 0.9500 . ?
C304 C303 1.27(4) . ?
C156 H156 0.9500 . ?
C92 H92 0.9500 . ?
C92 C91 1.3900 . ?
C92 C93 1.3900 . ?
C91 H91 0.9500 . ?
C91 C90 1.3900 . ?
C90 H90 0.9500 . ?
C90 C89 1.3900 . ?
C89 C94 1.3900 . ?
C94 H94 0.9500 . ?
C94 C93 1.3900 . ?
C93 H93 0.9500 . ?
C246 H246 0.9500 . ?
C246 C245 1.3900 . ?
C246 C241 1.3900 . ?
C245 H245 0.9500 . ?
C245 C244 1.3900 . ?
C244 H244 0.9500 . ?
C244 C243 1.3900 . ?
C243 H243 0.9500 . ?
C243 C242 1.3900 . ?
C242 H242 0.9500 . ?
C242 C241 1.3900 . ?
C241 B1 1.64(4) . ?
C229 C234 1.3900 . ?
C229 C230 1.3900 . ?
C234 H234 0.9500 . ?
C234 C233 1.3900 . ?
C233 H233 0.9500 . ?
C233 C232 1.3900 . ?
C232 H232 0.9500 . ?
C232 C231 1.3900 . ?
C231 H231 0.9500 . ?
C231 C230 1.3900 . ?
C230 H230 0.9500 . ?
C249 H249 0.9500 . ?
C249 C248 1.3900 . ?
C249 C250 1.3900 . ?
C248 H248 0.9500 . ?
C248 C247 1.3900 . ?
C247 C252 1.3900 . ?
C247 B1 1.66(4) . ?
C252 H252 0.9500 . ?
C252 C251 1.3900 . ?
C251 H251 0.9500 . ?
C251 C250 1.3900 . ?
C250 H250 0.9500 . ?
C193 H193 0.9500 . ?
C193 C192 1.36(4) . ?
C330 H330 0.9500 . ?
C330 C325 1.3900 . ?
C330 C329 1.3900 . ?
C325 C326 1.3900 . ?
C325 B4 1.60(4) . ?
C326 H326 0.9500 . ?
C326 C327 1.3900 . ?
C327 H327 0.9500 . ?
C327 C328 1.3900 . ?
C328 H328 0.9500 . ?
C328 C329 1.3900 . ?
C329 H329 0.9500 . ?
C191 H191 0.9500 . ?
C191 C192 1.31(4) . ?
C192 H192 0.9500 . ?
C261 H261 0.9500 . ?
C261 C260 1.3900 . ?
C261 C262 1.3900 . ?
C260 H260 0.9500 . ?
C260 C259 1.3900 . ?
C259 C264 1.3900 . ?
C259 B1 1.85(5) . ?
C264 H264 0.9500 . ?
C264 C263 1.3900 . ?
C263 H263 0.9500 . ?
C263 C262 1.3900 . ?
C262 H262 0.9500 . ?
C52 H52 0.9500 . ?
C52 C51 1.3900 . ?
C52 C53 1.3900 . ?
C51 H51 0.9500 . ?
C51 C50 1.3900 . ?
C50 H50 0.9500 . ?
C50 C49 1.3900 . ?
C49 H49 0.9500 . ?
C49 C48 1.3900 . ?
C48 C53 1.3900 . ?
C53 H53 0.9500 . ?
C177 H177 0.9500 . ?
C177 C176 1.23(4) . ?
C186 H186 0.9500 . ?
C186 C187 1.3900 . ?
C186 C185 1.3900 . ?
C187 H187 0.9500 . ?
C187 C182 1.3900 . ?
C182 C183 1.3900 . ?
C183 H183 0.9500 . ?
C183 C184 1.3900 . ?
C184 H184 0.9500 . ?
C184 C185 1.3900 . ?
C185 H185 0.9500 . ?
C29 H29 0.9500 . ?
C29 C30 1.3900 . ?
C29 C28 1.3900 . ?
C30 H30 0.9500 . ?
C30 C31 1.3900 . ?
C31 H31 0.9500 . ?
C31 C32 1.3900 . ?
C32 H32 0.9500 . ?
C32 C27 1.3900 . ?
C27 C28 1.3900 . ?
C28 H28 0.9500 . ?
C14 H14 0.9500 . ?
C112 H112 0.9500 . ?
C112 C113 1.3900 . ?
C112 C111 1.3900 . ?
C113 H113 0.9500 . ?
C113 C114 1.3900 . ?
C114 H114 0.9500 . ?
C114 C109 1.3900 . ?
C109 C110 1.3900 . ?
C110 H110 0.9500 . ?
C110 C111 1.3900 . ?
C111 H111 0.9500 . ?
C129 H129 0.9500 . ?
C129 C130 1.37(4) . ?
C130 H130 0.9500 . ?
C141 H141 0.9500 . ?
C176 H176 0.9500 . ?
C303 H303 0.9500 . ?
C179 H179 0.9500 . ?

loop_
_geom_torsion_atom_site_label_1
_geom_torsion_atom_site_label_2
_geom_torsion_atom_site_label_3
_geom_torsion_atom_site_label_4
_geom_torsion
_geom_torsion_site_symmetry_1
_geom_torsion_site_symmetry_2
_geom_torsion_site_symmetry_3
_geom_torsion_site_symmetry_4
_geom_torsion_publ_flag
Dy3 O5 C124 C123 -90(3) . . . . ?
Dy3 O5 C124 C125 94(3) . . . . ?
Dy3 N14 C144 C143 -167(2) . . . . ?
Dy3 N14 C144 C145 19(4) . . . . ?
Dy3 N14 C140 C139 -14(3) . . . . ?
Dy3 N14 C140 C141 163(2) . . . . ?
Dy3 O6 O7 Dy4 179.3(8) . . . . ?
Dy3 N15 C145 C144 -13(4) . . . . ?
Dy3 N15 C146 C147 152.7(15) . . . . ?
Dy3 N15 C146 C153 32(2) . . . . ?
Dy3 N17 C165 C164 -163.1(19) . . . . ?
Dy3 N17 C165 C166 15(3) . . . . ?
Dy3 N17 C161 C160 -16(3) . . . . ?
Dy3 N17 C161 C162 158(2) . . . . ?
Dy3 N13 C174 C167 54(3) . . . . ?
Dy3 N13 C174 C175 -178.4(18) . . . . ?
Dy3 N13 C139 C140 1(4) . . . . ?
Dy3 N16 C153 C154 174.5(19) . . . . ?
Dy3 N16 C153 C146 53(2) . . . . ?
Dy3 N16 C160 C161 -4(4) . . . . ?
Dy3 N18 C167 C174 27(3) . . . . ?
Dy3 N18 C167 C168 150.8(15) . . . . ?
Dy3 N18 C166 C165 -14(3) . . . . ?
Dy4 O8 C226 C225 78(3) . . . . ?
Dy4 O8 C226 C227 -97(3) . . . . ?
Dy4 N21 C200 C201 -13(3) . . . . ?
Dy4 N21 C200 C199 171(2) . . . . ?
Dy4 N21 C196 C197 -173(2) . . . . ?
Dy4 N21 C196 C195 12(3) . . . . ?
Dy4 O6 O7 Dy3 -179.3(8) . . . . ?
Dy4 N20 C188 C189 136.4(19) . . . . ?
Dy4 N20 C188 C181 14(3) . . . . ?
Dy4 N20 C195 C196 -3(4) . . . . ?
Dy4 N22 C201 C200 15(4) . . . . ?
Dy4 N22 C202 C209 33(3) . . . . ?
Dy4 N22 C202 C203 160.5(17) . . . . ?
Dy4 N24 C221 C220 170(2) . . . . ?
Dy4 N24 C221 C222 -25(4) . . . . ?
Dy4 N24 C217 C218 -169(2) . . . . ?
Dy4 N24 C217 C216 5(3) . . . . ?
Dy4 N23 C209 C202 17(3) . . . . ?
Dy4 N23 C209 C210 140.0(18) . . . . ?
Dy4 N23 C216 C217 -6(4) . . . . ?
Dy4 N19 C222 C221 10(4) . . . . ?
Dy4 N19 C181 C188 39(3) . . . . ?
Dy4 N19 C181 C182 166.4(17) . . . . ?
Dy2 N7 C65 C66 -18(3) . . . . ?
Dy2 N7 C65 C64 172(2) . . . . ?
Dy2 N7 C61 C102 15(3) . . . . ?
Dy2 N7 C61 C62 -165(2) . . . . ?
Dy2 O4 C103 C104 -92(3) . . . . ?
Dy2 O4 C103 C108 81(4) . . . . ?
Dy2 N10 C86 C85 157(3) . . . . ?
Dy2 N10 C86 C87 -19(3) . . . . ?
Dy2 N10 C82 C81 22(3) . . . . ?
Dy2 N10 C82 C83 -160(2) . . . . ?
Dy2 N12 C67 C74 48(3) . . . . ?
Dy2 N12 C67 C68 -177.3(15) . . . . ?
Dy2 N12 C66 C65 6(3) . . . . ?
Dy2 O2 O3 Dy1 178.8(7) . . . . ?
Dy2 N11 C81 C82 -9(3) . . . . ?
Dy2 N11 C74 C67 25(3) . . . . ?
Dy2 N11 C74 C75 150.9(15) . . . . ?
Dy2 N8 C102 C61 -18(3) . . . . ?
Dy2 N8 C95 C96 154.5(15) . . . . ?
Dy2 N8 C95 C88 25(3) . . . . ?
Dy2 N9 C87 C86 5(4) . . . . ?
Dy2 N9 C88 C95 49(3) . . . . ?
Dy2 N9 C88 C89 177.1(17) . . . . ?
Dy1 N4 C40 C41 141.5(17) . . . . ?
Dy1 N4 C40 C47 26(3) . . . . ?
Dy1 N4 C39 C38 9(5) . . . . ?
Dy1 O1 C4 C5 -83(3) . . . . ?
Dy1 O1 C4 C3 90(3) . . . . ?
Dy1 O2 O3 Dy2 -178.8(7) . . . . ?
Dy1 N1 C19 C26 13(3) . . . . ?
Dy1 N1 C19 C20 138.1(16) . . . . ?
Dy1 N1 C60 C59 -9(4) . . . . ?
Dy1 N3 C54 C55 4(3) . . . . ?
Dy1 N3 C47 C40 42(3) . . . . ?
Dy1 N3 C47 C48 165.1(15) . . . . ?
Dy1 N2 C59 C58 -164(2) . . . . ?
Dy1 N2 C59 C60 4(3) . . . . ?
Dy1 N2 C55 C54 -23(3) . . . . ?
Dy1 N2 C55 C56 169.0(19) . . . . ?
Dy1 N6 C26 C19 41(3) . . . . ?
Dy1 N6 C26 C27 170.2(17) . . . . ?
Dy1 N6 C33 C34 14(4) . . . . ?
Dy1 N5 C34 C35 168(2) . . . . ?
Dy1 N5 C34 C33 -14(3) . . . . ?
Dy1 N5 C38 C39 13(4) . . . . ?
Dy1 N5 C38 C37 -173(3) . . . . ?
O8 C226 C227 C228 175.3(17) . . . . ?
O8 C226 C227 C235 -11(2) . . . . ?
N7 C65 C66 N12 8(3) . . . . ?
N7 C65 C64 C63 -8(5) . . . . ?
N7 C61 C102 N8 3(4) . . . . ?
N7 C61 C62 C63 -7(5) . . . . ?
N4 C40 C41 C42 -46(3) . . . . ?
N4 C40 C41 C46 129(2) . . . . ?
N4 C40 C47 N3 -41(3) . . . . ?
N4 C40 C47 C48 -166(2) . . . . ?
N4 C39 C38 N5 -15(6) . . . . ?
N4 C39 C38 C37 171(3) . . . . ?
O1 C4 C3 C2 -173(2) . . . . ?
O1 C4 C3 C8 16(2) . . . . ?
N21 C196 C195 N20 -5(4) . . . . ?
N10 C86 C85 C84 14(5) . . . . ?
N10 C86 C87 N9 9(4) . . . . ?
N10 C82 C83 C84 -11(5) . . . . ?
N14 C144 C145 N15 -4(5) . . . . ?
N14 C140 C141 C142 8(4) . . . . ?
N12 C67 C74 N11 -44(3) . . . . ?
N12 C67 C74 C75 -167(2) . . . . ?
N12 C67 C68 C73 98(2) . . . . ?
N12 C67 C68 C69 -76(2) . . . . ?
N20 C188 C181 N19 -33(3) . . . . ?
N20 C188 C181 C182 -163(2) . . . . ?
N17 C165 C164 C163 -11(4) . . . . ?
N17 C165 C166 N18 -1(4) . . . . ?
N17 C161 C160 N16 13(4) . . . . ?
N17 C161 C162 C163 21(5) . . . . ?
N11 C81 C82 N10 -8(4) . . . . ?
N11 C81 C82 C83 173(3) . . . . ?
N22 C201 C200 N21 -1(4) . . . . ?
N22 C201 C200 C199 175(3) . . . . ?
N22 C202 C203 C204 -63(3) . . . . ?
N22 C202 C203 C208 118(2) . . . . ?
N8 C95 C88 N9 -44(3) . . . . ?
N8 C95 C88 C89 -179(2) . . . . ?
N1 C19 C20 C25 125.9(18) . . . . ?
N1 C19 C20 C21 -57(3) . . . . ?
N24 C221 C220 C219 1(5) . . . . ?
N24 C221 C222 N19 9(4) . . . . ?
N24 C217 C216 N23 1(4) . . . . ?
N3 C54 C55 N2 13(4) . . . . ?
N3 C54 C55 C56 -178(2) . . . . ?
N3 C47 C48 C49 109(2) . . . . ?
N3 C47 C48 C53 -77(2) . . . . ?
N13 C174 C175 C180 -76(3) . . . . ?
N13 C174 C175 C176 114(3) . . . . ?
N13 C139 C140 N14 9(4) . . . . ?
N13 C139 C140 C141 -168(3) . . . . ?
N23 C209 C202 N22 -30(3) . . . . ?
N23 C209 C202 C203 -165(2) . . . . ?
N23 C209 C210 C211 121.0(19) . . . . ?
N23 C209 C210 C215 -63(3) . . . . ?
N2 C59 C58 C57 -6(5) . . . . ?
N2 C59 C60 N1 3(4) . . . . ?
N2 C55 C56 C57 -3(4) . . . . ?
N16 C153 C154 C159 -52(4) . . . . ?
N16 C153 C154 C155 120(3) . . . . ?
N16 C153 C146 N15 -51(3) . . . . ?
N16 C153 C146 C147 -172(2) . . . . ?
N9 C88 C89 C90 -61(3) . . . . ?
N9 C88 C89 C94 118(3) . . . . ?
C86 N10 C82 C81 -172(2) . . . . ?
C86 N10 C82 C83 6(4) . . . . ?
C86 C85 C84 C83 -16(5) . . . . ?
N6 C26 C19 N1 -32(3) . . . . ?
N6 C26 C19 C20 -157(2) . . . . ?
N6 C26 C27 C32 -67(3) . . . . ?
N6 C26 C27 C28 111(2) . . . . ?
N6 C33 C34 N5 0(4) . . . . ?
N6 C33 C34 C35 177(3) . . . . ?
C143 C144 C145 N15 -177(3) . . . . ?
C143 C142 C141 C140 -6(4) . . . . ?
N18 C167 C174 N13 -47(3) . . . . ?
N18 C167 C174 C175 -170(2) . . . . ?
N18 C167 C168 C169 -68(2) . . . . ?
N18 C167 C168 C173 111(2) . . . . ?
C81 N11 C74 C67 -162(2) . . . . ?
C81 N11 C74 C75 -36(3) . . . . ?
C81 C82 C83 C84 168(3) . . . . ?
C209 N23 C216 C217 -176(3) . . . . ?
C209 C202 C203 C204 69(2) . . . . ?
C209 C202 C203 C208 -110(2) . . . . ?
C209 C210 C215 C214 -175(2) . . . . ?
C165 N17 C161 C160 171(2) . . . . ?
C165 N17 C161 C162 -15(4) . . . . ?
C165 C164 C163 C162 16(5) . . . . ?
C147 C152 C151 C150 8(4) . . . . ?
C147 C148 C149 C150 -6(5) . . . . ?
C67 N12 C66 C65 180(2) . . . . ?
C67 C68 C69 C70 174.5(19) . . . . ?
C35 C36 C37 C38 -16(5) . . . . ?
C65 N7 C61 C102 -177(2) . . . . ?
C65 N7 C61 C62 4(4) . . . . ?
C54 N3 C47 C40 -142(3) . . . . ?
C54 N3 C47 C48 -19(3) . . . . ?
C54 C55 C56 C57 -172(3) . . . . ?
C75 C80 C79 C78 0.0 . . . . ?
C80 C75 C76 C77 0.0 . . . . ?
C80 C75 C74 N11 113(2) . . . . ?
C80 C75 C74 C67 -126(2) . . . . ?
C80 C79 C78 C77 0.0 . . . . ?
C79 C78 C77 C76 0.0 . . . . ?
C78 C77 C76 C75 0.0 . . . . ?
C76 C75 C80 C79 0.0 . . . . ?
C76 C75 C74 N11 -70(2) . . . . ?
C76 C75 C74 C67 51(3) . . . . ?
C123 C122 C121 C126 17(5) . . . . ?
C123 C133 C134 C135 179(2) . . . . ?
C197 C196 C195 N20 180(3) . . . . ?
C201 N22 C202 C209 -142(3) . . . . ?
C201 N22 C202 C203 -15(4) . . . . ?
C161 N17 C165 C164 10(4) . . . . ?
C161 N17 C165 C166 -172(2) . . . . ?
C167 N18 C166 C165 175(2) . . . . ?
C167 C174 C175 C180 46(4) . . . . ?
C167 C174 C175 C176 -124(3) . . . . ?
C26 N6 C33 C34 -165(3) . . . . ?
C26 C19 C20 C25 -110(2) . . . . ?
C26 C19 C20 C21 67(3) . . . . ?
C26 C27 C28 C29 -177(2) . . . . ?
C153 N16 C160 C161 -176(3) . . . . ?
C153 C154 C155 C156 -174(3) . . . . ?
C82 N10 C86 C85 -8(4) . . . . ?
C82 N10 C86 C87 176(3) . . . . ?
C82 C83 C84 C85 15(5) . . . . ?
C221 N24 C217 C218 3(4) . . . . ?
C221 N24 C217 C216 177(3) . . . . ?
C221 C220 C219 C218 0(4) . . . . ?
C189 C188 C181 N19 -157(2) . . . . ?
C189 C188 C181 C182 72(3) . . . . ?
C189 C190 C191 C192 13(5) . . . . ?
C189 C194 C193 C192 1(5) . . . . ?
C336 C331 C332 C333 10(5) . . . . ?
C336 C331 B4 C319 79(3) . . . . ?
C336 C331 B4 C314 -38(3) . . . . ?
C336 C331 B4 C325 -164(2) . . . . ?
C40 N4 C39 C38 -164(3) . . . . ?
C40 C41 C42 C43 175(2) . . . . ?
C40 C41 C46 C45 -175(2) . . . . ?
C40 C47 C48 C49 -123(2) . . . . ?
C40 C47 C48 C53 50(2) . . . . ?
C164 C165 C166 N18 177(3) . . . . ?
C164 C163 C162 C161 -21(5) . . . . ?
C41 C40 C47 N3 -160(2) . . . . ?
C41 C40 C47 C48 74(3) . . . . ?
C41 C42 C43 C44 0.0 . . . . ?
C42 C41 C46 C45 0.0 . . . . ?
C42 C43 C44 C45 0.0 . . . . ?
C43 C44 C45 C46 0.0 . . . . ?
C44 C45 C46 C41 0.0 . . . . ?
C46 C41 C42 C43 0.0 . . . . ?
C61 N7 C65 C66 173(2) . . . . ?
C61 N7 C65 C64 3(4) . . . . ?
C200 N21 C196 C197 -2(4) . . . . ?
C200 N21 C196 C195 -177(2) . . . . ?
C200 C199 C198 C197 1(4) . . . . ?
C59 N2 C55 C54 165(2) . . . . ?
C59 N2 C55 C56 -3(4) . . . . ?
C59 C58 C57 C56 0(5) . . . . ?
C66 N12 C67 C74 -126(3) . . . . ?
C66 N12 C67 C68 9(4) . . . . ?
C66 C65 C64 C63 -177(3) . . . . ?
C74 N11 C81 C82 178(2) . . . . ?
C74 C67 C68 C73 -127(2) . . . . ?
C74 C67 C68 C69 58(3) . . . . ?
C74 C75 C80 C79 177.0(18) . . . . ?
C74 C75 C76 C77 -177.0(18) . . . . ?
C102 N8 C95 C96 -38(3) . . . . ?
C102 N8 C95 C88 -168(2) . . . . ?
C102 C61 C62 C63 174(3) . . . . ?
C144 N14 C140 C139 176(3) . . . . ?
C144 N14 C140 C141 -7(4) . . . . ?
C144 C143 C142 C141 3(5) . . . . ?
C291 C290 C289 C294 0.0 . . . . ?
C291 C290 C289 B3 179.3(18) . . . . ?
C290 C291 C292 C293 0.0 . . . . ?
C290 C289 C294 C293 0.0 . . . . ?
C290 C289 B3 C307 42(3) . . . . ?
C290 C289 B3 C295 169.1(15) . . . . ?
C290 C289 B3 C301 -80(2) . . . . ?
C289 C294 C293 C292 0.0 . . . . ?
C294 C289 B3 C307 -138.8(17) . . . . ?
C294 C289 B3 C295 -12(3) . . . . ?
C294 C289 B3 C301 99(2) . . . . ?
C294 C293 C292 C291 0.0 . . . . ?
C292 C291 C290 C289 0.0 . . . . ?
C39 N4 C40 C41 -47(4) . . . . ?
C39 N4 C40 C47 -163(3) . . . . ?
C220 C221 C222 N19 175(3) . . . . ?
C132 C127 C128 C129 1(5) . . . . ?
C132 C131 C130 C129 -26(5) . . . . ?
C125 C127 C128 C129 -175(3) . . . . ?
C202 N22 C201 C200 -169(2) . . . . ?
C202 C209 C210 C211 -121(2) . . . . ?
C202 C209 C210 C215 54(3) . . . . ?
C202 C203 C208 C207 178.8(18) . . . . ?
N19 C181 C182 C187 112(2) . . . . ?
N19 C181 C182 C183 -68(3) . . . . ?
C331 C336 C335 C334 -7(5) . . . . ?
C36 C35 C34 N5 1(5) . . . . ?
C36 C35 C34 C33 -177(3) . . . . ?
C36 C37 C38 N5 10(6) . . . . ?
C36 C37 C38 C39 -176(3) . . . . ?
C13 C18 C17 C16 -7(4) . . . . ?
C13 C5 C4 O1 -7(2) . . . . ?
C13 C5 C4 C3 -179(2) . . . . ?
C85 C86 C87 N9 -168(3) . . . . ?
C159 C154 C155 C156 -1(5) . . . . ?
C159 C158 C157 C156 -13(5) . . . . ?
C283 C284 C285 C286 -1(5) . . . . ?
C333 C334 C335 C336 10(5) . . . . ?
C322 C323 C324 C319 0.0 . . . . ?
C323 C322 C321 C320 0.0 . . . . ?
C323 C324 C319 C320 0.0 . . . . ?
C323 C324 C319 B4 -169(2) . . . . ?
C324 C319 C320 C321 0.0 . . . . ?
C324 C319 B4 C331 -153.0(18) . . . . ?
C324 C319 B4 C314 -35(3) . . . . ?
C324 C319 B4 C325 91(3) . . . . ?
C319 C320 C321 C322 0.0 . . . . ?
C320 C319 B4 C331 38(3) . . . . ?
C320 C319 B4 C314 156.3(15) . . . . ?
C320 C319 B4 C325 -78(3) . . . . ?
C321 C322 C323 C324 0.0 . . . . ?
C47 N3 C54 C55 -172(2) . . . . ?
C47 C40 C41 C42 68(2) . . . . ?
C47 C40 C41 C46 -117(2) . . . . ?
C47 C48 C53 C52 -173(2) . . . . ?
C127 C132 C131 C130 17(5) . . . . ?
C127 C125 C124 O5 10(4) . . . . ?
C127 C125 C124 C123 -166(3) . . . . ?
C127 C125 C126 C121 172(3) . . . . ?
C127 C128 C129 C130 -8(5) . . . . ?
C101 C100 C99 C98 0.0 . . . . ?
C101 C96 C95 N8 -69(2) . . . . ?
C101 C96 C95 C88 59(2) . . . . ?
C100 C101 C96 C97 0.0 . . . . ?
C100 C101 C96 C95 178.8(19) . . . . ?
C100 C99 C98 C97 0.0 . . . . ?
C99 C98 C97 C96 0.0 . . . . ?
C98 C97 C96 C101 0.0 . . . . ?
C98 C97 C96 C95 -179(2) . . . . ?
C97 C96 C95 N8 110(2) . . . . ?
C97 C96 C95 C88 -122(2) . . . . ?
C96 C101 C100 C99 0.0 . . . . ?
C96 C95 C88 N9 -174(2) . . . . ?
C96 C95 C88 C89 51(3) . . . . ?
C222 C221 C220 C219 -163(3) . . . . ?
C222 N19 C181 C188 -138(3) . . . . ?
C222 N19 C181 C182 -11(4) . . . . ?
C196 N21 C200 C201 175(3) . . . . ?
C196 N21 C200 C199 -1(4) . . . . ?
C196 C197 C198 C199 -4(5) . . . . ?
C18 C13 C5 C6 123(2) . . . . ?
C18 C13 C5 C4 -58(3) . . . . ?
C18 C13 C14 C15 -7(5) . . . . ?
C18 C17 C16 C15 6(5) . . . . ?
C154 C153 C146 N15 179(2) . . . . ?
C154 C153 C146 C147 59(3) . . . . ?
C154 C159 C158 C157 4(4) . . . . ?
C154 C155 C156 C157 -7(5) . . . . ?
C142 C143 C144 N14 -1(5) . . . . ?
C142 C143 C144 C145 172(3) . . . . ?
C128 C129 C130 C131 21(5) . . . . ?
C218 C217 C216 N23 175(3) . . . . ?
C284 C283 C288 C287 -3(4) . . . . ?
C284 C283 B2 C271 169(2) . . . . ?
C284 C283 B2 C277 41(3) . . . . ?
C284 C283 B2 C265 -79(3) . . . . ?
C174 N13 C139 C140 -172(2) . . . . ?
C174 C167 C168 C169 55(2) . . . . ?
C174 C167 C168 C173 -126(2) . . . . ?
C174 C175 C180 C179 -179(3) . . . . ?
C174 C175 C176 C177 177(3) . . . . ?
C334 C333 C332 C331 -6(5) . . . . ?
C306 C301 B3 C289 20(4) . . . . ?
C306 C301 B3 C307 -97(4) . . . . ?
C306 C301 B3 C295 125(3) . . . . ?
C306 C301 C302 C303 1(4) . . . . ?
C306 C305 C304 C303 -6(5) . . . . ?
C158 C159 C154 C153 175(2) . . . . ?
C158 C159 C154 C155 3(4) . . . . ?
C158 C157 C156 C155 13(5) . . . . ?
C286 C287 C288 C283 11(5) . . . . ?
C152 C147 C148 C149 10(5) . . . . ?
C152 C147 C146 N15 107(3) . . . . ?
C152 C147 C146 C153 -131(3) . . . . ?
C152 C151 C150 C149 -4(5) . . . . ?
C19 N1 C60 C59 177(2) . . . . ?
C19 C26 C27 C32 65(3) . . . . ?
C19 C26 C27 C28 -117(2) . . . . ?
C19 C20 C21 C22 -177(2) . . . . ?
C58 C59 C60 N1 171(3) . . . . ?
C148 C147 C152 C151 -11(5) . . . . ?
C148 C147 C146 N15 -62(3) . . . . ?
C148 C147 C146 C153 59(3) . . . . ?
C148 C149 C150 C151 4(5) . . . . ?
C145 N15 C146 C147 -42(3) . . . . ?
C145 N15 C146 C153 -163(3) . . . . ?
C287 C286 C285 C284 8(5) . . . . ?
C217 N24 C221 C220 -2(4) . . . . ?
C217 N24 C221 C222 163(3) . . . . ?
C217 C218 C219 C220 1(4) . . . . ?
C122 C123 C124 O5 -176(3) . . . . ?
C122 C123 C124 C125 0(4) . . . . ?
C122 C123 C133 C138 114(3) . . . . ?
C122 C123 C133 C134 -65(3) . . . . ?
C122 C121 C126 C125 -11(4) . . . . ?
C188 N20 C195 C196 -180(3) . . . . ?
C188 C189 C190 C191 176(3) . . . . ?
C188 C189 C194 C193 178(3) . . . . ?
C188 C181 C182 C187 -121(2) . . . . ?
C188 C181 C182 C183 60(3) . . . . ?
C104 C105 C106 C107 -10(5) . . . . ?
C104 C109 C110 C111 172(2) . . . . ?
C108 C115 C120 C119 -174(2) . . . . ?
C335 C336 C331 C332 -3(4) . . . . ?
C335 C336 C331 B4 -172(3) . . . . ?
C55 N2 C59 C58 8(4) . . . . ?
C55 N2 C59 C60 177(3) . . . . ?
C55 C56 C57 C58 5(4) . . . . ?
C205 C204 C203 C202 -178.7(19) . . . . ?
C205 C204 C203 C208 0.0 . . . . ?
C204 C205 C206 C207 0.0 . . . . ?
C204 C203 C208 C207 0.0 . . . . ?
C203 C208 C207 C206 0.0 . . . . ?
C208 C207 C206 C205 0.0 . . . . ?
C206 C205 C204 C203 0.0 . . . . ?
C332 C331 B4 C319 -89(4) . . . . ?
C332 C331 B4 C314 154(3) . . . . ?
C332 C331 B4 C325 29(4) . . . . ?
C332 C333 C334 C335 -4(5) . . . . ?
C195 N20 C188 C189 -47(3) . . . . ?
C195 N20 C188 C181 -169(3) . . . . ?
C274 C275 C276 C271 0.0 . . . . ?
C275 C274 C273 C272 0.0 . . . . ?
C275 C276 C271 C272 0.0 . . . . ?
C275 C276 C271 B2 -170(2) . . . . ?
C276 C271 C272 C273 0.0 . . . . ?
C276 C271 B2 C283 73(2) . . . . ?
C276 C271 B2 C277 -158.4(17) . . . . ?
C276 C271 B2 C265 -36(3) . . . . ?
C271 C272 C273 C274 0.0 . . . . ?
C272 C271 B2 C283 -97(2) . . . . ?
C272 C271 B2 C277 32(3) . . . . ?
C272 C271 B2 C265 154.3(16) . . . . ?
C273 C274 C275 C276 0.0 . . . . ?
C103 C104 C105 C106 11(5) . . . . ?
C103 C104 C109 C114 -61(3) . . . . ?
C103 C104 C109 C110 127(2) . . . . ?
C103 C108 C107 C106 -3(5) . . . . ?
C103 C108 C115 C116 37(3) . . . . ?
C103 C108 C115 C120 -148.5(19) . . . . ?
C87 N9 C88 C95 -133(3) . . . . ?
C87 N9 C88 C89 -4(4) . . . . ?
C87 C86 C85 C84 -170(3) . . . . ?
C190 C189 C188 N20 121(3) . . . . ?
C190 C189 C188 C181 -115(3) . . . . ?
C190 C189 C194 C193 -2(4) . . . . ?
C190 C191 C192 C193 -15(5) . . . . ?
C105 C104 C103 O4 166(3) . . . . ?
C105 C104 C103 C108 -7(4) . . . . ?
C105 C104 C109 C114 121(3) . . . . ?
C105 C104 C109 C110 -51(3) . . . . ?
C105 C106 C107 C108 5(5) . . . . ?
C7 C316 C318 C314 0.0 . . . . ?
C316 C7 C317 C315 0.0 . . . . ?
C316 C318 C314 C315 0.0 . . . . ?
C316 C318 C314 B4 -179(2) . . . . ?
C318 C314 C315 C317 0.0 . . . . ?
C318 C314 B4 C331 -98(2) . . . . ?
C318 C314 B4 C319 145.5(17) . . . . ?
C318 C314 B4 C325 23(3) . . . . ?
C314 C315 C317 C7 0.0 . . . . ?
C315 C314 B4 C331 83(3) . . . . ?
C315 C314 B4 C319 -33(3) . . . . ?
C315 C314 B4 C325 -156.0(18) . . . . ?
C317 C7 C316 C318 0.0 . . . . ?
C33 N6 C26 C19 -140(3) . . . . ?
C33 N6 C26 C27 -10(4) . . . . ?
C139 N13 C174 C167 -133(3) . . . . ?
C139 N13 C174 C175 -5(4) . . . . ?
C139 C140 C141 C142 -175(3) . . . . ?
C307 C308 C309 C310 0.0 . . . . ?
C308 C307 C312 C311 0.0 . . . . ?
C308 C307 B3 C289 -146.7(14) . . . . ?
C308 C307 B3 C295 99(3) . . . . ?
C308 C307 B3 C301 -33(3) . . . . ?
C308 C309 C310 C311 0.0 . . . . ?
C309 C310 C311 C312 0.0 . . . . ?
C310 C311 C312 C307 0.0 . . . . ?
C312 C307 C308 C309 0.0 . . . . ?
C312 C307 B3 C289 44(3) . . . . ?
C312 C307 B3 C295 -70(3) . . . . ?
C312 C307 B3 C301 158(2) . . . . ?
C175 C180 C179 C178 -2(4) . . . . ?
C285 C286 C287 C288 -12(5) . . . . ?
C198 C197 C196 N21 5(5) . . . . ?
C198 C197 C196 C195 179(3) . . . . ?
C198 C199 C200 N21 2(4) . . . . ?
C198 C199 C200 C201 -175(3) . . . . ?
C146 N15 C145 C144 -178(3) . . . . ?
C146 C147 C152 C151 -180(3) . . . . ?
C146 C147 C148 C149 179(3) . . . . ?
C146 C153 C154 C159 66(3) . . . . ?
C146 C153 C154 C155 -122(3) . . . . ?
C160 N16 C153 C154 -15(4) . . . . ?
C160 N16 C153 C146 -136(3) . . . . ?
C160 C161 C162 C163 -166(3) . . . . ?
C296 C295 C300 C299 0.0 . . . . ?
C296 C295 B3 C289 -101.5(18) . . . . ?
C296 C295 B3 C307 17(3) . . . . ?
C296 C295 B3 C301 151.8(19) . . . . ?
C295 C296 C297 C298 0.0 . . . . ?
C295 C300 C299 C298 0.0 . . . . ?
C300 C295 B3 C289 82(2) . . . . ?
C300 C295 B3 C307 -159.7(19) . . . . ?
C300 C295 B3 C301 -24(3) . . . . ?
C300 C299 C298 C297 0.0 . . . . ?
C299 C298 C297 C296 0.0 . . . . ?
C297 C296 C295 C300 0.0 . . . . ?
C297 C296 C295 B3 -177(2) . . . . ?
C60 N1 C19 C26 -172(2) . . . . ?
C60 N1 C19 C20 -47(3) . . . . ?
C60 C59 C58 C57 -175(3) . . . . ?
C180 C175 C176 C177 7(5) . . . . ?
C124 C123 C122 C121 -11(5) . . . . ?
C124 C123 C133 C138 -56(3) . . . . ?
C124 C123 C133 C134 125(2) . . . . ?
C124 C125 C127 C132 -142(3) . . . . ?
C124 C125 C127 C128 33(5) . . . . ?
C124 C125 C126 C121 2(4) . . . . ?
C34 N5 C38 C39 -170(3) . . . . ?
C34 N5 C38 C37 3(5) . . . . ?
C34 C35 C36 C37 11(5) . . . . ?
C301 C306 C305 C304 8(5) . . . . ?
C301 C302 C303 C304 1(6) . . . . ?
C288 C283 C284 C285 -2(4) . . . . ?
C288 C283 B2 C271 -6(4) . . . . ?
C288 C283 B2 C277 -135(3) . . . . ?
C288 C283 B2 C265 105(3) . . . . ?
C166 N18 C167 C174 -163(2) . . . . ?
C166 N18 C167 C168 -38(3) . . . . ?
C166 C165 C164 C163 171(3) . . . . ?
C169 C170 C171 C172 0.0 . . . . ?
C170 C169 C168 C167 178.7(17) . . . . ?
C170 C169 C168 C173 0.0 . . . . ?
C170 C171 C172 C173 0.0 . . . . ?
C171 C172 C173 C168 0.0 . . . . ?
C172 C173 C168 C167 -178.7(17) . . . . ?
C172 C173 C168 C169 0.0 . . . . ?
C168 C167 C174 N13 -173.7(19) . . . . ?
C168 C167 C174 C175 63(3) . . . . ?
C168 C169 C170 C171 0.0 . . . . ?
C1 C6 C5 C13 179(2) . . . . ?
C1 C6 C5 C4 0.0 . . . . ?
C6 C1 C2 C3 0.0 . . . . ?
C6 C5 C4 O1 172(2) . . . . ?
C6 C5 C4 C3 0.0 . . . . ?
C5 C13 C18 C17 -169(2) . . . . ?
C5 C13 C14 C15 169(3) . . . . ?
C5 C4 C3 C2 0.0 . . . . ?
C5 C4 C3 C8 -172(2) . . . . ?
C4 C3 C2 C1 0.0 . . . . ?
C4 C3 C8 C313 -138.4(15) . . . . ?
C4 C3 C8 C9 40(2) . . . . ?
C3 C8 C9 C10 -178.3(18) . . . . ?
C2 C1 C6 C5 0.0 . . . . ?
C2 C3 C8 C313 49.3(19) . . . . ?
C2 C3 C8 C9 -132.5(13) . . . . ?
C126 C125 C127 C132 47(4) . . . . ?
C126 C125 C127 C128 -138(4) . . . . ?
C126 C125 C124 O5 -179(3) . . . . ?
C126 C125 C124 C123 4(4) . . . . ?
C62 C61 C102 N8 -178(3) . . . . ?
C62 C63 C64 C65 5(5) . . . . ?
C140 N14 C144 C143 3(4) . . . . ?
C140 N14 C144 C145 -171(2) . . . . ?
C213 C212 C211 C210 0.0 . . . . ?
C212 C213 C214 C215 0.0 . . . . ?
C212 C211 C210 C209 175.7(19) . . . . ?
C212 C211 C210 C215 0.0 . . . . ?
C211 C210 C215 C214 0.0 . . . . ?
C210 C209 C202 N22 -152(2) . . . . ?
C210 C209 C202 C203 72(3) . . . . ?
C210 C215 C214 C213 0.0 . . . . ?
C214 C213 C212 C211 0.0 . . . . ?
C225 C226 C227 C228 0.0 . . . . ?
C225 C226 C227 C235 173.4(17) . . . . ?
C225 C229 C234 C233 179.1(19) . . . . ?
C225 C229 C230 C231 -179(2) . . . . ?
C226 C225 C224 C223 0.0 . . . . ?
C226 C225 C229 C234 -133.4(13) . . . . ?
C226 C225 C229 C230 46(2) . . . . ?
C226 C227 C228 C223 0.0 . . . . ?
C226 C227 C235 C240 127.4(13) . . . . ?
C226 C227 C235 C236 -54.9(19) . . . . ?
C227 C228 C223 C224 0.0 . . . . ?
C227 C235 C236 C237 -177.6(19) . . . . ?
C228 C227 C235 C240 -58.8(17) . . . . ?
C228 C227 C235 C236 118.8(13) . . . . ?
C228 C223 C224 C225 0.0 . . . . ?
C224 C225 C226 O8 -174.9(19) . . . . ?
C224 C225 C226 C227 0.0 . . . . ?
C224 C225 C229 C234 52.3(18) . . . . ?
C224 C225 C229 C230 -128.6(13) . . . . ?
C107 C108 C103 O4 -169(3) . . . . ?
C107 C108 C103 C104 4(4) . . . . ?
C107 C108 C115 C116 -138(3) . . . . ?
C107 C108 C115 C120 36(4) . . . . ?
C95 N8 C102 C61 174(2) . . . . ?
C95 C88 C89 C90 66(3) . . . . ?
C95 C88 C89 C94 -116(2) . . . . ?
C277 C282 C281 C280 0.0 . . . . ?
C282 C277 C278 C279 0.0 . . . . ?
C282 C277 B2 C283 42(3) . . . . ?
C282 C277 B2 C271 -83(3) . . . . ?
C282 C277 B2 C265 156.6(15) . . . . ?
C282 C281 C280 C279 0.0 . . . . ?
C281 C280 C279 C278 0.0 . . . . ?
C280 C279 C278 C277 0.0 . . . . ?
C278 C277 C282 C281 0.0 . . . . ?
C278 C277 B2 C283 -145.4(18) . . . . ?
C278 C277 B2 C271 90(2) . . . . ?
C278 C277 B2 C265 -30(3) . . . . ?
C16 C15 C14 C13 6(5) . . . . ?
C305 C306 C301 B3 174(3) . . . . ?
C305 C306 C301 C302 -4(4) . . . . ?
C305 C304 C303 C302 1(6) . . . . ?
C131 C132 C127 C125 170(3) . . . . ?
C131 C132 C127 C128 -6(5) . . . . ?
C239 C240 C235 C227 177.7(18) . . . . ?
C239 C240 C235 C236 0.0 . . . . ?
C240 C239 C238 C237 0.0 . . . . ?
C240 C235 C236 C237 0.0 . . . . ?
C235 C227 C228 C223 -174.0(16) . . . . ?
C235 C236 C237 C238 0.0 . . . . ?
C236 C237 C238 C239 0.0 . . . . ?
C238 C239 C240 C235 0.0 . . . . ?
C194 C189 C188 N20 -59(3) . . . . ?
C194 C189 C188 C181 65(3) . . . . ?
C194 C189 C190 C191 -4(4) . . . . ?
C194 C193 C192 C191 8(6) . . . . ?
C181 N19 C222 C221 -173(3) . . . . ?
C181 C182 C183 C184 179(2) . . . . ?
B3 C289 C294 C293 -179(2) . . . . ?
B3 C307 C308 C309 -170(2) . . . . ?
B3 C307 C312 C311 170(2) . . . . ?
B3 C295 C300 C299 176(2) . . . . ?
B3 C301 C302 C303 -178(3) . . . . ?
C178 C177 C176 C175 7(6) . . . . ?
C219 C218 C217 N24 -3(4) . . . . ?
C219 C218 C217 C216 -177(3) . . . . ?
C24 C25 C20 C19 177(2) . . . . ?
C24 C25 C20 C21 0.0 . . . . ?
C25 C24 C23 C22 0.0 . . . . ?
C25 C20 C21 C22 0.0 . . . . ?
C20 C21 C22 C23 0.0 . . . . ?
C21 C22 C23 C24 0.0 . . . . ?
C23 C24 C25 C20 0.0 . . . . ?
C216 N23 C209 C202 -174(2) . . . . ?
C216 N23 C209 C210 -51(3) . . . . ?
C265 C270 C269 C268 0.0 . . . . ?
C270 C265 C266 C267 0.0 . . . . ?
C270 C265 B2 C283 -159.5(16) . . . . ?
C270 C265 B2 C271 -46(2) . . . . ?
C270 C265 B2 C277 78(2) . . . . ?
C270 C269 C268 C267 0.0 . . . . ?
C269 C268 C267 C266 0.0 . . . . ?
C268 C267 C266 C265 0.0 . . . . ?
C266 C265 C270 C269 0.0 . . . . ?
C266 C265 B2 C283 21(3) . . . . ?
C266 C265 B2 C271 133.8(19) . . . . ?
C266 C265 B2 C277 -101(2) . . . . ?
C64 C65 C66 N12 178(3) . . . . ?
C64 C63 C62 C61 2(4) . . . . ?
C162 C161 C160 N16 -160(3) . . . . ?
C88 N9 C87 C86 -174(3) . . . . ?
C88 C89 C94 C93 -179(2) . . . . ?
C71 C72 C73 C68 0.0 . . . . ?
C72 C71 C70 C69 0.0 . . . . ?
C72 C73 C68 C67 -174(2) . . . . ?
C72 C73 C68 C69 0.0 . . . . ?
C73 C68 C69 C70 0.0 . . . . ?
C68 C67 C74 N11 -180.0(19) . . . . ?
C68 C67 C74 C75 57(3) . . . . ?
C68 C69 C70 C71 0.0 . . . . ?
C70 C71 C72 C73 0.0 . . . . ?
C135 C136 C137 C138 0.0 . . . . ?
C136 C135 C134 C133 0.0 . . . . ?
C136 C137 C138 C133 0.0 . . . . ?
C137 C138 C133 C123 -179.1(19) . . . . ?
C137 C138 C133 C134 0.0 . . . . ?
C138 C133 C134 C135 0.0 . . . . ?
C133 C123 C122 C121 179(3) . . . . ?
C133 C123 C124 O5 -6(4) . . . . ?
C133 C123 C124 C125 170(2) . . . . ?
C134 C135 C136 C137 0.0 . . . . ?
C302 C301 B3 C289 -161(3) . . . . ?
C302 C301 B3 C307 82(4) . . . . ?
C302 C301 B3 C295 -56(4) . . . . ?
C257 C258 C253 C254 0.0 . . . . ?
C257 C258 C253 B1 -178(2) . . . . ?
C258 C257 C256 C255 0.0 . . . . ?
C258 C253 C254 C255 0.0 . . . . ?
C258 C253 B1 C241 28(3) . . . . ?
C258 C253 B1 C247 -95(3) . . . . ?
C258 C253 B1 C259 149.5(17) . . . . ?
C253 C254 C255 C256 0.0 . . . . ?
C254 C253 B1 C241 -150(2) . . . . ?
C254 C253 B1 C247 87(3) . . . . ?
C254 C253 B1 C259 -28(3) . . . . ?
C254 C255 C256 C257 0.0 . . . . ?
C256 C257 C258 C253 0.0 . . . . ?
C12 C313 C8 C3 178(2) . . . . ?
C12 C313 C8 C9 0.0 . . . . ?
C313 C12 C11 C10 0.0 . . . . ?
C313 C8 C9 C10 0.0 . . . . ?
C8 C3 C2 C1 172.9(19) . . . . ?
C8 C9 C10 C11 0.0 . . . . ?
C9 C10 C11 C12 0.0 . . . . ?
C11 C12 C313 C8 0.0 . . . . ?
C116 C115 C120 C119 0.0 . . . . ?
C115 C108 C103 O4 15(4) . . . . ?
C115 C108 C103 C104 -172(2) . . . . ?
C115 C108 C107 C106 172(3) . . . . ?
C115 C116 C117 C118 0.0 . . . . ?
C115 C120 C119 C118 0.0 . . . . ?
C120 C119 C118 C117 0.0 . . . . ?
C119 C118 C117 C116 0.0 . . . . ?
C117 C116 C115 C108 174(2) . . . . ?
C117 C116 C115 C120 0.0 . . . . ?
C92 C91 C90 C89 0.0 . . . . ?
C91 C92 C93 C94 0.0 . . . . ?
C91 C90 C89 C88 179(2) . . . . ?
C91 C90 C89 C94 0.0 . . . . ?
C90 C89 C94 C93 0.0 . . . . ?
C89 C94 C93 C92 0.0 . . . . ?
C93 C92 C91 C90 0.0 . . . . ?
C246 C245 C244 C243 0.0 . . . . ?
C246 C241 B1 C253 41(3) . . . . ?
C246 C241 B1 C247 163.6(18) . . . . ?
C246 C241 B1 C259 -79(3) . . . . ?
C245 C246 C241 C242 0.0 . . . . ?
C245 C246 C241 B1 178(2) . . . . ?
C245 C244 C243 C242 0.0 . . . . ?
C244 C243 C242 C241 0.0 . . . . ?
C243 C242 C241 C246 0.0 . . . . ?
C243 C242 C241 B1 -178(2) . . . . ?
C242 C241 B1 C253 -140(2) . . . . ?
C242 C241 B1 C247 -18(3) . . . . ?
C242 C241 B1 C259 99(2) . . . . ?
C241 C246 C245 C244 0.0 . . . . ?
C229 C225 C226 O8 11(2) . . . . ?
C229 C225 C226 C227 -174.1(19) . . . . ?
C229 C225 C224 C223 174.5(18) . . . . ?
C229 C234 C233 C232 0.0 . . . . ?
C234 C229 C230 C231 0.0 . . . . ?
C234 C233 C232 C231 0.0 . . . . ?
C233 C232 C231 C230 0.0 . . . . ?
C232 C231 C230 C229 0.0 . . . . ?
C230 C229 C234 C233 0.0 . . . . ?
C38 N5 C34 C35 -8(4) . . . . ?
C38 N5 C34 C33 169(3) . . . . ?
C249 C248 C247 C252 0.0 . . . . ?
C249 C248 C247 B1 172(2) . . . . ?
C248 C249 C250 C251 0.0 . . . . ?
C248 C247 C252 C251 0.0 . . . . ?
C248 C247 B1 C253 39(3) . . . . ?
C248 C247 B1 C241 -86(3) . . . . ?
C248 C247 B1 C259 154.0(17) . . . . ?
C247 C252 C251 C250 0.0 . . . . ?
C252 C247 B1 C253 -149.0(19) . . . . ?
C252 C247 B1 C241 86(3) . . . . ?
C252 C247 B1 C259 -34(3) . . . . ?
C252 C251 C250 C249 0.0 . . . . ?
C250 C249 C248 C247 0.0 . . . . ?
C330 C325 C326 C327 0.0 . . . . ?
C330 C325 B4 C331 49(3) . . . . ?
C330 C325 B4 C319 164.8(18) . . . . ?
C330 C325 B4 C314 -73(3) . . . . ?
C325 C330 C329 C328 0.0 . . . . ?
C325 C326 C327 C328 0.0 . . . . ?
C326 C325 B4 C331 -131(2) . . . . ?
C326 C325 B4 C319 -16(3) . . . . ?
C326 C325 B4 C314 106(2) . . . . ?
C326 C327 C328 C329 0.0 . . . . ?
C327 C328 C329 C330 0.0 . . . . ?
C329 C330 C325 C326 0.0 . . . . ?
C329 C330 C325 B4 180(2) . . . . ?
C261 C260 C259 C264 0.0 . . . . ?
C261 C260 C259 B1 176(2) . . . . ?
C260 C261 C262 C263 0.0 . . . . ?
C260 C259 C264 C263 0.0 . . . . ?
C260 C259 B1 C253 82(3) . . . . ?
C260 C259 B1 C241 -153.3(18) . . . . ?
C260 C259 B1 C247 -34(3) . . . . ?
C259 C264 C263 C262 0.0 . . . . ?
C264 C259 B1 C253 -101(2) . . . . ?
C264 C259 B1 C241 23(3) . . . . ?
C264 C259 B1 C247 142.3(18) . . . . ?
C264 C263 C262 C261 0.0 . . . . ?
C262 C261 C260 C259 0.0 . . . . ?
B4 C331 C332 C333 177(3) . . . . ?
B4 C319 C320 C321 169(2) . . . . ?
B4 C314 C315 C317 178(2) . . . . ?
B4 C325 C326 C327 -180(2) . . . . ?
C52 C51 C50 C49 0.0 . . . . ?
C51 C52 C53 C48 0.0 . . . . ?
C51 C50 C49 C48 0.0 . . . . ?
C50 C49 C48 C47 173(2) . . . . ?
C50 C49 C48 C53 0.0 . . . . ?
C49 C48 C53 C52 0.0 . . . . ?
C53 C52 C51 C50 0.0 . . . . ?
B2 C283 C284 C285 -178(3) . . . . ?
B2 C283 C288 C287 173(3) . . . . ?
B2 C271 C272 C273 170(2) . . . . ?
B2 C277 C282 C281 173(2) . . . . ?
B2 C277 C278 C279 -173(2) . . . . ?
B2 C265 C270 C269 -179.9(18) . . . . ?
B2 C265 C266 C267 180(2) . . . . ?
C177 C178 C179 C180 16(5) . . . . ?
B1 C253 C254 C255 178(2) . . . . ?
B1 C247 C252 C251 -172(2) . . . . ?
B1 C259 C264 C263 -176(2) . . . . ?
C186 C187 C182 C181 -179(2) . . . . ?
C186 C187 C182 C183 0.0 . . . . ?
C187 C186 C185 C184 0.0 . . . . ?
C187 C182 C183 C184 0.0 . . . . ?
C182 C183 C184 C185 0.0 . . . . ?
C183 C184 C185 C186 0.0 . . . . ?
C185 C186 C187 C182 0.0 . . . . ?
C29 C30 C31 C32 0.0 . . . . ?
C30 C29 C28 C27 0.0 . . . . ?
C30 C31 C32 C27 0.0 . . . . ?
C31 C32 C27 C26 177(2) . . . . ?
C31 C32 C27 C28 0.0 . . . . ?
C32 C27 C28 C29 0.0 . . . . ?
C27 C26 C19 N1 -168(2) . . . . ?
C27 C26 C19 C20 67(3) . . . . ?
C28 C29 C30 C31 0.0 . . . . ?
C14 C13 C18 C17 7(4) . . . . ?
C14 C13 C5 C6 -53(3) . . . . ?
C14 C13 C5 C4 125(3) . . . . ?
C14 C15 C16 C17 -6(5) . . . . ?
C112 C113 C114 C109 0.0 . . . . ?
C113 C112 C111 C110 0.0 . . . . ?
C113 C114 C109 C104 -172(2) . . . . ?
C113 C114 C109 C110 0.0 . . . . ?
C114 C109 C110 C111 0.0 . . . . ?
C109 C104 C103 O4 -12(3) . . . . ?
C109 C104 C103 C108 175(2) . . . . ?
C109 C104 C105 C106 -171(3) . . . . ?
C109 C110 C111 C112 0.0 . . . . ?
C111 C112 C113 C114 0.0 . . . . ?
C176 C175 C180 C179 -8(4) . . . . ?
C179 C178 C177 C176 -19(6) . . . . ?

loop_
_smtbx_masks_void_nr
_smtbx_masks_void_average_x
_smtbx_masks_void_average_y
_smtbx_masks_void_average_z
_smtbx_masks_void_volume
_smtbx_masks_void_count_electrons
_smtbx_masks_void_content
1 0.315 -0.596 -0.642 7716.2 1090.4 '52 CH3CN'
2 0.120 0.228 0.250 31.2 0.0 ?
3 0.380 0.728 0.750 31.2 0.0 ?
4 0.620 0.728 0.250 31.2 0.0 ?
5 0.880 0.228 0.750 31.2 0.0 ?
